data_4500138
loop_
_publ_author_name
'Mart\'inez Casado, F. J.'
'Ramos Riesco, M.'
'Redondo, M. I.'
'Choquesillo-Lazarte, D.'
'L\'opez-Andr\'es, S.'
'Cheda, J. A. Rodr\'iguez'

_publ_section_title
;
 Anhydrous Lithium Acetate Polymorphs and Its Hydrates: Three-Dimensional
 Coordination Polymers
;
_journal_issue 4
_journal_name_full 'Crystal Growth &amp; Design'
_journal_page_first 1021
_journal_paper_doi 10.1021/cg1010133
_journal_volume 11
_journal_year 2011
_chemical_formula_moiety 108(Li+),108(C3H5O2-)
_chemical_formula_sum 'C216 H324 Li108 O216'
_chemical_formula_weight 7126.27
_chemical_name_common 'Anhydrous Lithium Acetate'
_chemical_name_systematic 'Anhydrous Lithium Acetate'
_space_group_IT_number 2
_symmetry_cell_setting triclinic
_symmetry_space_group_name_Hall '-P 1'
_symmetry_space_group_name_H-M 'P -1'
_atom_sites_solution_hydrogens geom
_atom_sites_solution_primary direct
_atom_sites_solution_secondary difmap
_audit_creation_method SHELXL-97
_cell_angle_alpha 99.59(3)
_cell_angle_beta 91.80(3)
_cell_angle_gamma 106.93(3)
_cell_formula_units_Z 2
_cell_length_a 23.488(5)
_cell_length_b 27.709(6)
_cell_length_c 29.963(6)
_cell_measurement_temperature 100(2)
_cell_volume 18329(8)
_computing_cell_refinement 'DENZO-SMN (Otwinowski & Minor, 1997)'
_computing_data_collection 'CCD Server Software Huber'
_computing_data_reduction DENZO-SMN
_computing_molecular_graphics 'Mercury 1.4.2. and ORTEP-3 (Farrugia, 1997)'
_computing_publication_material 'SHELXL-97 (Sheldrick, 1997)'
_computing_structure_refinement 'XLMP, Multi-CPU version (Sheldrick, 2008)'
_computing_structure_solution 'SHELXS-97 (Sheldrick, 1990)'
_diffrn_ambient_temperature 100(2)
_diffrn_detector_area_resol_mean 9.77
_diffrn_measured_fraction_theta_full 0.923
_diffrn_measured_fraction_theta_max 0.923
_diffrn_measurement_device_type ADSCq210rCCD-HUBER
_diffrn_measurement_method 'f\ scans'
_diffrn_radiation_monochromator Synchrotron
_diffrn_radiation_source Synchrotron
_diffrn_radiation_type Synchrotron
_diffrn_radiation_wavelength 0.98030
_diffrn_reflns_av_R_equivalents 0.0000
_diffrn_reflns_av_sigmaI/netI 0.0634
_diffrn_reflns_limit_h_max 20
_diffrn_reflns_limit_h_min 0
_diffrn_reflns_limit_k_max 25
_diffrn_reflns_limit_k_min -26
_diffrn_reflns_limit_l_max 28
_diffrn_reflns_limit_l_min -28
_diffrn_reflns_number 32209
_diffrn_reflns_theta_full 28.35
_diffrn_reflns_theta_max 28.35
_diffrn_reflns_theta_min 1.39
_exptl_absorpt_coefficient_mu 0.109
_exptl_absorpt_correction_type none
_exptl_crystal_colour Colourless
_exptl_crystal_density_diffrn 1.291
_exptl_crystal_density_method 'not measured'
_exptl_crystal_description prism
_exptl_crystal_F_000 7344
_exptl_crystal_size_max 0.040
_exptl_crystal_size_mid 0.030
_exptl_crystal_size_min 0.020
_refine_diff_density_max 0.492
_refine_diff_density_min -0.431
_refine_diff_density_rms 0.088
_refine_ls_extinction_method none
_refine_ls_goodness_of_fit_ref 1.010
_refine_ls_hydrogen_treatment noref
_refine_ls_matrix_type full
_refine_ls_number_parameters 4861
_refine_ls_number_reflns 32209
_refine_ls_number_restraints 0
_refine_ls_restrained_S_all 1.010
_refine_ls_R_factor_all 0.0877
_refine_ls_R_factor_gt 0.0749
_refine_ls_shift/su_max 0.000
_refine_ls_shift/su_mean 0.000
_refine_ls_structure_factor_coef Fsqd
_refine_ls_weighting_details 'calc w=1/[\s^2^(Fo^2^)+(0.1586P)^2^+24.9257P] where P=(Fo^2^+2Fc^2^)/3'
_refine_ls_weighting_scheme calc
_refine_ls_wR_factor_gt 0.2071
_refine_ls_wR_factor_ref 0.2231
_reflns_number_gt 25960
_reflns_number_total 32209
_reflns_threshold_expression >2sigma(I)
_cod_data_source_file cg1010133_si_002.cif
_cod_data_source_block LiC2_anhydrous_polymorph2
_cod_depositor_comments
;
The following automatic conversions were performed:

'_symmetry_cell_setting' value 'Triclinic' changed to 'triclinic'
according to /home/saulius/struct/CIF-dictionaries/cif_core.dic
dictionary named 'cif_core.dic' version 2.4.1 from 2010-06-29.

Automatic conversion script
Id: cif_fix_values 1715 2011-07-08 13:25:40Z adriana 
;
_cod_original_cell_volume 18329(6)
_cod_original_sg_symbol_H-M P-1
_cod_database_code 4500138

loop_
_symmetry_equiv_pos_as_xyz
'x, y, z'
'-x, -y, -z'

loop_
_atom_site_label
_atom_site_type_symbol
_atom_site_fract_x
_atom_site_fract_y
_atom_site_fract_z
_atom_site_U_iso_or_equiv
_atom_site_adp_type
_atom_site_occupancy
_atom_site_symmetry_multiplicity
_atom_site_calc_flag
_atom_site_refinement_flags
C1 C 0.6042(3) 0.3580(2) 0.3051(2) 0.0473(16) Uani 1 1 d .
H1A H 0.6469 0.3656 0.3138 0.071 Uiso 1 1 calc R
H1B H 0.5962 0.3445 0.2724 0.071 Uiso 1 1 calc R
H1C H 0.5811 0.3325 0.3218 0.071 Uiso 1 1 calc R
C2 C 0.3406(3) 0.5392(3) 0.26970(19) 0.0529(18) Uani 1 1 d .
H2A H 0.3787 0.5354 0.2598 0.079 Uiso 1 1 calc R
H2B H 0.3269 0.5176 0.2924 0.079 Uiso 1 1 calc R
H2C H 0.3459 0.5751 0.2831 0.079 Uiso 1 1 calc R
C3 C 0.4133(2) 0.04344(18) 0.44910(15) 0.0242(13) Uani 1 1 d .
H3A H 0.4278 0.0683 0.4774 0.036 Uiso 1 1 calc R
H3B H 0.4440 0.0271 0.4399 0.036 Uiso 1 1 calc R
H3C H 0.3769 0.0172 0.4538 0.036 Uiso 1 1 calc R
C4 C 0.0869(2) 0.47917(17) 0.04054(15) 0.0168(12) Uani 1 1 d .
C5 C 0.1301(3) 0.8856(3) 0.1619(2) 0.074(2) Uani 1 1 d .
H5A H 0.1702 0.8877 0.1526 0.111 Uiso 1 1 calc R
H5B H 0.1201 0.8624 0.1838 0.111 Uiso 1 1 calc R
H5C H 0.1290 0.9198 0.1761 0.111 Uiso 1 1 calc R
C6 C 0.9527(3) 0.95138(19) 0.09797(16) 0.0327(14) Uani 1 1 d .
H6A H 0.9567 0.9879 0.1002 0.049 Uiso 1 1 calc R
H6B H 0.9815 0.9472 0.1202 0.049 Uiso 1 1 calc R
H6C H 0.9121 0.9331 0.1041 0.049 Uiso 1 1 calc R
C7 C 0.4265(2) 0.41337(18) 0.40038(17) 0.0311(14) Uani 1 1 d .
H7A H 0.4147 0.4005 0.4283 0.047 Uiso 1 1 calc R
H7B H 0.4456 0.3906 0.3822 0.047 Uiso 1 1 calc R
H7C H 0.3910 0.4143 0.3828 0.047 Uiso 1 1 calc R
C8 C 0.2510(3) 0.2251(2) 0.26103(19) 0.0477(17) Uani 1 1 d .
H8A H 0.2565 0.2450 0.2920 0.072 Uiso 1 1 calc R
H8B H 0.2842 0.2408 0.2439 0.072 Uiso 1 1 calc R
H8C H 0.2502 0.1898 0.2622 0.072 Uiso 1 1 calc R
C9 C 0.8187(2) 0.45696(17) 0.08432(17) 0.0198(12) Uani 1 1 d .
C10 C 0.4833(3) 0.9028(2) 0.37553(18) 0.0393(15) Uani 1 1 d .
H10A H 0.4843 0.9184 0.4075 0.059 Uiso 1 1 calc R
H10B H 0.5180 0.9224 0.3621 0.059 Uiso 1 1 calc R
H10C H 0.4841 0.8673 0.3734 0.059 Uiso 1 1 calc R
C11 C 0.2491(2) 0.0583(2) 0.46173(17) 0.0369(15) Uani 1 1 d .
H11A H 0.2845 0.0568 0.4458 0.055 Uiso 1 1 calc R
H11B H 0.2189 0.0625 0.4406 0.055 Uiso 1 1 calc R
H11C H 0.2328 0.0265 0.4733 0.055 Uiso 1 1 calc R
C12 C 0.0592(3) 0.5798(2) 0.14741(18) 0.0476(17) Uani 1 1 d .
H12A H 0.0587 0.5955 0.1792 0.071 Uiso 1 1 calc R
H12B H 0.0891 0.6035 0.1328 0.071 Uiso 1 1 calc R
H12C H 0.0693 0.5478 0.1462 0.071 Uiso 1 1 calc R
C13 C 0.4219(2) 0.03500(18) 0.04466(16) 0.0223(12) Uani 1 1 d .
C14 C 0.9804(3) 0.7021(2) 0.0046(2) 0.0467(17) Uani 1 1 d .
H14A H 0.9563 0.6803 0.0240 0.070 Uiso 1 1 calc R
H14B H 1.0209 0.6989 0.0056 0.070 Uiso 1 1 calc R
H14C H 0.9621 0.6913 -0.0267 0.070 Uiso 1 1 calc R
C15 C 0.9494(3) 0.4031(3) 0.1410(2) 0.0550(19) Uani 1 1 d .
H15A H 0.9293 0.4230 0.1256 0.083 Uiso 1 1 calc R
H15B H 0.9591 0.3775 0.1183 0.083 Uiso 1 1 calc R
H15C H 0.9863 0.4263 0.1580 0.083 Uiso 1 1 calc R
C16 C 0.8369(3) 0.2221(2) 0.37104(17) 0.0448(16) Uani 1 1 d .
H16A H 0.8736 0.2482 0.3854 0.067 Uiso 1 1 calc R
H16B H 0.8154 0.2371 0.3514 0.067 Uiso 1 1 calc R
H16C H 0.8472 0.1935 0.3528 0.067 Uiso 1 1 calc R
C17 C 0.3967(2) 0.19945(18) 0.02342(17) 0.0226(13) Uani 1 1 d .
C18 C 0.9865(3) 0.70118(18) 0.21801(16) 0.0317(14) Uani 1 1 d .
H18A H 0.9993 0.7253 0.2469 0.047 Uiso 1 1 calc R
H18B H 1.0191 0.6874 0.2085 0.047 Uiso 1 1 calc R
H18C H 0.9515 0.6730 0.2218 0.047 Uiso 1 1 calc R
C19 C 0.4027(3) 0.2938(2) 0.43887(16) 0.0395(16) Uani 1 1 d .
H19A H 0.3969 0.2718 0.4088 0.059 Uiso 1 1 calc R
H19B H 0.4383 0.3234 0.4403 0.059 Uiso 1 1 calc R
H19C H 0.3677 0.3057 0.4442 0.059 Uiso 1 1 calc R
C20 C 0.5079(2) 0.62860(19) 0.00475(16) 0.0303(14) Uani 1 1 d .
H20A H 0.4894 0.6063 -0.0241 0.045 Uiso 1 1 calc R
H20B H 0.5455 0.6531 -0.0004 0.045 Uiso 1 1 calc R
H20C H 0.4808 0.6474 0.0174 0.045 Uiso 1 1 calc R
C21 C 0.7547(2) 0.4459(2) 0.42700(17) 0.0380(15) Uani 1 1 d .
H21A H 0.7149 0.4260 0.4126 0.057 Uiso 1 1 calc R
H21B H 0.7522 0.4769 0.4470 0.057 Uiso 1 1 calc R
H21C H 0.7700 0.4251 0.4448 0.057 Uiso 1 1 calc R
C22 C 0.9861(2) 0.9218(2) 0.25220(17) 0.0244(13) Uani 1 1 d .
C23 C 0.1889(2) 0.37266(18) 0.33154(15) 0.0255(13) Uani 1 1 d .
H234 H 0.2029 0.3974 0.3600 0.038 Uiso 1 1 calc R
H235 H 0.2195 0.3561 0.3228 0.038 Uiso 1 1 calc R
H236 H 0.1520 0.3466 0.3358 0.038 Uiso 1 1 calc R
C24 C 0.0870(3) 0.7502(2) 0.39641(19) 0.0486(17) Uani 1 1 d .
H24A H 0.0858 0.7314 0.3655 0.073 Uiso 1 1 calc R
H24B H 0.0820 0.7839 0.3950 0.073 Uiso 1 1 calc R
H24C H 0.0547 0.7309 0.4122 0.073 Uiso 1 1 calc R
C26 C 0.6585(2) 0.4234(2) 0.19920(17) 0.0355(15) Uani 1 1 d .
H26A H 0.6371 0.4386 0.2224 0.053 Uiso 1 1 calc R
H26B H 0.6345 0.3881 0.1866 0.053 Uiso 1 1 calc R
H26C H 0.6653 0.4436 0.1749 0.053 Uiso 1 1 calc R
C27 C 0.8540(2) 0.6163(2) 0.04737(15) 0.0192(12) Uani 1 1 d .
C28 C 0.7224(2) 0.91171(18) 0.16121(16) 0.0301(14) Uani 1 1 d .
H28A H 0.7311 0.9247 0.1329 0.045 Uiso 1 1 calc R
H28B H 0.7596 0.9113 0.1767 0.045 Uiso 1 1 calc R
H28C H 0.7043 0.9340 0.1809 0.045 Uiso 1 1 calc R
C29 C 0.1789(3) 0.62357(19) 0.32246(16) 0.0337(14) Uani 1 1 d .
H29A H 0.1719 0.6018 0.2923 0.051 Uiso 1 1 calc R
H29B H 0.2143 0.6532 0.3234 0.051 Uiso 1 1 calc R
H29C H 0.1441 0.6355 0.3288 0.051 Uiso 1 1 calc R
C30 C 0.7804(2) 0.89953(19) 0.29373(16) 0.0203(12) Uani 1 1 d .
C31 C 0.5423(2) 0.7818(2) 0.31620(17) 0.0368(15) Uani 1 1 d .
H31A H 0.5021 0.7633 0.3017 0.055 Uiso 1 1 calc R
H31B H 0.5413 0.8132 0.3364 0.055 Uiso 1 1 calc R
H31C H 0.5560 0.7599 0.3339 0.055 Uiso 1 1 calc R
C32 C 0.7260(3) 0.2894(2) 0.11404(16) 0.0350(14) Uani 1 1 d .
H32A H 0.7093 0.2662 0.0852 0.052 Uiso 1 1 calc R
H32B H 0.7647 0.3131 0.1098 0.052 Uiso 1 1 calc R
H32C H 0.6987 0.3090 0.1241 0.052 Uiso 1 1 calc R
C33 C 0.2888(2) 0.9663(2) 0.27524(16) 0.0259(13) Uani 1 1 d .
C34 C 0.2192(2) 0.74846(18) 0.28297(16) 0.0330(14) Uani 1 1 d .
H34A H 0.2057 0.7343 0.3100 0.049 Uiso 1 1 calc R
H34B H 0.2394 0.7265 0.2651 0.049 Uiso 1 1 calc R
H34C H 0.1847 0.7499 0.2646 0.049 Uiso 1 1 calc R
C35 C 0.6046(2) 0.08256(18) 0.37473(17) 0.0206(13) Uani 1 1 d .
C36 C 0.0566(2) 0.2926(2) 0.16291(15) 0.0192(12) Uani 1 1 d .
C37 C 0.4648(3) 0.7773(3) 0.08604(19) 0.062(2) Uani 1 1 d .
H37A H 0.4616 0.7634 0.0535 0.093 Uiso 1 1 calc R
H37B H 0.4717 0.8145 0.0905 0.093 Uiso 1 1 calc R
H37C H 0.4276 0.7612 0.0989 0.093 Uiso 1 1 calc R
C38 C 0.2896(3) 0.2848(2) 0.1469(2) 0.0597(19) Uani 1 1 d .
H38A H 0.2458 0.2735 0.1428 0.090 Uiso 1 1 calc R
H38B H 0.3055 0.3093 0.1270 0.090 Uiso 1 1 calc R
H38C H 0.3027 0.3012 0.1787 0.090 Uiso 1 1 calc R
C39 C 0.1397(3) 0.24875(18) 0.38082(16) 0.0323(14) Uani 1 1 d .
H39A H 0.1456 0.2616 0.3522 0.048 Uiso 1 1 calc R
H39B H 0.1785 0.2510 0.3955 0.048 Uiso 1 1 calc R
H39C H 0.1201 0.2694 0.4010 0.048 Uiso 1 1 calc R
C40 C 0.8091(3) 0.8131(2) 0.1569(2) 0.0569(19) Uani 1 1 d .
H40A H 0.8221 0.8503 0.1672 0.085 Uiso 1 1 calc R
H40B H 0.7984 0.7960 0.1829 0.085 Uiso 1 1 calc R
H40C H 0.7744 0.8033 0.1346 0.085 Uiso 1 1 calc R
C41 C 0.8030(2) 0.5837(2) 0.01449(17) 0.0363(15) Uani 1 1 d .
H41A H 0.7762 0.6038 0.0089 0.054 Uiso 1 1 calc R
H41B H 0.7811 0.5539 0.0271 0.054 Uiso 1 1 calc R
H41C H 0.8181 0.5721 -0.0142 0.054 Uiso 1 1 calc R
C42 C 0.5841(2) 0.79543(18) 0.28063(17) 0.0196(12) Uani 1 1 d .
C43 C 0.1993(3) 0.3694(2) 0.1295(2) 0.061(2) Uani 1 1 d .
H43A H 0.2237 0.3645 0.1042 0.091 Uiso 1 1 calc R
H43B H 0.1600 0.3436 0.1232 0.091 Uiso 1 1 calc R
H43C H 0.2190 0.3658 0.1575 0.091 Uiso 1 1 calc R
C44 C 0.8501(2) 0.2058(2) 0.07244(17) 0.0369(14) Uani 1 1 d .
H44A H 0.8250 0.2128 0.0968 0.055 Uiso 1 1 calc R
H44B H 0.8833 0.2368 0.0721 0.055 Uiso 1 1 calc R
H44C H 0.8658 0.1780 0.0777 0.055 Uiso 1 1 calc R
C45 C 0.0242(2) 0.12576(18) 0.19952(17) 0.0194(12) Uani 1 1 d .
C46 C 0.3338(3) 0.1112(2) 0.14936(18) 0.0252(13) Uani 1 1 d .
C47 C 0.3549(2) 0.91641(18) 0.48453(17) 0.0297(14) Uani 1 1 d .
H47A H 0.3687 0.9283 0.4566 0.045 Uiso 1 1 calc R
H47B H 0.3894 0.9172 0.5043 0.045 Uiso 1 1 calc R
H47C H 0.3336 0.9389 0.5003 0.045 Uiso 1 1 calc R
C48 C 0.3028(2) 0.57135(19) 0.06016(16) 0.0226(13) Uani 1 1 d .
C49 C 0.7316(2) 0.3077(2) 0.49301(17) 0.0263(13) Uani 1 1 d .
C50 C 0.1405(3) 0.0184(2) 0.0722(2) 0.0580(19) Uani 1 1 d .
H50A H 0.1837 0.0244 0.0764 0.087 Uiso 1 1 calc R
H50B H 0.1271 0.0069 0.0399 0.087 Uiso 1 1 calc R
H50C H 0.1200 -0.0080 0.0892 0.087 Uiso 1 1 calc R
C51 C 0.3682(3) 0.8872(2) 0.18128(17) 0.0235(13) Uani 1 1 d .
C52 C 0.5097(2) 0.6356(2) 0.37658(16) 0.0252(13) Uani 1 1 d .
C53 C 0.5885(3) 0.2574(2) 0.1683(2) 0.0509(18) Uani 1 1 d .
H53A H 0.5912 0.2757 0.1428 0.076 Uiso 1 1 calc R
H53B H 0.6066 0.2296 0.1612 0.076 Uiso 1 1 calc R
H53C H 0.6097 0.2813 0.1956 0.076 Uiso 1 1 calc R
C54 C 0.5693(3) 0.91766(19) 0.25716(15) 0.0214(13) Uani 1 1 d .
C55 C 0.9165(2) 0.08407(19) 0.04718(16) 0.0230(13) Uani 1 1 d .
C56 C 0.9267(3) 0.57969(18) 0.26834(17) 0.0331(14) Uani 1 1 d .
H56A H 0.9358 0.5926 0.2400 0.050 Uiso 1 1 calc R
H56B H 0.9639 0.5807 0.2848 0.050 Uiso 1 1 calc R
H56C H 0.9068 0.6012 0.2872 0.050 Uiso 1 1 calc R
C57 C 0.6341(2) 0.6830(2) 0.18194(16) 0.0230(13) Uani 1 1 d .
C58 C 0.3944(3) 0.9225(2) 0.14933(19) 0.0576(19) Uani 1 1 d .
H58A H 0.3706 0.9108 0.1199 0.086 Uiso 1 1 calc R
H58B H 0.4356 0.9225 0.1452 0.086 Uiso 1 1 calc R
H58C H 0.3940 0.9574 0.1620 0.086 Uiso 1 1 calc R
C59 C 0.5243(2) 0.23536(18) 0.17627(17) 0.0223(13) Uani 1 1 d .
C60 C 0.5571(3) 0.96731(19) 0.27417(19) 0.0377(15) Uani 1 1 d .
H60A H 0.5141 0.9624 0.2703 0.056 Uiso 1 1 calc R
H60B H 0.5783 0.9932 0.2569 0.056 Uiso 1 1 calc R
H60C H 0.5710 0.9788 0.3064 0.056 Uiso 1 1 calc R
C62 C 0.0091(2) 0.2595(2) 0.12708(18) 0.0374(15) Uani 1 1 d .
H62A H -0.0141 0.2802 0.1164 0.056 Uiso 1 1 calc R
H62B H -0.0175 0.2317 0.1398 0.056 Uiso 1 1 calc R
H62C H 0.0276 0.2448 0.1016 0.056 Uiso 1 1 calc R
C63 C 0.2849(2) 0.91239(19) 0.05884(17) 0.0219(13) Uani 1 1 d .
C64 C 0.7067(2) 0.22877(18) 0.29691(17) 0.0225(13) Uani 1 1 d .
C65 C 0.6918(3) 0.5727(2) 0.48603(19) 0.0490(17) Uani 1 1 d .
H65A H 0.6937 0.5912 0.5172 0.073 Uiso 1 1 calc R
H65B H 0.7257 0.5907 0.4708 0.073 Uiso 1 1 calc R
H65C H 0.6933 0.5378 0.4867 0.073 Uiso 1 1 calc R
C66 C 0.8760(3) 0.0837(2) 0.31341(19) 0.0490(17) Uani 1 1 d .
H66A H 0.8714 0.0658 0.2818 0.073 Uiso 1 1 calc R
H66B H 0.8723 0.1182 0.3142 0.073 Uiso 1 1 calc R
H66C H 0.8448 0.0645 0.3303 0.073 Uiso 1 1 calc R
C67 C 0.4856(2) 0.55981(19) 0.17857(17) 0.0225(13) Uani 1 1 d .
C68 C 0.0556(2) 0.0144(2) 0.40869(16) 0.0217(12) Uani 1 1 d .
C69 C 0.7988(3) 0.9033(2) 0.03743(18) 0.0450(16) Uani 1 1 d .
H69A H 0.7996 0.9126 0.0705 0.068 Uiso 1 1 calc R
H69B H 0.8351 0.9245 0.0270 0.068 Uiso 1 1 calc R
H69C H 0.7966 0.8670 0.0291 0.068 Uiso 1 1 calc R
C70 C 0.6559(2) 0.93422(19) 0.39563(15) 0.0192(12) Uani 1 1 d .
C72 C 0.5751(2) 0.53283(19) 0.28887(17) 0.0209(12) Uani 1 1 d .
C73 C 0.3008(3) 0.0911(3) 0.18764(18) 0.059(2) Uani 1 1 d .
H73A H 0.2634 0.0645 0.1753 0.089 Uiso 1 1 calc R
H73B H 0.2918 0.1192 0.2077 0.089 Uiso 1 1 calc R
H73C H 0.3255 0.0763 0.2049 0.089 Uiso 1 1 calc R
C74 C 0.5199(2) 0.59684(19) 0.03722(16) 0.0186(12) Uani 1 1 d .
C75 C 0.1145(3) 0.1976(2) 0.07295(17) 0.0237(13) Uani 1 1 d .
C76 C 0.2616(2) 0.80142(18) 0.29713(18) 0.0206(12) Uani 1 1 d .
C77 C 0.7979(3) 0.2029(2) 0.40713(18) 0.0224(13) Uani 1 1 d .
C78 C 0.1920(2) 0.42200(18) 0.13490(17) 0.0236(13) Uani 1 1 d .
C79 C 0.9860(2) 0.57135(18) 0.40417(16) 0.0204(13) Uani 1 1 d .
C80 C 0.5577(3) 0.2121(3) 0.3944(2) 0.062(2) Uani 1 1 d .
H80A H 0.5971 0.2092 0.3872 0.093 Uiso 1 1 calc R
H80B H 0.5411 0.1894 0.4158 0.093 Uiso 1 1 calc R
H80C H 0.5615 0.2477 0.4083 0.093 Uiso 1 1 calc R
C81 C 0.7958(2) 0.46081(18) 0.39127(17) 0.0169(12) Uani 1 1 d .
C82 C 0.3796(2) 0.41268(18) 0.25446(17) 0.0200(12) Uani 1 1 d .
C83 C 0.6147(3) 0.5524(2) 0.25328(17) 0.0445(16) Uani 1 1 d .
H83A H 0.6524 0.5765 0.2680 0.067 Uiso 1 1 calc R
H83B H 0.5947 0.5700 0.2350 0.067 Uiso 1 1 calc R
H83C H 0.6227 0.5236 0.2336 0.067 Uiso 1 1 calc R
C84 C 0.2135(2) 0.6050(2) 0.15913(15) 0.0209(12) Uani 1 1 d .
C85 C 0.6956(2) 0.0633(2) 0.08660(16) 0.0213(12) Uani 1 1 d .
C86 C 0.9852(2) 0.86477(18) 0.49561(17) 0.0190(12) Uani 1 1 d .
C87 C 0.1475(3) 0.2212(2) 0.03603(18) 0.0441(16) Uani 1 1 d .
H87A H 0.1876 0.2428 0.0484 0.066 Uiso 1 1 calc R
H87B H 0.1258 0.2422 0.0239 0.066 Uiso 1 1 calc R
H87C H 0.1505 0.1939 0.0116 0.066 Uiso 1 1 calc R
C88 C 0.7933(2) 0.75270(18) 0.48302(16) 0.0183(12) Uani 1 1 d .
C89 C 0.9833(2) 0.75693(19) 0.02134(17) 0.0227(12) Uani 1 1 d .
C90 C 0.8941(2) 0.88334(19) 0.38904(16) 0.0198(12) Uani 1 1 d .
C91 C 0.8441(2) 0.3504(2) 0.29356(16) 0.0211(12) Uani 1 1 d .
C92 C 0.8902(2) 0.44018(19) 0.50012(15) 0.0188(12) Uani 1 1 d .
C93 C 0.1885(2) 0.5934(2) 0.35738(17) 0.0219(13) Uani 1 1 d .
C94 C 0.4108(2) 0.2640(2) 0.47429(16) 0.0211(13) Uani 1 1 d .
C95 C 0.4449(3) 0.0440(2) 0.2618(2) 0.0454(16) Uani 1 1 d .
H95A H 0.4736 0.0415 0.2392 0.068 Uiso 1 1 calc R
H95B H 0.4095 0.0138 0.2547 0.068 Uiso 1 1 calc R
H95C H 0.4633 0.0456 0.2921 0.068 Uiso 1 1 calc R
C96 C 0.3544(3) 0.4402(3) 0.03733(18) 0.0501(17) Uani 1 1 d .
H96A H 0.3133 0.4398 0.0424 0.075 Uiso 1 1 calc R
H96B H 0.3548 0.4059 0.0228 0.075 Uiso 1 1 calc R
H96C H 0.3711 0.4648 0.0176 0.075 Uiso 1 1 calc R
C97 C 0.7699(3) 0.5766(2) 0.36257(16) 0.0256(13) Uani 1 1 d .
C98 C 0.7341(2) 0.2591(2) 0.14875(16) 0.0200(12) Uani 1 1 d .
C99 C 0.6718(3) 0.71330(19) 0.3656(2) 0.0400(15) Uani 1 1 d .
H99A H 0.7078 0.7138 0.3499 0.060 Uiso 1 1 calc R
H99B H 0.6364 0.6970 0.3441 0.060 Uiso 1 1 calc R
H99C H 0.6701 0.6938 0.3903 0.060 Uiso 1 1 calc R
C100 C 0.6575(3) 0.7029(2) 0.23047(18) 0.0499(18) Uani 1 1 d .
H10D H 0.6776 0.6798 0.2409 0.075 Uiso 1 1 calc R
H10E H 0.6243 0.7046 0.2490 0.075 Uiso 1 1 calc R
H10F H 0.6861 0.7372 0.2333 0.075 Uiso 1 1 calc R
C101 C 0.0760(3) 0.0350(2) 0.45843(17) 0.0396(15) Uani 1 1 d .
H10G H 0.0943 0.0117 0.4705 0.059 Uiso 1 1 calc R
H10H H 0.0416 0.0375 0.4753 0.059 Uiso 1 1 calc R
H10I H 0.1053 0.0690 0.4618 0.059 Uiso 1 1 calc R
C102 C 0.0647(2) 0.8455(2) 0.31243(16) 0.0209(13) Uani 1 1 d .
C103 C 0.6732(3) 0.76621(19) 0.38453(16) 0.0201(12) Uani 1 1 d .
C104 C 0.8637(3) 0.3696(2) 0.34317(17) 0.0426(16) Uani 1 1 d .
H10J H 0.8840 0.3470 0.3543 0.064 Uiso 1 1 calc R
H10K H 0.8288 0.3697 0.3601 0.064 Uiso 1 1 calc R
H10L H 0.8912 0.4045 0.3475 0.064 Uiso 1 1 calc R
C105 C 0.0586(2) 0.4407(2) 0.06919(18) 0.0388(15) Uani 1 1 d .
H10M H 0.0162 0.4250 0.0587 0.058 Uiso 1 1 calc R
H10N H 0.0624 0.4579 0.1010 0.058 Uiso 1 1 calc R
H10O H 0.0787 0.4140 0.0666 0.058 Uiso 1 1 calc R
C106 C 0.4697(2) 0.46655(17) 0.41225(17) 0.0182(12) Uani 1 1 d .
C107 C 0.2613(3) 0.9571(2) 0.05717(19) 0.0424(16) Uani 1 1 d .
H10P H 0.2281 0.9550 0.0765 0.064 Uiso 1 1 calc R
H10Q H 0.2473 0.9562 0.0258 0.064 Uiso 1 1 calc R
H10R H 0.2932 0.9892 0.0681 0.064 Uiso 1 1 calc R
C108 C 0.7006(3) 0.70725(19) 0.06151(16) 0.0239(13) Uani 1 1 d .
C109 C 0.4125(2) 0.26263(19) 0.27230(15) 0.0196(12) Uani 1 1 d .
C110 C 0.4270(2) 0.09150(18) 0.26122(17) 0.0240(13) Uani 1 1 d .
C111 C 0.8863(2) 0.52530(18) 0.25756(17) 0.0197(12) Uani 1 1 d .
C112 C 0.9213(2) 0.72108(19) 0.38445(15) 0.0180(12) Uani 1 1 d .
C113 C 0.6239(3) 0.5110(2) 0.08171(15) 0.0201(13) Uani 1 1 d .
C114 C 0.9753(3) 0.2995(2) 0.4879(2) 0.0466(16) Uani 1 1 d .
H11D H 0.9318 0.2920 0.4848 0.070 Uiso 1 1 calc R
H11E H 0.9933 0.3232 0.4678 0.070 Uiso 1 1 calc R
H11F H 0.9904 0.3152 0.5195 0.070 Uiso 1 1 calc R
C115 C 0.7547(3) 0.6262(2) 0.3746(2) 0.0509(17) Uani 1 1 d .
H11G H 0.7113 0.6193 0.3702 0.076 Uiso 1 1 calc R
H11H H 0.7744 0.6500 0.3550 0.076 Uiso 1 1 calc R
H11I H 0.7684 0.6416 0.4065 0.076 Uiso 1 1 calc R
C116 C 0.6801(2) 0.85828(18) 0.15069(18) 0.0208(12) Uani 1 1 d .
C117 C 0.8426(2) 0.1807(2) 0.19687(15) 0.0194(12) Uani 1 1 d .
C118 C 0.4406(3) 0.0464(2) 0.09435(17) 0.0476(17) Uani 1 1 d .
H11J H 0.4701 0.0290 0.1002 0.071 Uiso 1 1 calc R
H11K H 0.4056 0.0341 0.1111 0.071 Uiso 1 1 calc R
H11L H 0.4582 0.0835 0.1043 0.071 Uiso 1 1 calc R
C119 C 0.1254(3) 0.63767(19) 0.01577(16) 0.0244(13) Uani 1 1 d .
C120 C 0.9912(3) 0.2500(2) 0.47511(16) 0.0267(14) Uani 1 1 d .
C121 C 0.0851(3) 0.86531(19) 0.12061(17) 0.0272(14) Uani 1 1 d .
C122 C 0.1014(2) 0.19394(18) 0.37124(17) 0.0183(12) Uani 1 1 d .
C123 C 0.5583(3) 0.9330(2) 0.09550(18) 0.0314(14) Uani 1 1 d .
C124 C 0.1411(2) 0.39672(19) 0.49551(15) 0.0173(12) Uani 1 1 d .
C125 C 0.2945(3) 0.52273(18) 0.22922(17) 0.0259(13) Uani 1 1 d .
C126 C 0.9089(3) 0.37657(19) 0.17307(16) 0.0238(13) Uani 1 1 d .
C127 C 0.2254(3) 0.94057(18) 0.38921(16) 0.0208(13) Uani 1 1 d .
C128 C 0.8133(3) 0.19035(18) 0.02755(17) 0.0231(13) Uani 1 1 d .
C129 C 0.9646(2) 0.92987(19) 0.05102(16) 0.0220(12) Uani 1 1 d .
C130 C 0.3834(3) 0.7519(2) 0.20330(16) 0.0259(14) Uani 1 1 d .
C131 C 0.6907(3) 0.2773(2) 0.29717(19) 0.0386(15) Uani 1 1 d .
H13A H 0.6621 0.2801 0.3199 0.058 Uiso 1 1 calc R
H13B H 0.6727 0.2768 0.2671 0.058 Uiso 1 1 calc R
H13C H 0.7268 0.3067 0.3047 0.058 Uiso 1 1 calc R
C132 C 0.5053(3) 0.8103(2) 0.46170(15) 0.0205(13) Uani 1 1 d .
C133 C 0.8920(3) 0.38735(19) 0.48209(19) 0.0361(15) Uani 1 1 d .
H13D H 0.9283 0.3892 0.4662 0.054 Uiso 1 1 calc R
H13E H 0.8568 0.3691 0.4609 0.054 Uiso 1 1 calc R
H13F H 0.8923 0.3689 0.5073 0.054 Uiso 1 1 calc R
C134 C 0.9708(2) 0.7285(2) 0.18251(16) 0.0210(12) Uani 1 1 d .
C135 C 0.7459(2) 0.91179(18) 0.01579(18) 0.0245(13) Uani 1 1 d .
C136 C 0.1769(2) 0.4000(2) 0.29495(16) 0.0189(12) Uani 1 1 d .
C137 C 0.2898(2) 0.1411(2) 0.36308(15) 0.0207(13) Uani 1 1 d .
C138 C 0.1938(2) 0.22499(19) 0.23835(18) 0.0230(13) Uani 1 1 d .
C139 C 0.2779(2) 0.5202(2) 0.42089(15) 0.0204(13) Uani 1 1 d .
C140 C 0.1263(3) 0.0678(2) 0.08948(16) 0.0272(14) Uani 1 1 d .
C141 C 0.2506(3) 0.9357(2) 0.2338(2) 0.064(2) Uani 1 1 d .
H14D H 0.2242 0.9545 0.2244 0.095 Uiso 1 1 calc R
H14E H 0.2264 0.9027 0.2404 0.095 Uiso 1 1 calc R
H14F H 0.2758 0.9297 0.2094 0.095 Uiso 1 1 calc R
C142 C 0.7942(3) 0.59943(18) 0.15774(16) 0.0221(13) Uani 1 1 d .
C143 C 0.7172(2) 0.42336(18) 0.22006(18) 0.0207(13) Uani 1 1 d .
C144 C 0.5715(3) 0.1070(3) 0.16349(19) 0.0555(18) Uani 1 1 d .
H14G H 0.5320 0.1097 0.1706 0.083 Uiso 1 1 calc R
H14H H 0.5684 0.0711 0.1513 0.083 Uiso 1 1 calc R
H14I H 0.5870 0.1282 0.1409 0.083 Uiso 1 1 calc R
C145 C 0.4000(2) 0.07045(19) 0.41283(16) 0.0184(12) Uani 1 1 d .
C146 C 0.4271(2) 0.90309(18) 0.35043(17) 0.0209(13) Uani 1 1 d .
C147 C 0.5865(3) 0.4064(2) 0.31614(16) 0.0246(14) Uani 1 1 d .
C148 C 0.3447(3) 0.71258(19) 0.38734(16) 0.0240(13) Uani 1 1 d .
C149 C 0.0703(2) 0.4747(2) 0.24283(16) 0.0240(13) Uani 1 1 d .
C150 C 0.3135(2) 0.86222(18) 0.47277(18) 0.0185(12) Uani 1 1 d .
C151 C 0.8116(3) 0.07879(19) 0.43786(16) 0.0261(14) Uani 1 1 d .
C152 C 0.0029(3) 0.27343(18) 0.27514(15) 0.0213(13) Uani 1 1 d .
C153 C 0.5155(2) 0.76648(19) 0.10911(18) 0.0234(13) Uani 1 1 d .
C154 C -0.0010(2) 0.56880(18) 0.12316(18) 0.0228(13) Uani 1 1 d .
C155 C 0.5809(3) 0.1442(2) 0.02855(15) 0.0217(13) Uani 1 1 d .
C156 C 0.3041(2) 0.7407(2) 0.05456(15) 0.0224(13) Uani 1 1 d .
C157 C 0.4787(4) 0.6054(3) 0.3320(2) 0.091(3) Uani 1 1 d .
H15D H 0.4877 0.5727 0.3258 0.136 Uiso 1 1 calc R
H15E H 0.4924 0.6248 0.3079 0.136 Uiso 1 1 calc R
H15F H 0.4355 0.5988 0.3330 0.136 Uiso 1 1 calc R
C158 C 0.4741(3) 0.6104(2) 0.1825(2) 0.0454(17) Uani 1 1 d .
H15G H 0.4432 0.6119 0.2035 0.068 Uiso 1 1 calc R
H15H H 0.4605 0.6147 0.1525 0.068 Uiso 1 1 calc R
H15I H 0.5110 0.6380 0.1940 0.068 Uiso 1 1 calc R
C159 C 0.1791(2) 0.7605(2) 0.13802(17) 0.0266(13) Uani 1 1 d .
C160 C 0.1300(3) 0.04490(19) 0.29056(16) 0.0265(14) Uani 1 1 d .
C161 C 0.7298(2) 0.05929(19) 0.28469(16) 0.0195(12) Uani 1 1 d .
C162 C 0.5163(3) 0.19675(19) 0.35119(17) 0.0270(13) Uani 1 1 d .
C164 C 0.8938(3) 0.93620(19) 0.40813(18) 0.0346(14) Uani 1 1 d .
H16D H 0.8572 0.9348 0.4234 0.052 Uiso 1 1 calc R
H16E H 0.8953 0.9557 0.3835 0.052 Uiso 1 1 calc R
H16F H 0.9286 0.9530 0.4300 0.052 Uiso 1 1 calc R
C165 C 0.5030(2) 0.3893(2) 0.16509(16) 0.0205(12) Uani 1 1 d .
C166 C 0.3914(3) 0.45576(18) 0.08206(17) 0.0254(13) Uani 1 1 d .
C167 C 0.8591(3) 0.7969(2) 0.13518(16) 0.0253(13) Uani 1 1 d .
C168 C 0.4371(3) 0.61581(19) 0.49505(17) 0.0268(13) Uani 1 1 d .
C169 C 0.9358(2) 0.08771(19) 0.33454(18) 0.0231(13) Uani 1 1 d .
C170 C 0.1460(2) 0.75733(19) 0.42156(18) 0.0225(13) Uani 1 1 d .
C171 C 0.6344(2) 0.57004(18) 0.46056(18) 0.0219(13) Uani 1 1 d .
C172 C 0.3121(3) 0.2391(2) 0.13516(16) 0.0282(14) Uani 1 1 d .
C190 C 0.1433(3) 0.6911(2) 0.0060(2) 0.0443(16) Uani 1 1 d .
H19D H 0.1865 0.7065 0.0127 0.066 Uiso 1 1 calc R
H19E H 0.1225 0.7117 0.0250 0.066 Uiso 1 1 calc R
H19F H 0.1325 0.6900 -0.0261 0.066 Uiso 1 1 calc R
C195 C 0.5568(3) 0.9234(3) 0.14344(18) 0.0552(19) Uani 1 1 d .
H19G H 0.5888 0.9088 0.1500 0.083 Uiso 1 1 calc R
H19H H 0.5181 0.8994 0.1470 0.083 Uiso 1 1 calc R
H19I H 0.5627 0.9559 0.1645 0.083 Uiso 1 1 calc R
C218 C 0.5413(2) 0.0634(2) 0.38529(19) 0.0390(15) Uani 1 1 d .
H21D H 0.5392 0.0447 0.4105 0.058 Uiso 1 1 calc R
H21E H 0.5174 0.0404 0.3585 0.058 Uiso 1 1 calc R
H21F H 0.5257 0.0925 0.3938 0.058 Uiso 1 1 calc R
C220 C 0.8919(2) 0.1578(2) 0.18502(18) 0.0355(14) Uani 1 1 d .
H22A H 0.8756 0.1203 0.1782 0.053 Uiso 1 1 calc R
H22B H 0.9223 0.1680 0.2107 0.053 Uiso 1 1 calc R
H22C H 0.9099 0.1700 0.1584 0.053 Uiso 1 1 calc R
C221 C 0.2419(3) 0.1615(2) 0.3838(2) 0.0487(17) Uani 1 1 d .
H22D H 0.2063 0.1329 0.3853 0.073 Uiso 1 1 calc R
H22E H 0.2318 0.1842 0.3651 0.073 Uiso 1 1 calc R
H22F H 0.2565 0.1809 0.4145 0.073 Uiso 1 1 calc R
C222 C 0.6716(3) 0.4869(2) 0.06780(18) 0.0367(15) Uani 1 1 d .
H22G H 0.6537 0.4497 0.0585 0.055 Uiso 1 1 calc R
H22H H 0.7015 0.4939 0.0935 0.055 Uiso 1 1 calc R
H22I H 0.6908 0.5012 0.0424 0.055 Uiso 1 1 calc R
C223 C 0.3276(2) 0.5009(2) 0.40249(19) 0.0372(15) Uani 1 1 d .
H22J H 0.3120 0.4639 0.3906 0.056 Uiso 1 1 calc R
H22K H 0.3592 0.5073 0.4268 0.056 Uiso 1 1 calc R
H22L H 0.3439 0.5188 0.3780 0.056 Uiso 1 1 calc R
C224 C 0.1138(3) 0.8285(2) 0.2911(2) 0.0401(15) Uani 1 1 d .
H22M H 0.0986 0.7921 0.2773 0.060 Uiso 1 1 calc R
H22N H 0.1463 0.8336 0.3144 0.060 Uiso 1 1 calc R
H22O H 0.1288 0.8487 0.2677 0.060 Uiso 1 1 calc R
C225 C 0.3160(3) 0.3910(2) 0.2632(2) 0.0504(17) Uani 1 1 d .
H22P H 0.3139 0.3740 0.2895 0.076 Uiso 1 1 calc R
H22Q H 0.2945 0.3660 0.2365 0.076 Uiso 1 1 calc R
H22R H 0.2976 0.4187 0.2693 0.076 Uiso 1 1 calc R
C227 C 0.1733(3) 0.0698(3) 0.2592(2) 0.0547(19) Uani 1 1 d .
H22S H 0.2097 0.0595 0.2615 0.082 Uiso 1 1 calc R
H22T H 0.1834 0.1072 0.2678 0.082 Uiso 1 1 calc R
H22U H 0.1551 0.0589 0.2279 0.082 Uiso 1 1 calc R
C228 C 0.4552(3) 0.8288(2) 0.47980(19) 0.0378(15) Uani 1 1 d .
H22V H 0.4240 0.8226 0.4552 0.057 Uiso 1 1 calc R
H22W H 0.4702 0.8656 0.4922 0.057 Uiso 1 1 calc R
H22X H 0.4384 0.8102 0.5038 0.057 Uiso 1 1 calc R
C229 C 0.7175(2) 0.03625(19) 0.12000(16) 0.0309(14) Uani 1 1 d .
H22Y H 0.7074 -0.0004 0.1072 0.046 Uiso 1 1 calc R
H22Z H 0.6983 0.0408 0.1483 0.046 Uiso 1 1 calc R
H220 H 0.7609 0.0508 0.1262 0.046 Uiso 1 1 calc R
C230 C 0.5164(3) 0.36602(19) 0.11922(16) 0.0313(14) Uani 1 1 d .
H23A H 0.5312 0.3931 0.1014 0.047 Uiso 1 1 calc R
H23B H 0.4799 0.3409 0.1034 0.047 Uiso 1 1 calc R
H23C H 0.5468 0.3488 0.1229 0.047 Uiso 1 1 calc R
C231 C 0.3187(2) 0.71623(19) 0.00946(16) 0.0323(14) Uani 1 1 d .
H23D H 0.3328 0.7425 -0.0092 0.048 Uiso 1 1 calc R
H23E H 0.2828 0.6900 -0.0061 0.048 Uiso 1 1 calc R
H23F H 0.3499 0.7002 0.0143 0.048 Uiso 1 1 calc R
C232 C 0.6351(2) 0.95794(19) 0.43835(16) 0.0289(13) Uani 1 1 d .
H23G H 0.6214 0.9321 0.4575 0.043 Uiso 1 1 calc R
H23H H 0.6021 0.9708 0.4305 0.043 Uiso 1 1 calc R
H23I H 0.6682 0.9864 0.4549 0.043 Uiso 1 1 calc R
C233 C 0.3852(3) 0.7368(2) 0.3542(2) 0.0466(17) Uani 1 1 d .
H23J H 0.3660 0.7571 0.3386 0.070 Uiso 1 1 calc R
H23K H 0.3930 0.7099 0.3318 0.070 Uiso 1 1 calc R
H23L H 0.4229 0.7591 0.3704 0.070 Uiso 1 1 calc R
C234 C 0.4003(3) 0.7022(2) 0.1931(2) 0.0522(17) Uani 1 1 d .
H23M H 0.3650 0.6738 0.1800 0.078 Uiso 1 1 calc R
H23N H 0.4159 0.6952 0.2213 0.078 Uiso 1 1 calc R
H23O H 0.4311 0.7058 0.1715 0.078 Uiso 1 1 calc R
C235 C 0.5338(3) 0.1711(2) 0.0349(2) 0.0435(16) Uani 1 1 d .
H23P H 0.5530 0.2081 0.0440 0.065 Uiso 1 1 calc R
H23Q H 0.5088 0.1585 0.0586 0.065 Uiso 1 1 calc R
H23R H 0.5089 0.1641 0.0064 0.065 Uiso 1 1 calc R
C236 C 0.8313(3) 0.0307(2) 0.4292(2) 0.0452(16) Uani 1 1 d .
H23S H 0.8745 0.0400 0.4366 0.068 Uiso 1 1 calc R
H23T H 0.8217 0.0145 0.3971 0.068 Uiso 1 1 calc R
H23U H 0.8105 0.0067 0.4482 0.068 Uiso 1 1 calc R
C237 C 0.1597(2) 0.37276(18) 0.45221(16) 0.0280(13) Uani 1 1 d .
H23V H 0.1958 0.3633 0.4587 0.042 Uiso 1 1 calc R
H23W H 0.1679 0.3973 0.4314 0.042 Uiso 1 1 calc R
H23X H 0.1276 0.3420 0.4382 0.042 Uiso 1 1 calc R
C238 C 0.8405(2) 0.9139(2) 0.27636(18) 0.0413(16) Uani 1 1 d .
H23Y H 0.8498 0.8827 0.2625 0.062 Uiso 1 1 calc R
H23Z H 0.8705 0.9328 0.3016 0.062 Uiso 1 1 calc R
H230 H 0.8409 0.9355 0.2536 0.062 Uiso 1 1 calc R
C239 C 0.2117(3) 0.6294(2) 0.20748(17) 0.0417(16) Uani 1 1 d .
H231 H 0.2269 0.6668 0.2107 0.063 Uiso 1 1 calc R
H232 H 0.2366 0.6176 0.2275 0.063 Uiso 1 1 calc R
H233 H 0.1705 0.6196 0.2158 0.063 Uiso 1 1 calc R
C240 C 0.0205(3) 0.4946(2) 0.2588(3) 0.070(2) Uani 1 1 d .
H24D H -0.0150 0.4657 0.2599 0.105 Uiso 1 1 calc R
H24E H 0.0116 0.5155 0.2379 0.105 Uiso 1 1 calc R
H24F H 0.0323 0.5156 0.2893 0.105 Uiso 1 1 calc R
C241 C 0.4288(3) 0.2550(2) 0.03764(18) 0.0509(18) Uani 1 1 d .
H24S H 0.4425 0.2623 0.0700 0.076 Uiso 1 1 calc R
H24T H 0.4019 0.2751 0.0325 0.076 Uiso 1 1 calc R
H24U H 0.4633 0.2644 0.0198 0.076 Uiso 1 1 calc R
C242 C 0.7704(2) 0.40726(18) 0.07447(16) 0.0277(13) Uani 1 1 d .
H24G H 0.7609 0.3967 0.0416 0.042 Uiso 1 1 calc R
H24H H 0.7348 0.4111 0.0889 0.042 Uiso 1 1 calc R
H24I H 0.7838 0.3811 0.0864 0.042 Uiso 1 1 calc R
C243 C 0.7415(3) 0.7327(2) 0.0289(2) 0.0530(18) Uani 1 1 d .
H24J H 0.7233 0.7550 0.0151 0.079 Uiso 1 1 calc R
H24K H 0.7478 0.7064 0.0050 0.079 Uiso 1 1 calc R
H24L H 0.7799 0.7533 0.0453 0.079 Uiso 1 1 calc R
C245 C 0.9392(3) 0.69569(19) 0.34145(16) 0.0299(14) Uani 1 1 d .
H24M H 0.9483 0.7197 0.3202 0.045 Uiso 1 1 calc R
H24N H 0.9064 0.6652 0.3278 0.045 Uiso 1 1 calc R
H24O H 0.9747 0.6855 0.3482 0.045 Uiso 1 1 calc R
C249 C 0.7393(3) 0.03387(19) 0.23841(16) 0.0333(14) Uani 1 1 d .
H24P H 0.7484 0.0592 0.2184 0.050 Uiso 1 1 calc R
H24Q H 0.7029 0.0062 0.2259 0.050 Uiso 1 1 calc R
H24R H 0.7726 0.0196 0.2408 0.050 Uiso 1 1 calc R
C250 C 0.7537(2) 0.5656(2) 0.18494(18) 0.0367(15) Uani 1 1 d .
H25A H 0.7758 0.5464 0.1992 0.055 Uiso 1 1 calc R
H25B H 0.7200 0.5416 0.1649 0.055 Uiso 1 1 calc R
H25C H 0.7388 0.5867 0.2085 0.055 Uiso 1 1 calc R
C251 C 0.1862(3) 0.9079(2) 0.41796(18) 0.0396(15) Uani 1 1 d .
H25D H 0.2081 0.8875 0.4307 0.059 Uiso 1 1 calc R
H25E H 0.1505 0.8849 0.3993 0.059 Uiso 1 1 calc R
H25F H 0.1742 0.9298 0.4427 0.059 Uiso 1 1 calc R
C253 C 0.3674(2) 0.6002(2) 0.0607(2) 0.0422(16) Uani 1 1 d .
H25G H 0.3720 0.6264 0.0416 0.063 Uiso 1 1 calc R
H25H H 0.3894 0.5764 0.0489 0.063 Uiso 1 1 calc R
H25I H 0.3833 0.6168 0.0919 0.063 Uiso 1 1 calc R
C254 C 0.1149(3) 0.7307(3) 0.1364(2) 0.068(2) Uani 1 1 d .
H25J H 0.1097 0.7076 0.1584 0.102 Uiso 1 1 calc R
H25K H 0.1014 0.7106 0.1058 0.102 Uiso 1 1 calc R
H25L H 0.0913 0.7544 0.1440 0.102 Uiso 1 1 calc R
C255 C 0.8525(2) 0.0602(2) 0.05556(18) 0.0373(15) Uani 1 1 d .
H25M H 0.8264 0.0721 0.0367 0.056 Uiso 1 1 calc R
H25N H 0.8470 0.0703 0.0877 0.056 Uiso 1 1 calc R
H25O H 0.8425 0.0228 0.0478 0.056 Uiso 1 1 calc R
C256 C 0.4043(3) 0.28727(18) 0.31925(16) 0.0313(14) Uani 1 1 d .
H25P H 0.3890 0.2606 0.3374 0.047 Uiso 1 1 calc R
H25Q H 0.3758 0.3067 0.3174 0.047 Uiso 1 1 calc R
H25R H 0.4427 0.3105 0.3336 0.047 Uiso 1 1 calc R
C257 C 0.9851(3) 0.9550(2) 0.21769(18) 0.058(2) Uani 1 1 d .
H25S H 0.9805 0.9344 0.1871 0.088 Uiso 1 1 calc R
H25T H 1.0225 0.9831 0.2216 0.088 Uiso 1 1 calc R
H25U H 0.9515 0.9691 0.2217 0.088 Uiso 1 1 calc R
C300 C 0.0318(3) 0.3908(2) 0.3439(2) 0.0541(18) Uani 1 1 d .
H30A H 0.0676 0.3905 0.3280 0.081 Uiso 1 1 calc R
H30B H 0.0027 0.3979 0.3239 0.081 Uiso 1 1 calc R
H30C H 0.0143 0.3573 0.3525 0.081 Uiso 1 1 calc R
C301 C -0.0418(2) 0.2418(2) 0.30126(18) 0.0353(14) Uani 1 1 d .
H30D H -0.0805 0.2476 0.2962 0.053 Uiso 1 1 calc R
H30E H -0.0285 0.2518 0.3337 0.053 Uiso 1 1 calc R
H30F H -0.0456 0.2055 0.2911 0.053 Uiso 1 1 calc R
C302 C -0.0171(2) 0.07216(18) 0.18853(16) 0.0293(13) Uani 1 1 d .
H30G H -0.0254 0.0587 0.2167 0.044 Uiso 1 1 calc R
H30H H 0.0016 0.0505 0.1686 0.044 Uiso 1 1 calc R
H30I H -0.0545 0.0721 0.1731 0.044 Uiso 1 1 calc R
C303 C 1.0451(3) 0.5854(2) 0.3857(2) 0.0473(17) Uani 1 1 d .
H30J H 1.0436 0.6044 0.3610 0.071 Uiso 1 1 calc R
H30K H 1.0556 0.5542 0.3739 0.071 Uiso 1 1 calc R
H30L H 1.0753 0.6070 0.4098 0.071 Uiso 1 1 calc R
C304 C 0.7329(2) 0.7364(2) 0.49981(19) 0.0419(16) Uani 1 1 d .
H30M H 0.7342 0.7173 0.5244 0.063 Uiso 1 1 calc R
H30N H 0.7043 0.7143 0.4749 0.063 Uiso 1 1 calc R
H30O H 0.7206 0.7667 0.5112 0.063 Uiso 1 1 calc R
C305 C 0.3967(3) 0.5923(2) 0.5283(2) 0.0474(17) Uani 1 1 d .
H30P H 0.3602 0.6024 0.5272 0.071 Uiso 1 1 calc R
H30Q H 0.4170 0.6042 0.5590 0.071 Uiso 1 1 calc R
H30R H 0.3866 0.5548 0.5206 0.071 Uiso 1 1 calc R
C308 C 1.0272(2) 0.8739(2) 0.45936(16) 0.0323(14) Uani 1 1 d .
H30S H 1.0055 0.8579 0.4296 0.048 Uiso 1 1 calc R
H30T H 1.0593 0.8588 0.4642 0.048 Uiso 1 1 calc R
H30U H 1.0443 0.9109 0.4606 0.048 Uiso 1 1 calc R
C310 C 0.8380(3) 0.75363(19) 0.27431(16) 0.0237(13) Uani 1 1 d .
C311 C 0.8233(3) 0.7101(2) 0.2340(2) 0.0519(18) Uani 1 1 d .
H31D H 0.7806 0.6913 0.2317 0.078 Uiso 1 1 calc R
H31E H 0.8467 0.6868 0.2378 0.078 Uiso 1 1 calc R
H31F H 0.8331 0.7239 0.2062 0.078 Uiso 1 1 calc R
C312 C 0.0485(3) 0.43128(19) 0.38556(16) 0.0253(13) Uani 1 1 d .
C313 C 0.7092(4) 0.2815(3) 0.4458(2) 0.079(3) Uani 1 1 d .
H31G H 0.7197 0.2494 0.4392 0.119 Uiso 1 1 calc R
H31H H 0.7275 0.3038 0.4247 0.119 Uiso 1 1 calc R
H31I H 0.6657 0.2739 0.4422 0.119 Uiso 1 1 calc R
C314 C 0.2659(3) 0.10289(19) 0.50050(16) 0.0254(13) Uani 1 1 d .
C315 C 0.6132(3) 0.12521(19) 0.20587(18) 0.0299(14) Uani 1 1 d .
Li1 Li 0.7889(4) 0.8125(3) 0.3417(3) 0.025(2) Uani 1 1 d .
Li01 Li 0.1882(4) 0.5102(3) 0.2816(3) 0.026(2) Uani 1 1 d .
Li Li 0.0335(4) 0.1188(3) 0.1031(3) 0.024(2) Uani 1 1 d .
Li02 Li 0.2263(4) 0.7772(3) 0.4976(3) 0.025(2) Uani 1 1 d .
Li2 Li 0.9138(4) 0.7245(3) 0.0947(3) 0.027(2) Uani 1 1 d .
Li03 Li 0.2638(4) 0.7786(3) 0.3889(3) 0.025(2) Uani 1 1 d .
Li3 Li 0.7799(4) 0.8348(3) 0.4317(3) 0.026(2) Uani 1 1 d .
Li04 Li 0.3484(4) 0.9709(3) 0.3573(3) 0.023(2) Uani 1 1 d .
Li4 Li 0.0026(4) 0.4902(3) 0.4550(3) 0.024(2) Uani 1 1 d .
Li05 Li 0.3474(4) 0.8888(3) 0.2750(3) 0.025(2) Uani 1 1 d .
Li06 Li 0.2250(4) 0.6898(3) 0.4187(3) 0.023(2) Uani 1 1 d .
Li7 Li 0.7981(4) 0.6813(3) 0.1007(3) 0.026(2) Uani 1 1 d .
Li08 Li -0.0209(4) 0.8397(3) 0.1741(3) 0.025(2) Uani 1 1 d .
Li8 Li 0.1221(4) 0.9612(3) 0.3504(3) 0.024(2) Uani 1 1 d .
Li9 Li 0.0271(4) 0.5493(3) 0.0228(3) 0.029(2) Uani 1 1 d .
Li09 Li 0.7207(4) 0.1493(3) 0.1588(3) 0.027(2) Uani 1 1 d .
Li10 Li 0.1217(4) 0.3973(3) 0.2079(3) 0.026(2) Uani 1 1 d .
Li13 Li 0.2272(4) 0.0233(3) 0.3340(3) 0.027(2) Uani 1 1 d .
Li14 Li 0.2791(4) 0.8272(3) 0.1092(3) 0.025(2) Uani 1 1 d .
Li15 Li 0.6330(4) 0.8439(3) 0.4346(3) 0.025(2) Uani 1 1 d .
Li16 Li 0.4420(4) 0.8633(3) 0.2496(3) 0.025(2) Uani 1 1 d .
Li17 Li 0.0083(4) 0.3580(3) 0.2171(3) 0.029(2) Uani 1 1 d .
Li18 Li 0.7349(4) 0.1475(3) 0.2460(3) 0.024(2) Uani 1 1 d .
Li19 Li 0.1515(4) 0.4828(3) 0.4509(3) 0.0221(19) Uani 1 1 d .
Li20 Li 0.9053(4) 0.2952(3) 0.2308(3) 0.0196(19) Uani 1 1 d .
Li21 Li 0.3417(4) 0.0665(3) 0.3272(3) 0.024(2) Uani 1 1 d .
Li22 Li 0.5981(4) 0.7736(3) 0.1814(2) 0.023(2) Uani 1 1 d .
Li23 Li 0.7145(4) 0.1236(3) 0.4361(3) 0.024(2) Uani 1 1 d .
Li24 Li 0.7115(4) 0.4648(3) 0.3218(3) 0.025(2) Uani 1 1 d .
Li25 Li 0.5134(4) 0.4791(3) 0.1273(3) 0.0216(19) Uani 1 1 d .
Li26 Li 0.8690(4) 0.1927(3) 0.4800(3) 0.023(2) Uani 1 1 d .
Li27 Li 0.8907(4) 0.7035(3) 0.4790(3) 0.024(2) Uani 1 1 d .
Li28 Li 0.9372(4) 0.8075(3) 0.3402(3) 0.024(2) Uani 1 1 d .
Li29 Li 0.9625(4) 0.8359(3) 0.0831(3) 0.025(2) Uani 1 1 d .
Li30 Li 0.6924(4) 0.6241(3) 0.1188(3) 0.0226(19) Uani 1 1 d .
Li31 Li 0.9624(4) 0.8079(3) 0.2547(2) 0.0228(19) Uani 1 1 d .
Li32 Li 0.9343(4) 0.1381(3) 0.4348(3) 0.027(2) Uani 1 1 d .
Li33 Li 0.3946(4) 0.1730(3) 0.3098(3) 0.026(2) Uani 1 1 d .
Li34 Li 0.5603(4) 0.7357(3) 0.4306(3) 0.023(2) Uani 1 1 d .
Li35 Li 0.4707(4) 0.3650(3) 0.2577(3) 0.023(2) Uani 1 1 d .
Li36 Li 0.6482(4) 0.8783(3) 0.0632(3) 0.028(2) Uani 1 1 d .
Li37 Li 0.2685(4) 0.7101(3) 0.1460(3) 0.025(2) Uani 1 1 d .
Li38 Li 0.8699(3) 0.5305(3) 0.3547(2) 0.0201(19) Uani 1 1 d .
Li39 Li 0.8062(4) 0.4396(3) 0.2904(2) 0.0222(19) Uani 1 1 d .
Li40 Li 0.6910(3) 0.8524(3) 0.3453(3) 0.0201(19) Uani 1 1 d .
Li41 Li 0.8885(4) 0.6211(3) 0.4100(3) 0.025(2) Uani 1 1 d .
Li42 Li 0.1731(4) 0.4829(3) 0.3648(2) 0.024(2) Uani 1 1 d .
Li43 Li 0.6030(4) 0.1541(3) 0.3076(3) 0.031(2) Uani 1 1 d .
Li44 Li 0.2987(4) 0.4930(3) 0.1240(3) 0.026(2) Uani 1 1 d .
Li45 Li 0.5082(4) 0.8079(3) 0.2105(3) 0.024(2) Uani 1 1 d .
Li46 Li 0.8817(4) 0.5421(3) 0.1629(3) 0.023(2) Uani 1 1 d .
Li47 Li 0.1764(4) 0.5080(3) 0.1904(3) 0.025(2) Uani 1 1 d .
Li48 Li 0.4783(4) 0.4732(3) 0.2214(2) 0.024(2) Uani 1 1 d .
Li49 Li 0.7031(4) 0.1428(3) 0.3403(3) 0.025(2) Uani 1 1 d .
Li50 Li 0.0255(4) 0.1067(3) 0.4042(3) 0.0211(19) Uani 1 1 d .
Li51 Li 0.4964(4) 0.9602(3) 0.0238(3) 0.031(2) Uani 1 1 d .
Li52 Li 0.0897(4) 0.8399(3) 0.0170(3) 0.028(2) Uani 1 1 d .
Li53 Li 0.2385(4) 0.6408(3) 0.0684(3) 0.025(2) Uani 1 1 d .
Li54 Li 0.7006(4) 0.0366(3) 0.3781(3) 0.023(2) Uani 1 1 d .
Li55 Li 0.4386(4) 0.2868(3) 0.1797(3) 0.026(2) Uani 1 1 d .
Li56 Li 0.6452(4) 0.5195(3) 0.3622(3) 0.026(2) Uani 1 1 d .
Li57 Li 0.4275(4) 0.1751(3) 0.2135(3) 0.027(2) Uani 1 1 d .
Li58 Li 0.6902(4) 0.9568(3) 0.3035(3) 0.024(2) Uani 1 1 d .
Li59 Li 0.3774(4) 0.4795(3) 0.1826(3) 0.026(2) Uani 1 1 d .
Li60 Li 0.0912(4) 0.2038(3) 0.4675(3) 0.0210(19) Uani 1 1 d .
Li61 Li 0.4899(4) 0.4547(3) 0.3177(2) 0.022(2) Uani 1 1 d .
Li62 Li 0.2211(4) 0.5923(3) 0.4520(3) 0.023(2) Uani 1 1 d .
Li63 Li 0.1775(4) 0.8357(3) 0.0730(3) 0.028(2) Uani 1 1 d .
Li64 Li 0.7925(4) 0.2556(3) 0.2328(3) 0.0219(19) Uani 1 1 d .
Li65 Li 0.2033(4) 0.5128(3) 0.0934(2) 0.0219(19) Uani 1 1 d .
Li66 Li 0.9007(3) 0.5229(3) 0.4569(2) 0.0169(18) Uani 1 1 d .
Li67 Li 0.7035(4) 0.1714(3) 0.0741(3) 0.025(2) Uani 1 1 d .
Li68 Li 0.5271(4) 0.1680(3) 0.2483(3) 0.035(2) Uani 1 1 d .
Li69 Li 0.2522(4) 0.1238(3) 0.0873(3) 0.031(2) Uani 1 1 d .
Li70 Li 0.5831(4) 0.6906(3) 0.0983(3) 0.027(2) Uani 1 1 d .
Li71 Li 0.3917(4) 0.1530(3) 0.4816(2) 0.023(2) Uani 1 1 d .
Li72 Li 0.2873(4) 0.7993(3) 0.2028(2) 0.024(2) Uani 1 1 d .
Li73 Li 0.9117(4) 0.5330(3) 0.0514(2) 0.0204(19) Uani 1 1 d .
Li74 Li 0.4091(4) 0.1808(3) 0.4002(3) 0.024(2) Uani 1 1 d .
Li75 Li 0.8289(4) 0.4422(3) 0.1768(3) 0.0218(19) Uani 1 1 d .
Li76 Li 0.1233(4) 0.2995(3) 0.2443(3) 0.0213(19) Uani 1 1 d .
Li77 Li 0.8810(4) 0.8016(3) 0.4312(2) 0.0194(19) Uani 1 1 d .
Li78 Li 0.7930(4) 0.3552(3) 0.2088(2) 0.025(2) Uani 1 1 d .
Li79 Li 0.1923(4) 0.1764(3) 0.1378(3) 0.027(2) Uani 1 1 d .
Li80 Li 0.5040(4) 0.4846(3) 0.0409(3) 0.025(2) Uani 1 1 d .
Li81 Li 0.6637(4) 0.8654(3) 0.2468(2) 0.0224(19) Uani 1 1 d .
Li82 Li 0.5780(4) 0.5896(3) 0.1198(3) 0.023(2) Uani 1 1 d .
Li83 Li 0.6235(4) 0.0605(3) 0.0078(3) 0.029(2) Uani 1 1 d .
Li84 Li 0.0846(4) 0.2113(3) 0.2793(3) 0.024(2) Uani 1 1 d .
Li85 Li 0.0098(4) 0.1490(3) 0.0117(3) 0.025(2) Uani 1 1 d .
Li86 Li 0.3114(4) 0.8805(3) 0.3820(3) 0.026(2) Uani 1 1 d .
Li89 Li 0.6238(4) 0.7772(3) 0.0661(3) 0.0231(19) Uani 1 1 d .
Li90 Li 1.0076(4) 0.9162(3) 0.3462(3) 0.026(2) Uani 1 1 d .
Li91 Li 0.1792(4) 0.5550(3) 0.0124(3) 0.025(2) Uani 1 1 d .
Li93 Li 0.1058(4) 0.2099(3) 0.1689(3) 0.026(2) Uani 1 1 d .
Li94 Li 0.0454(4) 0.1091(3) 0.2917(3) 0.024(2) Uani 1 1 d .
Li95 Li 0.0137(4) 0.0183(3) 0.3215(3) 0.026(2) Uani 1 1 d .
Li96 Li 0.5200(4) 0.5506(3) 0.4946(3) 0.026(2) Uani 1 1 d .
Li97 Li 0.5570(4) 0.6391(3) 0.4638(3) 0.0208(19) Uani 1 1 d .
Li98 Li 0.9167(4) 0.6282(3) 0.1251(3) 0.0218(19) Uani 1 1 d .
Li99 Li 0.5542(4) 0.5515(3) 0.3848(3) 0.024(2) Uani 1 1 d .
L001 Li 0.3437(4) 0.1012(3) 0.0522(3) 0.028(2) Uani 1 1 d .
L002 Li 0.3111(4) 0.8324(3) 0.0162(3) 0.029(2) Uani 1 1 d .
L003 Li 0.3540(4) 0.0371(3) -0.0338(3) 0.027(2) Uani 1 1 d .
L004 Li 1.0088(4) 1.0350(3) 0.0393(3) 0.029(2) Uani 1 1 d .
L005 Li 0.4082(4) 0.1967(3) 0.1191(3) 0.027(2) Uani 1 1 d .
L011 Li 0.3371(4) 0.6366(3) 0.4528(3) 0.028(2) Uani 1 1 d .
L012 Li 0.4448(4) 0.6934(3) 0.4310(3) 0.026(2) Uani 1 1 d .
O1 O 0.18382(16) 0.73928(12) 0.40126(10) 0.0229(8) Uani 1 1 d .
O2 O 0.57079(16) 0.48197(12) 0.07959(10) 0.0210(8) Uani 1 1 d .
O3 O 0.59956(15) 0.59133(12) 0.48141(10) 0.0219(8) Uani 1 1 d .
O4 O 0.95649(15) 0.07323(12) 0.06889(10) 0.0243(8) Uani 1 1 d .
O5 O 0.26511(15) 0.58465(11) 0.03749(10) 0.0211(8) Uani 1 1 d .
O6 O 0.16228(15) 0.24911(12) 0.26069(10) 0.0207(8) Uani 1 1 d .
O7 O 0.85227(14) 0.30921(12) 0.27470(10) 0.0215(8) Uani 1 1 d .
O8 O 0.16443(15) 0.25917(11) 0.49869(10) 0.0192(8) Uani 1 1 d .
O9 O 0.39136(15) 0.92241(12) 0.37225(10) 0.0207(8) Uani 1 1 d .
O10 O 0.64022(14) 0.64108(12) 0.16242(10) 0.0225(8) Uani 1 1 d .
O11 O 0.63496(16) 0.17021(12) 0.03512(10) 0.0212(8) Uani 1 1 d .
O12 O 0.79078(16) 0.15042(12) 0.19661(10) 0.0214(8) Uani 1 1 d .
O13 O 0.21657(14) 0.45022(12) 0.10763(10) 0.0216(8) Uani 1 1 d .
O14 O 0.94412(15) 0.58449(11) 0.38709(10) 0.0200(8) Uani 1 1 d .
O15 O 0.01369(16) 0.81331(12) 0.30931(10) 0.0218(8) Uani 1 1 d .
O16 O 0.67547(15) 0.96195(12) 0.36676(10) 0.0249(8) Uani 1 1 d .
O17 O 0.98182(14) 0.87536(12) 0.23786(10) 0.0221(8) Uani 1 1 d .
O18 O 0.28291(14) 0.82569(11) 0.26644(10) 0.0212(8) Uani 1 1 d .
O19 O 0.98776(14) 0.20927(12) -0.00059(10) 0.0218(8) Uani 1 1 d .
O20 O 0.50789(14) 0.54895(12) 0.02324(10) 0.0198(8) Uani 1 1 d .
O21 O 0.72095(14) 0.21065(12) 0.13658(10) 0.0210(8) Uani 1 1 d .
O22 O 0.44440(14) 0.00505(11) 0.01849(10) 0.0219(8) Uani 1 1 d .
O23 O 0.48484(15) 0.24250(12) 0.15083(10) 0.0227(8) Uani 1 1 d .
O24 O 0.06256(14) 0.97205(12) 0.39104(10) 0.0226(8) Uani 1 1 d .
O25 O 0.18416(14) 0.44778(12) 0.30512(10) 0.0204(8) Uani 1 1 d .
O26 O 0.64377(15) 0.07307(11) 0.39849(10) 0.0220(8) Uani 1 1 d .
O27 O 0.81738(15) 0.37479(12) 0.27361(10) 0.0241(8) Uani 1 1 d .
O28 O 0.27783(15) 0.65037(12) 0.49230(10) 0.0232(8) Uani 1 1 d .
O29 O 0.70826(14) 0.15989(12) 0.49566(10) 0.0207(8) Uani 1 1 d .
O30 O 0.85559(14) 0.66193(12) 0.06324(10) 0.0222(8) Uani 1 1 d .
O31 O 0.18770(15) 0.54740(12) 0.34356(10) 0.0239(8) Uani 1 1 d .
O32 O 0.50313(15) 0.67883(12) 0.39031(10) 0.0230(8) Uani 1 1 d .
O33 O 0.23438(15) 0.63509(12) 0.13205(10) 0.0234(8) Uani 1 1 d .
O34 O 0.71084(16) 0.92928(12) 0.04074(11) 0.0263(8) Uani 1 1 d .
O35 O 0.22619(16) 0.48834(12) 0.41813(10) 0.0209(8) Uani 1 1 d .
O36 O 0.41869(15) 0.40606(11) 0.28075(10) 0.0206(8) Uani 1 1 d .
O37 O 0.39258(15) 0.89606(12) 0.22085(11) 0.0229(8) Uani 1 1 d .
O38 O 0.74034(15) 0.91628(12) 0.27808(10) 0.0224(8) Uani 1 1 d .
O39 O 0.84963(16) 0.48665(12) 0.40251(10) 0.0221(8) Uani 1 1 d .
O40 O 0.63082(16) 0.77459(12) 0.40607(10) 0.0226(8) Uani 1 1 d .
O41 O 0.86958(14) 0.50218(11) 0.28984(10) 0.0200(8) Uani 1 1 d .
O42 O 0.28118(15) 0.00828(13) 0.29176(10) 0.0238(8) Uani 1 1 d .
O43 O 0.60677(15) 0.70796(12) 0.16287(10) 0.0236(8) Uani 1 1 d .
O44 O 0.15294(15) 0.55315(11) 0.47833(10) 0.0200(8) Uani 1 1 d .
O45 O 0.63862(16) 0.81954(12) 0.29211(10) 0.0228(8) Uani 1 1 d .
O46 O 0.40964(15) 0.21801(12) 0.46146(10) 0.0227(8) Uani 1 1 d .
O47 O 0.03115(15) 0.03897(12) 0.38748(11) 0.0255(8) Uani 1 1 d .
O48 O 0.54119(15) 0.61656(12) 0.39850(10) 0.0246(8) Uani 1 1 d .
O49 O 0.95797(15) 0.57966(11) 0.14491(10) 0.0209(8) Uani 1 1 d .
O50 O 0.23885(15) 0.71232(12) 0.48397(10) 0.0238(8) Uani 1 1 d .
O51 O 0.09161(15) 0.27364(12) 0.18151(10) 0.0249(8) Uani 1 1 d .
O52 O 0.48907(15) 0.48883(12) 0.38023(10) 0.0215(8) Uani 1 1 d .
O53 O 0.08891(14) 0.17079(11) 0.40389(10) 0.0194(8) Uani 1 1 d .
O54 O 0.05962(14) 0.33938(13) 0.17403(10) 0.0227(8) Uani 1 1 d .
O55 O 0.32607(15) 0.94859(12) 0.29289(10) 0.0243(8) Uani 1 1 d .
O56 O 0.52422(16) 0.50141(12) 0.27710(10) 0.0240(8) Uani 1 1 d .
O57 O 0.62390(15) 0.81658(12) 0.01722(11) 0.0239(8) Uani 1 1 d .
O58 O 0.42381(15) 0.79188(13) 0.22036(10) 0.0245(8) Uani 1 1 d .
O59 O 0.43179(15) 0.29100(12) 0.24420(10) 0.0244(8) Uani 1 1 d .
O60 O 0.33899(15) 0.17248(12) 0.35851(10) 0.0197(8) Uani 1 1 d .
O61 O 0.04243(15) 0.14513(12) 0.24026(11) 0.0224(8) Uani 1 1 d .
O62 O 0.97561(14) 0.77563(12) 0.19442(10) 0.0216(8) Uani 1 1 d .
O63 O 0.06183(16) 0.16850(12) 0.06457(10) 0.0225(8) Uani 1 1 d .
O64 O 0.93730(16) 0.87656(11) 0.36808(10) 0.0216(8) Uani 1 1 d .
O65 O 0.84060(14) 0.47640(11) 0.05094(10) 0.0204(8) Uani 1 1 d .
O66 O 0.93095(16) 0.83925(12) 0.48467(10) 0.0224(8) Uani 1 1 d .
O67 O 0.55673(16) 0.84142(12) 0.46458(10) 0.0191(8) Uani 1 1 d .
O68 O 0.74274(15) 0.21752(12) 0.27004(11) 0.0231(8) Uani 1 1 d .
O69 O 0.70492(14) 0.11109(12) 0.09732(10) 0.0227(8) Uani 1 1 d .
O70 O 0.71668(14) 0.67695(12) 0.08213(11) 0.0246(8) Uani 1 1 d .
O71 O 0.75130(15) 0.40514(12) 0.19538(10) 0.0206(8) Uani 1 1 d .
O72 O 0.40618(15) 0.11823(12) 0.42320(10) 0.0222(8) Uani 1 1 d .
O73 O 0.83690(14) 0.47699(11) 0.12503(11) 0.0209(8) Uani 1 1 d .
O74 O 0.48391(15) 0.36084(12) 0.19309(10) 0.0235(8) Uani 1 1 d .
O75 O 0.54549(15) 0.74245(12) 0.08495(10) 0.0214(8) Uani 1 1 d .
O76 O 0.71759(15) 0.03227(12) 0.31483(10) 0.0227(8) Uani 1 1 d .
O77 O 0.38433(15) 0.05351(12) 0.02989(10) 0.0243(8) Uani 1 1 d .
O78 O 0.30831(15) 0.09292(12) 0.10977(11) 0.0244(8) Uani 1 1 d .
O79 O 0.44976(15) 0.11955(12) 0.23360(11) 0.0258(8) Uani 1 1 d .
O80 O 0.66371(14) 0.83537(12) 0.18320(10) 0.0216(8) Uani 1 1 d .
O81 O 0.81745(15) 0.22083(12) 0.44821(11) 0.0240(8) Uani 1 1 d .
O82 O 0.90796(14) 0.69575(12) 0.41604(10) 0.0216(8) Uani 1 1 d .
O83 O 0.36496(15) 0.46500(13) 0.11737(11) 0.0275(9) Uani 1 1 d .
O84 O 0.11969(16) 0.50659(12) 0.23924(10) 0.0225(8) Uani 1 1 d .
O85 O 0.59535(15) 0.54850(12) 0.32966(11) 0.0243(8) Uani 1 1 d .
O86 O 0.87090(14) 0.50641(11) 0.21607(11) 0.0205(8) Uani 1 1 d .
O87 O 0.87149(15) 0.62867(11) 0.47344(10) 0.0209(8) Uani 1 1 d .
O88 O 0.03944(14) 0.14884(11) 0.16679(10) 0.0216(8) Uani 1 1 d .
O89 O 0.54353(14) 0.61908(12) 0.07654(11) 0.0221(8) Uani 1 1 d .
O90 O 0.52370(15) 0.54983(12) 0.15333(10) 0.0224(8) Uani 1 1 d .
O91 O 0.77108(15) 0.87153(12) 0.32327(11) 0.0264(9) Uani 1 1 d .
O92 O 0.32055(16) 0.85159(13) 0.16750(10) 0.0259(8) Uani 1 1 d .
O93 O 0.96930(15) 0.06745(12) 0.31013(10) 0.0229(8) Uani 1 1 d .
O94 O 0.66780(15) 0.03666(12) 0.05005(11) 0.0234(8) Uani 1 1 d .
O95 O 0.97855(15) 0.95980(12) 0.02301(10) 0.0249(8) Uani 1 1 d .
O96 O 0.66170(15) 0.83967(11) 0.10950(11) 0.0229(8) Uani 1 1 d .
O97 O 0.85207(15) 0.12087(13) 0.45228(10) 0.0244(8) Uani 1 1 d .
O98 O 0.14095(16) 0.50352(12) 0.04815(10) 0.0208(8) Uani 1 1 d .
O99 O 0.38998(16) 0.10212(12) 0.28796(11) 0.0260(9) Uani 1 1 d .
O100 O 0.15814(14) 0.37367(12) 0.25577(11) 0.0212(8) Uani 1 1 d .
O101 O 0.95301(14) 0.70317(12) 0.14293(11) 0.0214(8) Uani 1 1 d .
O102 O 0.71811(15) 0.80300(12) 0.37849(10) 0.0199(8) Uani 1 1 d .
O103 O 0.21521(15) 0.75133(12) 0.16526(10) 0.0238(8) Uani 1 1 d .
O104 O 0.05384(14) 0.48520(11) 0.00850(10) 0.0198(8) Uani 1 1 d .
O105 O 0.93291(14) 0.47800(12) 0.49295(10) 0.0178(8) Uani 1 1 d .
O106 O 0.39138(15) 0.17160(12) 0.05351(10) 0.0244(8) Uani 1 1 d .
O107 O 0.72761(16) 0.53638(13) 0.34961(11) 0.0266(8) Uani 1 1 d .
O108 O 0.92729(15) 0.34932(12) 0.19573(11) 0.0249(8) Uani 1 1 d .
O109 O 0.38262(16) 0.14543(13) 0.15746(10) 0.0259(8) Uani 1 1 d .
O110 O 0.16169(15) 0.81995(12) 0.00777(11) 0.0248(8) Uani 1 1 d .
O111 O 0.16197(15) 0.43583(11) 0.16555(11) 0.0222(8) Uani 1 1 d .
O112 O 0.14560(15) 0.01592(12) 0.31363(11) 0.0262(8) Uani 1 1 d .
O113 O 0.04583(18) 0.25278(12) 0.47704(10) 0.0232(8) Uani 1 1 d .
O114 O 0.25957(15) 0.88042(12) 0.08282(10) 0.0245(8) Uani 1 1 d .
O115 O 0.05548(17) 0.27072(11) 0.27792(10) 0.0221(8) Uani 1 1 d .
O116 O 0.68178(15) 0.20056(12) 0.32386(11) 0.0257(8) Uani 1 1 d .
O117 O 0.36761(18) 0.24755(12) 0.13891(10) 0.0267(9) Uani 1 1 d .
O118 O 0.99148(14) 0.94292(12) 0.29355(11) 0.0231(8) Uani 1 1 d .
O119 O 0.89451(15) 0.59771(12) 0.05940(10) 0.0235(8) Uani 1 1 d .
O120 O 0.75513(14) 0.28218(12) 0.18815(11) 0.0221(8) Uani 1 1 d .
O121 O 0.74906(16) 0.16935(12) 0.39578(10) 0.0244(8) Uani 1 1 d .
O122 O 0.08346(14) 0.17459(11) 0.33023(11) 0.0215(8) Uani 1 1 d .
O123 O 0.03181(17) 0.86035(12) 0.12664(10) 0.0219(8) Uani 1 1 d .
O124 O 0.99143(15) 0.54854(12) 0.08159(11) 0.0255(8) Uani 1 1 d .
O125 O 0.48417(14) 0.48558(11) 0.45365(10) 0.0219(8) Uani 1 1 d .
O126 O 0.97981(15) 0.54674(12) 0.43629(11) 0.0242(8) Uani 1 1 d .
O127 O 0.32813(16) 0.90763(12) 0.03597(10) 0.0252(8) Uani 1 1 d .
O128 O 0.45498(15) 0.52830(12) 0.20100(10) 0.0239(8) Uani 1 1 d .
O129 O 0.58085(14) 0.71357(11) 0.48450(11) 0.0211(8) Uani 1 1 d .
O130 O 0.56356(15) 0.78156(12) 0.23963(11) 0.0231(8) Uani 1 1 d .
O131 O 0.27397(15) 0.81819(12) 0.33900(11) 0.0228(8) Uani 1 1 d .
O132 O 0.65386(15) 0.88787(12) 0.39061(10) 0.0231(8) Uani 1 1 d .
O133 O 0.77528(15) 0.44686(12) 0.35042(11) 0.0219(8) Uani 1 1 d .
O134 O 0.24312(18) 0.52521(12) 0.23560(10) 0.0230(8) Uani 1 1 d .
O135 O 0.94939(15) 0.20935(13) 0.46315(11) 0.0252(8) Uani 1 1 d .
O136 O 0.62733(15) 0.44741(13) 0.33375(11) 0.0252(8) Uani 1 1 d .
O137 O 0.30291(15) 0.84187(12) 0.43116(11) 0.0222(8) Uani 1 1 d .
O138 O 0.59278(15) 0.14032(13) 0.24230(11) 0.0295(9) Uani 1 1 d .
O139 O 0.53747(15) 0.18306(13) 0.31456(11) 0.0288(9) Uani 1 1 d .
O140 O 0.19849(15) 0.61519(12) 0.39849(11) 0.0228(8) Uani 1 1 d .
O141 O 0.99488(15) 0.11750(12) 0.46365(11) 0.0228(8) Uani 1 1 d .
O142 O 0.91977(14) 0.76630(12) 0.38716(10) 0.0216(8) Uani 1 1 d .
O143 O 0.31046(15) 0.78854(12) 0.06093(10) 0.0233(8) Uani 1 1 d .
O144 O 0.96134(15) 0.88285(12) 0.04163(10) 0.0247(8) Uani 1 1 d .
O145 O 0.84776(18) 0.59833(11) 0.15737(10) 0.0230(8) Uani 1 1 d .
O146 O 0.82414(18) 0.57833(12) 0.36618(10) 0.0231(8) Uani 1 1 d .
O147 O 0.13801(14) 0.44203(12) 0.49838(10) 0.0208(8) Uani 1 1 d .
O148 O 0.67990(17) 0.86984(13) 0.49197(10) 0.0270(9) Uani 1 1 d .
O149 O 0.85023(15) 0.84599(12) 0.39496(10) 0.0200(8) Uani 1 1 d .
O150 O 0.27835(18) 0.93829(11) 0.38674(10) 0.0226(8) Uani 1 1 d .
O151 O 0.19519(14) 0.55679(12) 0.14827(10) 0.0202(8) Uani 1 1 d .
O152 O 0.62293(18) 0.91740(11) 0.25996(10) 0.0228(8) Uani 1 1 d .
O153 O 0.10324(17) 0.45725(12) 0.39416(10) 0.0252(8) Uani 1 1 d .
O154 O 0.52551(15) 0.87887(13) 0.24146(10) 0.0232(8) Uani 1 1 d .
O155 O 0.75908(18) 0.18853(12) 0.02762(10) 0.0240(8) Uani 1 1 d .
O156 O 0.80028(15) 0.77791(12) 0.45133(11) 0.0242(8) Uani 1 1 d .
O157 O 0.51240(15) 0.21037(13) 0.20777(11) 0.0294(9) Uani 1 1 d .
O158 O 0.39990(14) 0.21417(12) 0.26321(10) 0.0219(8) Uani 1 1 d .
O159 O 0.32945(17) 0.74831(12) 0.19427(10) 0.0228(8) Uani 1 1 d .
O160 O 0.17105(16) 0.10650(13) 0.10562(11) 0.0283(9) Uani 1 1 d .
O161 O 0.36163(15) 0.68476(12) 0.41073(11) 0.0258(8) Uani 1 1 d .
O162 O 0.14178(15) 0.20915(12) 0.11196(11) 0.0268(9) Uani 1 1 d .
O163 O 0.53318(17) 0.40404(11) 0.30742(10) 0.0219(8) Uani 1 1 d .
O164 O 0.98642(14) 0.30195(12) 0.25196(10) 0.0221(8) Uani 1 1 d .
O165 O 0.46376(18) 0.19867(12) 0.35448(10) 0.0248(8) Uani 1 1 d .
O166 O 0.31141(14) 0.50743(12) 0.19084(11) 0.0250(8) Uani 1 1 d .
O167 O 0.59915(16) 0.92208(12) 0.07295(11) 0.0289(9) Uani 1 1 d .
O168 O 0.28793(15) 0.53606(13) 0.08242(11) 0.0277(9) Uani 1 1 d .
O169 O 0.95426(15) 0.76613(11) 0.05464(11) 0.0233(8) Uani 1 1 d .
O170 O 0.44537(18) 0.45843(12) 0.08221(10) 0.0229(8) Uani 1 1 d .
O171 O 0.89145(16) 0.78177(12) 0.28199(10) 0.0242(8) Uani 1 1 d .
O172 O 0.38056(15) 0.04423(12) 0.37383(11) 0.0218(8) Uani 1 1 d .
O173 O 0.90746(16) 0.83097(12) 0.13372(10) 0.0237(8) Uani 1 1 d .
O174 O 0.52104(17) 0.95156(14) 0.08063(11) 0.0377(10) Uani 1 1 d .
O175 O 0.77438(17) 0.88948(13) 0.47578(12) 0.0358(9) Uani 1 1 d .
O176 O 0.10628(15) 0.85622(12) 0.08279(11) 0.0274(9) Uani 1 1 d .
O177 O 0.66626(19) 0.12474(12) 0.20281(10) 0.0262(9) Uani 1 1 d .
O178 O 0.27454(16) 0.19561(14) 0.12163(11) 0.0296(9) Uani 1 1 d .
O179 O 0.48646(17) 0.60662(11) 0.49215(10) 0.0229(8) Uani 1 1 d .
O180 O 0.28546(15) 0.71260(12) 0.08313(10) 0.0239(8) Uani 1 1 d .
O181 O 0.75782(18) 0.07430(12) 0.43022(10) 0.0239(8) Uani 1 1 d .
O182 O 0.77385(14) 0.62738(12) 0.13663(10) 0.0232(8) Uani 1 1 d .
O183 O 0.16677(16) 0.62116(12) 0.02962(10) 0.0271(9) Uani 1 1 d .
O184 O 0.51091(14) 0.43713(12) 0.17292(10) 0.0216(8) Uani 1 1 d .
O185 O 0.08079(18) 0.05410(12) 0.29198(10) 0.0255(9) Uani 1 1 d .
O186 O 0.42067(15) 0.64440(12) 0.47210(11) 0.0256(8) Uani 1 1 d .
O187 O 0.85839(17) 0.38367(11) 0.17474(10) 0.0225(8) Uani 1 1 d .
O188 O 0.29499(17) 0.72124(11) 0.38957(10) 0.0234(8) Uani 1 1 d .
O189 O 0.92733(15) 0.11381(13) 0.01919(11) 0.0283(9) Uani 1 1 d .
O191 O 0.20498(15) 0.96961(12) 0.36973(10) 0.0233(8) Uani 1 1 d .
O192 O 0.84990(15) 0.74989(13) 0.11994(11) 0.0265(9) Uani 1 1 d .
O193 O 0.73495(15) 0.10673(12) 0.29131(10) 0.0227(8) Uani 1 1 d .
O194 O 0.07355(18) 0.06751(12) 0.08702(10) 0.0250(9) Uani 1 1 d .
O196 O 0.00847(17) 0.43749(14) 0.41004(12) 0.0376(10) Uani 1 1 d .
O197 O 0.41816(15) 0.88454(12) 0.30873(11) 0.0259(9) Uani 1 1 d .
O198 O 0.19512(15) 0.79277(13) 0.11255(11) 0.0277(9) Uani 1 1 d .
O199 O 0.73014(15) 0.44094(13) 0.26193(11) 0.0274(9) Uani 1 1 d .
O200 O 0.06064(15) 0.42698(13) 0.23394(11) 0.0264(9) Uani 1 1 d .
O201 O 0.17832(15) 0.20183(13) 0.19828(11) 0.0296(9) Uani 1 1 d .
O202 O 0.61674(15) 0.10757(12) 0.34330(11) 0.0258(8) Uani 1 1 d .
O203 O 0.28851(15) 0.56628(13) 0.43737(11) 0.0286(9) Uani 1 1 d .
O204 O 0.65200(17) 0.71768(11) 0.06557(10) 0.0240(8) Uani 1 1 d .
O205 O 0.27848(15) 0.09334(13) 0.35228(11) 0.0263(9) Uani 1 1 d .
O206 O 0.56299(15) 0.09615(13) 0.01678(10) 0.0265(9) Uani 1 1 d .
O207 O 0.52675(15) 0.78135(12) 0.15115(11) 0.0270(9) Uani 1 1 d .
O208 O 0.07216(18) 0.61162(14) 0.00933(12) 0.0373(10) Uani 1 1 d .
O209 O 0.49400(15) 0.76350(13) 0.44424(11) 0.0293(9) Uani 1 1 d .
O210 O 0.39210(15) 0.43609(13) 0.22243(11) 0.0279(9) Uani 1 1 d .
O211 O 0.95050(15) 0.10938(12) 0.37514(11) 0.0259(8) Uani 1 1 d .
O212 O 0.15552(15) 0.78086(12) 0.46209(11) 0.0269(9) Uani 1 1 d .
O213 O 0.07550(15) 0.89109(13) 0.33200(11) 0.0267(9) Uani 1 1 d .
O214 O 0.79641(17) 0.75934(14) 0.29762(12) 0.0365(9) Uani 1 1 d .
O215 O 0.62409(15) 0.54752(12) 0.42001(11) 0.0266(9) Uani 1 1 d .
O216 O 0.85448(15) 0.22826(13) 0.20650(10) 0.0249(8) Uani 1 1 d .
O217 O 0.26319(16) 0.09790(13) 0.02702(11) 0.0315(9) Uani 1 1 d .
O219 O 0.63796(15) 0.55840(13) 0.09484(10) 0.0241(8) Uani 1 1 d .

loop_
_atom_site_aniso_label
_atom_site_aniso_U_11
_atom_site_aniso_U_22
_atom_site_aniso_U_33
_atom_site_aniso_U_23
_atom_site_aniso_U_13
_atom_site_aniso_U_12
C1 0.029(4) 0.032(4) 0.081(5) 0.002(3) 0.008(3) 0.015(3)
C2 0.034(4) 0.085(5) 0.039(4) -0.012(3) -0.008(3) 0.030(4)
C3 0.026(4) 0.021(3) 0.025(3) -0.001(2) 0.005(2) 0.008(2)
C4 0.019(4) 0.016(3) 0.016(3) -0.003(2) 0.003(3) 0.009(3)
C5 0.035(5) 0.139(7) 0.042(4) -0.013(4) -0.007(3) 0.035(4)
C6 0.046(4) 0.025(3) 0.025(3) 0.002(2) 0.008(3) 0.008(3)
C7 0.045(4) 0.018(3) 0.026(3) -0.001(2) 0.002(3) 0.005(3)
C8 0.044(5) 0.060(4) 0.045(4) -0.003(3) -0.003(3) 0.033(3)
C9 0.028(4) 0.014(3) 0.022(3) 0.002(3) 0.001(3) 0.013(2)
C10 0.040(4) 0.048(4) 0.035(3) 0.001(3) 0.003(3) 0.025(3)
C11 0.030(4) 0.036(4) 0.040(3) -0.005(3) 0.007(3) 0.008(3)
C12 0.038(5) 0.067(4) 0.035(3) -0.015(3) -0.006(3) 0.027(3)
C13 0.015(4) 0.016(3) 0.034(3) 0.003(3) 0.001(3) 0.002(3)
C14 0.057(5) 0.033(4) 0.062(4) 0.012(3) 0.039(3) 0.027(3)
C15 0.034(5) 0.077(5) 0.073(5) 0.047(4) 0.022(3) 0.025(3)
C16 0.038(4) 0.062(4) 0.030(3) 0.010(3) 0.011(3) 0.008(3)
C17 0.028(4) 0.019(3) 0.021(3) 0.004(3) 0.006(2) 0.006(2)
C18 0.051(4) 0.018(3) 0.025(3) -0.001(2) 0.003(3) 0.012(3)
C19 0.073(5) 0.025(3) 0.023(3) 0.002(3) 0.003(3) 0.020(3)
C20 0.041(4) 0.027(3) 0.025(3) 0.006(2) 0.003(2) 0.013(3)
C21 0.025(4) 0.057(4) 0.032(3) 0.010(3) 0.006(3) 0.011(3)
C22 0.029(4) 0.025(4) 0.018(3) 0.001(3) 0.002(2) 0.008(2)
C23 0.028(4) 0.023(3) 0.025(3) 0.000(2) 0.006(2) 0.009(2)
C24 0.048(5) 0.062(4) 0.040(4) -0.005(3) -0.005(3) 0.031(3)
C26 0.038(4) 0.044(4) 0.027(3) -0.004(3) -0.003(3) 0.022(3)
C27 0.010(4) 0.032(4) 0.020(3) 0.007(3) 0.008(2) 0.011(3)
C28 0.039(4) 0.023(3) 0.024(3) -0.001(2) 0.000(2) 0.005(3)
C29 0.051(4) 0.024(3) 0.029(3) 0.004(3) 0.007(3) 0.014(3)
C30 0.012(4) 0.027(3) 0.021(3) 0.000(3) 0.004(2) 0.007(3)
C31 0.026(4) 0.053(4) 0.030(3) 0.009(3) 0.004(3) 0.009(3)
C32 0.048(4) 0.030(3) 0.027(3) 0.005(3) 0.003(3) 0.013(3)
C33 0.030(4) 0.023(3) 0.027(3) 0.003(3) 0.000(3) 0.012(3)
C34 0.051(4) 0.017(3) 0.023(3) -0.003(2) -0.004(3) 0.004(3)
C35 0.025(4) 0.014(3) 0.020(3) -0.006(2) 0.005(3) 0.006(3)
C36 0.018(4) 0.025(4) 0.015(3) 0.002(2) 0.007(2) 0.007(3)
C37 0.064(5) 0.099(6) 0.036(4) -0.012(3) -0.014(3) 0.061(4)
C38 0.042(5) 0.034(4) 0.110(6) 0.001(4) 0.012(4) 0.027(3)
C39 0.049(4) 0.019(3) 0.024(3) 0.000(2) -0.005(3) 0.006(3)
C40 0.039(5) 0.037(4) 0.092(5) -0.009(3) 0.026(4) 0.018(3)
C41 0.044(4) 0.029(3) 0.037(3) -0.005(3) -0.007(3) 0.019(3)
C42 0.019(4) 0.019(3) 0.024(3) 0.002(2) 0.002(3) 0.011(3)
C43 0.088(6) 0.033(4) 0.080(5) 0.022(3) 0.050(4) 0.036(4)
C44 0.026(4) 0.053(4) 0.034(3) 0.001(3) -0.001(3) 0.019(3)
C45 0.023(4) 0.018(3) 0.020(3) 0.002(3) -0.002(2) 0.012(2)
C46 0.025(4) 0.020(3) 0.035(4) 0.002(3) 0.006(3) 0.016(3)
C47 0.040(4) 0.015(3) 0.031(3) 0.000(2) 0.006(3) 0.005(3)
C48 0.021(4) 0.024(3) 0.022(3) 0.000(3) 0.007(3) 0.006(3)
C49 0.018(4) 0.024(4) 0.033(3) -0.002(3) -0.006(3) 0.006(3)
C50 0.042(5) 0.029(4) 0.099(5) -0.014(3) 0.002(4) 0.019(3)
C51 0.024(4) 0.029(3) 0.026(3) 0.004(3) 0.010(3) 0.019(3)
C52 0.021(4) 0.029(4) 0.028(3) 0.004(3) -0.005(2) 0.011(3)
C53 0.030(5) 0.074(5) 0.052(4) 0.031(3) 0.003(3) 0.011(3)
C54 0.024(4) 0.022(3) 0.023(3) 0.005(2) 0.005(3) 0.015(3)
C55 0.024(4) 0.021(3) 0.020(3) 0.002(3) 0.005(3) 0.002(3)
C56 0.048(4) 0.021(3) 0.026(3) -0.001(2) -0.003(3) 0.008(3)
C57 0.022(4) 0.021(3) 0.024(3) -0.001(3) 0.002(2) 0.006(3)
C58 0.041(5) 0.072(5) 0.046(4) 0.023(4) 0.001(3) -0.010(3)
C59 0.027(4) 0.018(3) 0.023(3) 0.001(3) 0.007(3) 0.009(3)
C60 0.033(4) 0.025(3) 0.056(4) 0.000(3) 0.006(3) 0.014(3)
C62 0.042(4) 0.030(3) 0.040(3) -0.003(3) -0.005(3) 0.017(3)
C63 0.019(4) 0.022(3) 0.025(3) -0.005(3) -0.002(3) 0.013(3)
C64 0.025(4) 0.016(3) 0.029(3) 0.001(3) 0.002(3) 0.012(3)
C65 0.043(5) 0.068(5) 0.041(4) -0.006(3) -0.005(3) 0.035(3)
C66 0.041(5) 0.065(4) 0.041(4) -0.013(3) -0.004(3) 0.029(3)
C67 0.022(4) 0.021(3) 0.026(3) 0.001(3) 0.000(3) 0.011(3)
C68 0.022(4) 0.019(3) 0.024(3) -0.002(3) 0.001(2) 0.008(3)
C69 0.041(4) 0.058(4) 0.043(4) 0.006(3) 0.002(3) 0.027(3)
C70 0.024(4) 0.011(3) 0.020(3) 0.000(3) 0.001(2) 0.005(2)
C72 0.020(4) 0.019(3) 0.029(4) 0.005(3) 0.002(3) 0.012(3)
C73 0.057(5) 0.077(5) 0.026(3) 0.014(3) 0.005(3) -0.010(4)
C74 0.014(3) 0.021(4) 0.019(3) 0.000(3) 0.004(2) 0.006(2)
C75 0.024(4) 0.029(3) 0.024(3) 0.004(3) 0.006(3) 0.017(3)
C76 0.019(4) 0.021(3) 0.026(4) 0.001(3) 0.007(3) 0.014(2)
C77 0.020(4) 0.020(3) 0.033(4) 0.011(3) 0.007(3) 0.010(3)
C78 0.022(4) 0.021(3) 0.029(3) 0.002(3) 0.001(3) 0.010(3)
C79 0.019(4) 0.019(3) 0.022(3) -0.002(2) 0.004(3) 0.007(3)
C80 0.038(5) 0.098(6) 0.047(4) -0.008(4) -0.006(3) 0.029(4)
C81 0.012(4) 0.017(3) 0.023(3) 0.001(2) 0.001(3) 0.009(3)
C82 0.020(4) 0.017(3) 0.023(3) 0.000(2) 0.003(3) 0.007(2)
C83 0.042(4) 0.059(4) 0.027(3) 0.012(3) 0.009(3) 0.002(3)
C84 0.020(3) 0.024(4) 0.021(3) 0.003(3) 0.001(2) 0.011(3)
C85 0.022(4) 0.022(4) 0.019(3) -0.001(3) 0.003(2) 0.009(2)
C86 0.018(4) 0.014(3) 0.030(4) 0.005(2) 0.003(3) 0.011(3)
C87 0.032(4) 0.053(4) 0.039(3) 0.016(3) 0.007(3) -0.005(3)
C88 0.017(4) 0.017(3) 0.020(3) -0.001(2) 0.004(2) 0.007(2)
C89 0.017(3) 0.024(3) 0.030(3) 0.004(3) -0.001(3) 0.011(3)
C90 0.012(4) 0.024(3) 0.025(3) 0.005(2) 0.002(3) 0.008(3)
C91 0.018(4) 0.024(3) 0.021(3) 0.000(3) 0.001(2) 0.007(3)
C92 0.016(4) 0.024(3) 0.017(3) 0.005(2) 0.000(2) 0.007(3)
C93 0.022(4) 0.017(3) 0.026(4) 0.006(3) 0.007(2) 0.005(2)
C94 0.021(4) 0.021(4) 0.021(3) 0.000(3) 0.008(2) 0.006(2)
C95 0.056(5) 0.030(4) 0.060(4) 0.015(3) 0.024(3) 0.023(3)
C96 0.032(4) 0.089(5) 0.033(4) -0.005(3) -0.003(3) 0.033(4)
C97 0.028(5) 0.025(4) 0.027(3) -0.001(2) 0.001(3) 0.015(3)
C98 0.013(3) 0.027(4) 0.017(3) 0.002(3) 0.001(2) 0.004(2)
C99 0.039(4) 0.024(3) 0.062(4) 0.005(3) 0.021(3) 0.016(3)
C100 0.071(5) 0.052(4) 0.034(4) -0.011(3) -0.017(3) 0.041(4)
C101 0.047(4) 0.034(3) 0.040(4) -0.006(3) -0.011(3) 0.025(3)
C102 0.019(4) 0.021(4) 0.025(3) 0.004(3) 0.004(2) 0.008(3)
C103 0.020(4) 0.024(3) 0.020(3) 0.006(2) 0.003(3) 0.012(3)
C104 0.052(5) 0.043(4) 0.037(4) -0.007(3) -0.008(3) 0.028(3)
C105 0.024(4) 0.047(4) 0.045(3) 0.024(3) 0.002(3) 0.001(3)
C106 0.024(4) 0.015(3) 0.019(3) 0.001(3) 0.002(2) 0.011(2)
C107 0.045(4) 0.036(4) 0.057(4) 0.017(3) 0.019(3) 0.022(3)
C108 0.020(4) 0.022(3) 0.029(3) 0.002(3) 0.005(2) 0.007(3)
C109 0.026(4) 0.011(3) 0.020(3) 0.000(3) 0.002(2) 0.005(2)
C110 0.025(4) 0.022(3) 0.027(3) 0.005(3) 0.001(3) 0.010(3)
C111 0.022(4) 0.020(3) 0.020(3) 0.002(3) 0.001(2) 0.011(2)
C112 0.018(3) 0.014(3) 0.022(3) 0.000(3) 0.003(2) 0.007(2)
C113 0.027(4) 0.016(4) 0.017(3) 0.001(2) 0.003(2) 0.006(3)
C114 0.027(4) 0.029(4) 0.084(5) -0.002(3) 0.003(3) 0.015(3)
C115 0.034(4) 0.027(4) 0.094(5) 0.003(3) 0.007(3) 0.015(3)
C116 0.023(4) 0.016(3) 0.027(4) 0.002(3) 0.003(3) 0.013(2)
C117 0.025(4) 0.015(4) 0.016(3) -0.002(2) -0.001(2) 0.005(3)
C118 0.061(5) 0.052(4) 0.037(4) -0.006(3) -0.011(3) 0.037(3)
C119 0.021(4) 0.021(3) 0.028(3) -0.003(2) 0.001(3) 0.006(3)
C120 0.032(5) 0.025(4) 0.025(3) 0.002(2) 0.002(3) 0.014(3)
C121 0.027(5) 0.026(3) 0.031(4) 0.007(2) 0.003(3) 0.009(3)
C122 0.020(3) 0.017(3) 0.023(3) 0.001(3) 0.003(2) 0.013(2)
C123 0.032(4) 0.031(3) 0.038(4) 0.009(3) 0.008(3) 0.017(3)
C124 0.021(3) 0.011(3) 0.021(3) -0.002(3) 0.002(2) 0.009(2)
C125 0.031(5) 0.021(3) 0.028(4) 0.007(2) 0.005(3) 0.011(3)
C126 0.020(4) 0.020(3) 0.031(3) 0.002(3) 0.002(3) 0.007(3)
C127 0.024(4) 0.012(3) 0.025(3) -0.002(2) 0.002(2) 0.008(3)
C128 0.017(4) 0.024(3) 0.033(4) 0.009(2) 0.004(3) 0.011(2)
C129 0.029(4) 0.015(3) 0.024(3) -0.001(3) 0.002(2) 0.011(2)
C130 0.032(5) 0.024(4) 0.024(3) 0.004(3) 0.009(3) 0.011(3)
C131 0.047(4) 0.025(3) 0.055(4) 0.017(3) 0.027(3) 0.020(3)
C132 0.027(4) 0.018(4) 0.020(3) 0.003(2) 0.002(2) 0.013(3)
C133 0.034(4) 0.019(3) 0.057(4) 0.000(3) 0.017(3) 0.014(3)
C134 0.018(4) 0.026(4) 0.019(3) 0.004(3) 0.005(2) 0.006(2)
C135 0.023(4) 0.017(3) 0.034(4) 0.002(3) 0.001(3) 0.008(2)
C136 0.018(3) 0.023(4) 0.014(3) 0.001(3) 0.007(2) 0.006(2)
C137 0.020(4) 0.023(4) 0.023(3) 0.002(2) 0.006(2) 0.015(3)
C138 0.018(4) 0.025(3) 0.029(4) 0.006(3) 0.004(3) 0.011(3)
C139 0.021(4) 0.022(4) 0.022(3) 0.003(2) 0.006(2) 0.012(3)
C140 0.025(5) 0.027(4) 0.026(3) -0.006(2) 0.002(3) 0.007(3)
C141 0.078(6) 0.045(4) 0.068(5) -0.023(4) -0.034(4) 0.043(4)
C142 0.014(4) 0.022(3) 0.029(3) -0.001(2) 0.000(2) 0.008(3)
C143 0.022(4) 0.015(3) 0.026(4) 0.008(3) 0.001(3) 0.006(2)
C144 0.037(5) 0.083(5) 0.046(4) -0.012(3) -0.009(3) 0.032(4)
C145 0.020(3) 0.018(3) 0.021(3) 0.006(3) 0.010(2) 0.010(2)
C146 0.020(4) 0.020(3) 0.024(4) 0.005(3) -0.001(3) 0.008(3)
C147 0.034(5) 0.024(4) 0.022(3) 0.005(2) 0.006(3) 0.018(3)
C148 0.024(4) 0.018(3) 0.031(3) 0.001(3) 0.000(3) 0.010(3)
C149 0.016(4) 0.024(4) 0.035(3) 0.004(3) 0.010(2) 0.011(3)
C150 0.018(3) 0.017(3) 0.025(3) 0.004(3) 0.004(2) 0.012(2)
C151 0.032(5) 0.017(3) 0.028(3) -0.001(2) 0.007(3) 0.009(3)
C152 0.028(4) 0.014(3) 0.021(3) -0.001(2) -0.003(2) 0.009(3)
C153 0.021(4) 0.021(3) 0.028(4) 0.002(3) -0.002(3) 0.008(3)
C154 0.025(4) 0.020(3) 0.025(4) 0.003(3) -0.002(3) 0.011(3)
C155 0.032(5) 0.014(4) 0.020(3) 0.001(2) 0.005(2) 0.010(3)
C156 0.024(4) 0.026(4) 0.016(3) -0.001(3) 0.001(2) 0.008(2)
C157 0.130(8) 0.066(5) 0.081(5) -0.038(4) -0.068(5) 0.076(5)
C158 0.054(5) 0.028(4) 0.066(4) 0.015(3) 0.033(3) 0.023(3)
C159 0.020(4) 0.034(3) 0.029(3) 0.006(3) 0.005(3) 0.012(3)
C160 0.031(4) 0.020(3) 0.029(3) 0.002(3) -0.001(3) 0.010(3)
C161 0.022(4) 0.017(3) 0.022(3) 0.001(3) 0.005(2) 0.010(2)
C162 0.026(5) 0.028(3) 0.030(4) 0.010(3) 0.004(3) 0.011(3)
C164 0.031(4) 0.020(3) 0.051(4) -0.001(3) 0.015(3) 0.008(3)
C165 0.018(3) 0.020(4) 0.023(3) 0.004(3) 0.002(2) 0.004(2)
C166 0.026(5) 0.027(3) 0.025(3) 0.008(2) 0.005(3) 0.009(3)
C167 0.025(4) 0.020(4) 0.034(3) 0.001(3) 0.002(3) 0.012(3)
C168 0.028(4) 0.023(3) 0.031(3) 0.003(3) 0.001(3) 0.011(3)
C169 0.018(4) 0.020(3) 0.033(4) 0.007(3) 0.004(3) 0.007(3)
C170 0.021(4) 0.020(3) 0.028(4) 0.006(3) -0.002(3) 0.008(3)
C171 0.022(4) 0.019(3) 0.027(4) 0.002(3) 0.000(3) 0.010(3)
C172 0.023(5) 0.031(4) 0.028(3) 0.003(3) 0.000(3) 0.007(3)
C190 0.027(4) 0.036(4) 0.072(4) 0.016(3) -0.005(3) 0.009(3)
C195 0.067(5) 0.089(5) 0.038(4) 0.029(3) 0.025(3) 0.056(4)
C218 0.023(4) 0.048(4) 0.048(4) 0.015(3) 0.009(3) 0.009(3)
C220 0.036(4) 0.026(3) 0.047(4) 0.004(3) 0.008(3) 0.015(3)
C221 0.039(5) 0.031(4) 0.076(4) 0.002(3) 0.022(3) 0.014(3)
C222 0.035(4) 0.027(3) 0.047(4) -0.005(3) 0.009(3) 0.014(3)
C223 0.028(4) 0.029(3) 0.057(4) -0.001(3) 0.009(3) 0.017(3)
C224 0.028(4) 0.029(3) 0.063(4) -0.005(3) 0.011(3) 0.013(3)
C225 0.024(4) 0.072(5) 0.058(4) 0.028(3) 0.010(3) 0.009(3)
C227 0.038(5) 0.078(5) 0.067(4) 0.046(4) 0.026(3) 0.028(4)
C228 0.030(4) 0.030(3) 0.057(4) 0.002(3) 0.011(3) 0.017(3)
C229 0.041(4) 0.022(3) 0.028(3) 0.000(2) -0.004(3) 0.009(3)
C230 0.047(4) 0.021(3) 0.025(3) 0.003(2) 0.010(3) 0.009(3)
C231 0.040(4) 0.023(3) 0.033(3) 0.006(3) 0.010(3) 0.007(3)
C232 0.041(4) 0.022(3) 0.029(3) 0.003(2) 0.011(3) 0.017(3)
C233 0.027(4) 0.065(4) 0.061(4) 0.032(3) 0.014(3) 0.020(3)
C234 0.037(5) 0.030(4) 0.089(5) -0.003(3) 0.004(3) 0.017(3)
C235 0.036(4) 0.024(3) 0.073(4) 0.008(3) 0.010(3) 0.013(3)
C236 0.028(4) 0.027(3) 0.082(5) 0.001(3) 0.006(3) 0.016(3)
C237 0.039(4) 0.018(3) 0.027(3) -0.001(2) 0.010(2) 0.012(3)
C238 0.027(4) 0.068(4) 0.044(3) 0.029(3) 0.012(3) 0.025(3)
C239 0.077(5) 0.021(3) 0.029(3) 0.004(3) 0.017(3) 0.017(3)
C240 0.046(5) 0.031(4) 0.131(7) -0.002(4) 0.043(4) 0.014(3)
C241 0.084(5) 0.028(4) 0.026(3) 0.009(3) -0.004(3) -0.007(3)
C242 0.035(4) 0.023(3) 0.022(3) 0.003(2) 0.005(2) 0.005(3)
C243 0.038(5) 0.067(5) 0.070(4) 0.040(4) 0.021(3) 0.024(3)
C245 0.046(4) 0.021(3) 0.028(3) 0.002(2) 0.010(3) 0.018(3)
C249 0.049(4) 0.023(3) 0.026(3) 0.000(2) 0.007(3) 0.010(3)
C250 0.038(4) 0.040(4) 0.039(3) 0.017(3) 0.013(3) 0.015(3)
C251 0.038(4) 0.042(4) 0.044(4) 0.016(3) 0.008(3) 0.016(3)
C253 0.028(4) 0.043(4) 0.055(4) 0.016(3) 0.003(3) 0.005(3)
C254 0.022(5) 0.095(6) 0.092(5) 0.062(5) 0.001(3) 0.000(4)
C255 0.037(4) 0.032(3) 0.040(3) 0.009(3) 0.001(3) 0.005(3)
C256 0.049(4) 0.016(3) 0.029(3) 0.003(2) 0.010(3) 0.009(3)
C257 0.117(6) 0.028(4) 0.029(3) 0.002(3) -0.006(3) 0.025(4)
C300 0.030(4) 0.061(4) 0.054(4) -0.018(3) 0.010(3) 0.003(3)
C301 0.027(4) 0.041(4) 0.043(3) 0.019(3) 0.010(3) 0.011(3)
C302 0.042(4) 0.020(3) 0.023(3) -0.001(2) -0.004(2) 0.008(3)
C303 0.022(4) 0.081(5) 0.053(4) 0.037(4) 0.012(3) 0.021(3)
C304 0.027(4) 0.065(4) 0.044(4) 0.027(3) 0.011(3) 0.020(3)
C305 0.033(4) 0.063(4) 0.061(4) 0.032(3) 0.016(3) 0.026(3)
C308 0.020(4) 0.047(4) 0.030(3) 0.009(3) 0.002(3) 0.011(3)
C310 0.024(5) 0.026(3) 0.021(3) -0.003(2) 0.002(3) 0.011(3)
C311 0.037(4) 0.049(4) 0.056(4) -0.019(3) 0.012(3) 0.006(3)
C312 0.028(5) 0.028(3) 0.020(3) 0.000(3) 0.005(3) 0.012(3)
C313 0.109(7) 0.063(5) 0.066(5) -0.035(4) -0.054(4) 0.061(5)
C314 0.031(5) 0.026(3) 0.023(3) 0.002(3) 0.007(3) 0.016(3)
C315 0.030(5) 0.028(3) 0.034(4) 0.010(3) 0.001(3) 0.009(3)
Li1 0.019(6) 0.025(5) 0.031(5) -0.003(4) 0.001(4) 0.011(4)
Li01 0.035(6) 0.023(5) 0.025(5) 0.007(4) 0.004(4) 0.013(4)
Li 0.024(6) 0.019(5) 0.027(5) -0.006(4) 0.000(4) 0.010(4)
Li02 0.031(6) 0.020(5) 0.026(5) -0.001(4) 0.005(4) 0.012(4)
Li2 0.030(6) 0.023(5) 0.027(5) 0.004(4) 0.003(4) 0.008(4)
Li03 0.031(6) 0.018(5) 0.027(5) -0.003(4) 0.000(4) 0.011(4)
Li3 0.030(6) 0.024(5) 0.025(5) 0.004(4) 0.000(4) 0.008(4)
Li04 0.029(6) 0.014(5) 0.029(5) 0.001(4) 0.004(4) 0.014(4)
Li4 0.024(6) 0.027(5) 0.023(4) -0.001(4) 0.003(4) 0.013(4)
Li05 0.032(6) 0.024(5) 0.021(4) 0.000(4) 0.004(4) 0.014(4)
Li06 0.031(6) 0.018(5) 0.024(5) 0.003(4) 0.006(4) 0.013(4)
Li7 0.025(6) 0.022(5) 0.035(5) 0.002(4) 0.005(4) 0.015(4)
Li08 0.026(6) 0.024(5) 0.027(5) 0.002(4) 0.007(4) 0.011(4)
Li8 0.033(6) 0.008(4) 0.031(5) -0.005(4) 0.006(4) 0.011(4)
Li9 0.019(6) 0.037(5) 0.033(5) 0.003(4) 0.009(4) 0.012(4)
Li09 0.033(6) 0.022(5) 0.026(5) 0.002(4) 0.006(4) 0.011(4)
Li10 0.021(6) 0.026(5) 0.032(5) 0.006(4) 0.008(4) 0.010(4)
Li13 0.023(6) 0.022(5) 0.036(5) -0.003(4) 0.008(4) 0.013(4)
Li14 0.017(5) 0.032(5) 0.024(4) 0.001(4) -0.001(4) 0.008(4)
Li15 0.025(6) 0.018(5) 0.030(5) 0.001(4) 0.012(4) 0.007(4)
Li16 0.028(6) 0.025(5) 0.027(5) 0.001(4) 0.004(4) 0.017(4)
Li17 0.034(6) 0.025(5) 0.028(5) 0.006(4) 0.007(4) 0.011(4)
Li18 0.019(6) 0.027(5) 0.031(5) 0.013(4) 0.010(4) 0.010(4)
Li19 0.025(6) 0.016(5) 0.026(5) 0.001(4) 0.005(4) 0.008(4)
Li20 0.019(5) 0.007(4) 0.030(5) -0.005(3) 0.006(4) 0.004(3)
Li21 0.020(6) 0.019(5) 0.035(5) 0.005(4) 0.003(4) 0.007(4)
Li22 0.029(6) 0.025(5) 0.017(4) -0.002(3) 0.004(4) 0.014(4)
Li23 0.024(6) 0.016(5) 0.028(5) 0.002(4) 0.004(4) 0.001(4)
Li24 0.019(6) 0.029(5) 0.027(5) -0.007(4) 0.002(4) 0.015(4)
Li25 0.021(6) 0.019(5) 0.026(4) 0.005(4) 0.009(4) 0.006(4)
Li26 0.021(6) 0.023(5) 0.031(5) -0.003(4) 0.006(4) 0.019(4)
Li27 0.031(6) 0.014(5) 0.024(5) -0.002(3) 0.000(4) 0.008(4)
Li28 0.025(6) 0.022(5) 0.033(5) 0.010(4) 0.013(4) 0.014(4)
Li29 0.020(6) 0.016(5) 0.036(5) 0.004(4) 0.002(4) 0.001(4)
Li30 0.017(6) 0.019(5) 0.033(5) -0.001(4) 0.007(4) 0.009(4)
Li31 0.025(6) 0.021(5) 0.023(4) 0.000(4) 0.010(4) 0.009(4)
Li32 0.021(6) 0.023(5) 0.033(5) -0.007(4) 0.003(4) 0.008(4)
Li33 0.030(6) 0.022(5) 0.028(5) 0.007(4) 0.010(4) 0.010(4)
Li34 0.024(6) 0.017(5) 0.029(5) 0.002(4) 0.007(4) 0.009(4)
Li35 0.025(6) 0.022(5) 0.023(4) 0.000(4) 0.004(4) 0.009(4)
Li36 0.043(6) 0.019(5) 0.026(5) -0.002(4) 0.001(4) 0.017(4)
Li37 0.028(6) 0.025(5) 0.023(4) 0.003(4) 0.003(4) 0.013(4)
Li38 0.014(5) 0.023(5) 0.021(4) -0.003(4) 0.004(3) 0.007(4)
Li39 0.022(6) 0.022(5) 0.024(4) -0.006(4) 0.003(4) 0.013(4)
Li40 0.008(5) 0.027(5) 0.031(5) 0.007(4) 0.007(3) 0.012(4)
Li41 0.025(6) 0.026(5) 0.023(5) 0.002(4) 0.001(4) 0.007(4)
Li42 0.039(6) 0.022(5) 0.014(4) -0.002(3) 0.006(4) 0.013(4)
Li43 0.031(6) 0.037(5) 0.033(5) 0.018(4) 0.006(4) 0.015(4)
Li44 0.022(6) 0.030(5) 0.031(5) 0.016(4) 0.004(4) 0.009(4)
Li45 0.022(6) 0.025(5) 0.029(5) -0.001(4) 0.004(4) 0.016(4)
Li46 0.024(6) 0.019(5) 0.025(4) 0.005(4) 0.000(4) 0.005(4)
Li47 0.033(6) 0.017(5) 0.026(5) 0.002(4) 0.005(4) 0.009(4)
Li48 0.031(6) 0.022(5) 0.022(4) 0.001(4) 0.001(4) 0.015(4)
Li49 0.031(6) 0.017(5) 0.028(5) 0.005(4) 0.002(4) 0.011(4)
Li50 0.020(5) 0.011(4) 0.028(5) -0.007(3) 0.002(4) 0.004(4)
Li51 0.021(6) 0.027(5) 0.045(5) 0.007(4) 0.009(4) 0.006(4)
Li52 0.019(6) 0.030(5) 0.038(5) 0.008(4) 0.001(4) 0.011(4)
Li53 0.032(6) 0.018(5) 0.024(5) 0.003(4) 0.001(4) 0.008(4)
Li54 0.021(6) 0.018(5) 0.030(5) 0.004(4) 0.006(4) 0.006(4)
Li55 0.022(6) 0.031(5) 0.028(5) 0.004(4) 0.006(4) 0.013(4)
Li56 0.025(6) 0.028(5) 0.028(5) -0.002(4) 0.005(4) 0.016(4)
Li57 0.045(6) 0.015(5) 0.027(5) 0.005(4) 0.010(4) 0.015(4)
Li58 0.028(6) 0.017(5) 0.027(5) 0.001(4) -0.001(4) 0.008(4)
Li59 0.025(6) 0.036(5) 0.026(5) 0.013(4) 0.006(4) 0.018(4)
Li60 0.014(5) 0.017(4) 0.029(5) -0.004(4) 0.000(4) 0.006(4)
Li61 0.036(6) 0.013(4) 0.015(4) -0.003(3) 0.005(4) 0.008(4)
Li62 0.020(6) 0.019(5) 0.032(5) 0.005(4) 0.003(4) 0.006(4)
Li63 0.029(6) 0.030(5) 0.029(5) 0.011(4) 0.004(4) 0.013(4)
Li64 0.022(6) 0.015(4) 0.027(5) 0.003(4) 0.000(4) 0.003(4)
Li65 0.023(6) 0.025(5) 0.021(4) -0.001(4) 0.002(4) 0.013(4)
Li66 0.011(5) 0.018(4) 0.025(4) 0.005(3) 0.005(3) 0.009(3)
Li67 0.028(6) 0.023(5) 0.028(5) 0.007(4) 0.007(4) 0.012(4)
Li68 0.036(6) 0.043(6) 0.035(5) 0.021(4) 0.006(4) 0.019(5)
Li69 0.028(6) 0.039(6) 0.030(5) -0.001(4) 0.001(4) 0.020(4)
Li70 0.039(6) 0.018(5) 0.029(5) -0.002(4) 0.003(4) 0.018(4)
Li71 0.037(6) 0.022(5) 0.009(4) -0.002(3) 0.008(4) 0.008(4)
Li72 0.030(6) 0.026(5) 0.018(4) 0.000(4) 0.003(4) 0.015(4)
Li73 0.017(5) 0.020(5) 0.026(4) 0.000(3) 0.005(4) 0.010(4)
Li74 0.029(6) 0.021(5) 0.022(4) 0.003(4) 0.003(4) 0.009(4)
Li75 0.023(6) 0.018(5) 0.026(5) 0.001(4) 0.004(4) 0.011(4)
Li76 0.021(5) 0.018(5) 0.028(5) 0.002(4) 0.005(4) 0.012(4)
Li77 0.015(5) 0.020(5) 0.027(4) 0.005(4) 0.004(4) 0.011(4)
Li78 0.036(6) 0.017(5) 0.020(4) -0.001(4) 0.002(4) 0.009(4)
Li79 0.010(5) 0.036(5) 0.039(5) -0.001(4) 0.005(4) 0.016(4)
Li80 0.033(6) 0.018(5) 0.023(4) 0.000(4) 0.004(4) 0.007(4)
Li81 0.024(6) 0.021(5) 0.022(4) -0.002(4) 0.002(4) 0.011(4)
Li82 0.022(6) 0.016(4) 0.029(5) 0.004(4) 0.003(4) 0.004(4)
Li83 0.021(6) 0.032(5) 0.034(5) 0.000(4) -0.001(4) 0.012(4)
Li84 0.030(6) 0.019(5) 0.028(5) 0.008(4) 0.003(4) 0.011(4)
Li85 0.032(6) 0.020(5) 0.029(5) 0.005(4) 0.007(4) 0.015(4)
Li86 0.032(6) 0.017(5) 0.031(5) -0.001(4) 0.004(4) 0.012(4)
Li89 0.015(5) 0.023(5) 0.031(5) 0.001(4) 0.001(4) 0.007(4)
Li90 0.022(6) 0.018(5) 0.034(5) 0.004(4) 0.005(4) 0.002(4)
Li91 0.027(6) 0.020(5) 0.025(5) 0.003(4) 0.001(4) 0.002(4)
Li93 0.032(6) 0.020(5) 0.027(5) 0.000(4) 0.001(4) 0.012(4)
Li94 0.029(6) 0.021(5) 0.026(5) 0.005(4) -0.001(4) 0.011(4)
Li95 0.032(6) 0.018(5) 0.028(5) 0.002(4) 0.006(4) 0.008(4)
Li96 0.035(6) 0.019(5) 0.024(5) -0.001(4) 0.002(4) 0.013(4)
Li97 0.025(6) 0.012(4) 0.029(5) 0.003(4) 0.007(4) 0.012(4)
Li98 0.019(5) 0.017(5) 0.031(5) 0.000(4) 0.003(4) 0.010(4)
Li99 0.027(6) 0.016(5) 0.030(5) -0.002(4) 0.005(4) 0.013(4)
L001 0.033(6) 0.022(5) 0.030(5) -0.005(4) 0.008(4) 0.015(4)
L002 0.022(6) 0.040(6) 0.028(5) 0.003(4) 0.008(4) 0.015(4)
L003 0.031(6) 0.022(5) 0.027(5) -0.006(4) -0.004(4) 0.010(4)
L004 0.041(6) 0.021(5) 0.023(5) -0.002(4) 0.000(4) 0.007(4)
L005 0.032(6) 0.026(5) 0.023(5) 0.001(4) 0.000(4) 0.010(4)
L011 0.024(6) 0.018(5) 0.042(5) 0.000(4) 0.003(4) 0.009(4)
L012 0.023(6) 0.018(5) 0.037(5) -0.005(4) 0.002(4) 0.009(4)
O1 0.028(3) 0.0181(19) 0.0256(19) -0.0005(15) 0.0042(16) 0.0131(17)
O2 0.022(3) 0.018(2) 0.0239(19) 0.0020(15) 0.0043(15) 0.0075(18)
O3 0.027(2) 0.0182(19) 0.0239(19) 0.0009(15) 0.0045(16) 0.0139(17)
O4 0.025(2) 0.024(2) 0.0247(19) 0.0050(15) -0.0038(17) 0.0090(17)
O5 0.026(2) 0.0192(19) 0.0198(18) 0.0030(15) -0.0011(16) 0.0099(16)
O6 0.023(2) 0.0181(19) 0.0242(19) 0.0020(15) 0.0051(16) 0.0116(17)
O7 0.020(2) 0.017(2) 0.0285(19) -0.0007(16) 0.0075(15) 0.0088(16)
O8 0.017(2) 0.0160(19) 0.0252(18) -0.0009(15) -0.0007(16) 0.0081(16)
O9 0.025(2) 0.0171(19) 0.0242(19) 0.0004(15) 0.0051(16) 0.0148(17)
O10 0.022(2) 0.015(2) 0.0294(19) -0.0014(16) 0.0039(15) 0.0058(16)
O11 0.018(3) 0.0168(19) 0.0272(19) 0.0025(15) 0.0032(16) 0.0030(18)
O12 0.025(3) 0.016(2) 0.0231(19) 0.0011(14) 0.0037(15) 0.0060(19)
O13 0.021(2) 0.022(2) 0.0225(18) 0.0058(16) 0.0055(15) 0.0077(16)
O14 0.016(2) 0.0203(19) 0.0258(18) 0.0027(15) 0.0004(16) 0.0104(16)
O15 0.024(3) 0.021(2) 0.0227(19) 0.0037(15) 0.0058(15) 0.0096(19)
O16 0.036(2) 0.0161(19) 0.0235(19) 0.0015(17) 0.0060(16) 0.0098(16)
O17 0.030(2) 0.010(2) 0.0270(19) -0.0013(16) 0.0073(15) 0.0094(15)
O18 0.025(2) 0.0179(19) 0.0212(19) -0.0001(16) 0.0031(15) 0.0089(16)
O19 0.018(2) 0.020(2) 0.0311(19) 0.0104(17) 0.0066(16) 0.0084(16)
O20 0.025(2) 0.012(2) 0.0209(18) -0.0020(15) 0.0035(14) 0.0065(15)
O21 0.025(2) 0.012(2) 0.0253(19) -0.0004(15) 0.0033(15) 0.0061(15)
O22 0.022(2) 0.0158(19) 0.0303(19) 0.0011(16) 0.0026(16) 0.0109(17)
O23 0.025(2) 0.023(2) 0.0229(19) 0.0035(15) 0.0004(17) 0.0118(16)
O24 0.022(2) 0.017(2) 0.0296(19) 0.0010(16) 0.0056(15) 0.0088(16)
O25 0.029(2) 0.010(2) 0.0227(19) -0.0015(15) 0.0071(15) 0.0091(15)
O26 0.023(2) 0.0191(19) 0.0253(19) 0.0024(15) 0.0019(17) 0.0092(16)
O27 0.030(2) 0.0181(19) 0.0250(19) 0.0011(16) 0.0003(16) 0.0100(17)
O28 0.023(2) 0.015(2) 0.032(2) -0.0034(16) 0.0039(15) 0.0101(16)
O29 0.023(2) 0.0186(19) 0.0226(19) 0.0029(16) 0.0072(16) 0.0099(16)
O30 0.021(2) 0.014(2) 0.0317(19) -0.0025(16) 0.0067(15) 0.0092(16)
O31 0.031(2) 0.014(2) 0.029(2) 0.0028(16) 0.0077(15) 0.0098(16)
O32 0.024(2) 0.015(2) 0.032(2) -0.0005(16) 0.0031(15) 0.0118(16)
O33 0.029(2) 0.021(2) 0.0220(19) 0.0053(17) 0.0053(15) 0.0099(16)
O34 0.031(3) 0.022(2) 0.028(2) -0.0002(16) 0.0031(17) 0.0126(17)
O35 0.021(3) 0.019(2) 0.0242(19) 0.0023(15) 0.0070(15) 0.0088(18)
O36 0.021(2) 0.0188(19) 0.0225(19) 0.0010(15) 0.0001(16) 0.0080(16)
O37 0.023(2) 0.029(2) 0.020(2) 0.0000(15) 0.0009(16) 0.0155(16)
O38 0.023(2) 0.0216(19) 0.0229(18) -0.0015(15) -0.0011(16) 0.0110(17)
O39 0.025(3) 0.0188(19) 0.0239(19) -0.0007(15) 0.0034(16) 0.0104(18)
O40 0.025(3) 0.020(2) 0.0255(19) 0.0039(15) 0.0052(17) 0.0118(17)
O41 0.024(2) 0.0182(19) 0.0196(19) 0.0035(16) 0.0057(15) 0.0085(15)
O42 0.024(2) 0.016(2) 0.033(2) -0.0015(16) 0.0039(15) 0.0119(16)
O43 0.028(2) 0.0180(19) 0.0252(19) 0.0017(16) -0.0002(16) 0.0094(17)
O44 0.018(2) 0.0188(19) 0.0253(19) 0.0026(15) 0.0050(17) 0.0092(16)
O45 0.023(3) 0.020(2) 0.0261(19) 0.0026(15) 0.0030(17) 0.0092(18)
O46 0.035(2) 0.011(2) 0.0244(19) -0.0020(15) 0.0071(15) 0.0127(16)
O47 0.031(2) 0.019(2) 0.028(2) 0.0030(16) 0.0012(16) 0.0107(17)
O48 0.029(2) 0.019(2) 0.0260(19) -0.0011(16) 0.0013(16) 0.0099(17)
O49 0.020(2) 0.0186(19) 0.0271(19) 0.0012(15) 0.0066(17) 0.0121(16)
O50 0.026(2) 0.0182(19) 0.0260(19) -0.0002(16) -0.0002(16) 0.0080(16)
O51 0.031(2) 0.021(2) 0.0253(19) 0.0017(16) 0.0000(16) 0.0124(17)
O52 0.027(2) 0.0175(19) 0.021(2) 0.0026(16) 0.0052(15) 0.0087(16)
O53 0.022(2) 0.0161(19) 0.0208(19) 0.0022(16) 0.0040(15) 0.0070(15)
O54 0.024(2) 0.017(2) 0.0280(19) 0.0008(16) 0.0041(15) 0.0091(16)
O55 0.030(2) 0.021(2) 0.0237(19) -0.0002(15) -0.0003(16) 0.0125(17)
O56 0.026(3) 0.021(2) 0.0240(19) 0.0028(16) 0.0042(16) 0.0062(19)
O57 0.032(2) 0.021(2) 0.017(2) -0.0003(16) -0.0005(16) 0.0097(16)
O58 0.020(2) 0.020(2) 0.031(2) -0.0023(16) 0.0000(16) 0.0074(19)
O59 0.034(2) 0.017(2) 0.0226(19) 0.0049(17) 0.0060(16) 0.0076(16)
O60 0.020(2) 0.0148(19) 0.0250(19) 0.0035(15) 0.0061(15) 0.0063(18)
O61 0.030(2) 0.0194(19) 0.018(2) 0.0013(16) -0.0007(16) 0.0099(16)
O62 0.030(2) 0.014(2) 0.0241(19) 0.0007(15) 0.0085(15) 0.0120(16)
O63 0.020(3) 0.020(2) 0.028(2) 0.0018(15) 0.0008(16) 0.0074(18)
O64 0.021(3) 0.019(2) 0.0277(19) 0.0048(15) 0.0059(17) 0.0094(16)
O65 0.024(2) 0.0169(19) 0.0199(19) -0.0002(16) 0.0039(15) 0.0070(15)
O66 0.020(3) 0.020(2) 0.0272(19) 0.0008(15) 0.0039(16) 0.0078(18)
O67 0.019(2) 0.0141(19) 0.0229(18) -0.0002(14) 0.0030(15) 0.0051(18)
O68 0.026(2) 0.018(2) 0.029(2) 0.0042(15) 0.0082(17) 0.0109(16)
O69 0.029(2) 0.013(2) 0.0242(19) -0.0037(15) 0.0045(15) 0.0070(16)
O70 0.018(2) 0.023(2) 0.035(2) 0.0083(17) 0.0017(16) 0.0090(16)
O71 0.021(2) 0.0198(19) 0.0226(19) -0.0011(15) 0.0042(16) 0.0115(17)
O72 0.037(2) 0.010(2) 0.0216(18) 0.0000(15) 0.0081(15) 0.0115(16)
O73 0.026(2) 0.0170(19) 0.018(2) 0.0011(16) -0.0005(15) 0.0051(15)
O74 0.029(2) 0.021(2) 0.0222(19) 0.0058(17) 0.0056(16) 0.0091(16)
O75 0.023(2) 0.0180(19) 0.0256(19) -0.0015(15) 0.0034(16) 0.0130(17)
O76 0.030(2) 0.0159(19) 0.0233(19) 0.0059(17) 0.0069(15) 0.0072(15)
O77 0.025(2) 0.0182(19) 0.030(2) -0.0010(15) 0.0009(16) 0.0103(17)
O78 0.024(2) 0.024(2) 0.023(2) -0.0002(16) 0.0002(17) 0.0082(16)
O79 0.025(2) 0.028(2) 0.030(2) 0.0096(18) 0.0099(16) 0.0141(16)
O80 0.023(2) 0.0210(19) 0.0221(19) 0.0034(16) 0.0038(15) 0.0089(15)
O81 0.028(2) 0.023(2) 0.021(2) 0.0006(16) 0.0022(16) 0.0107(16)
O82 0.028(2) 0.0173(19) 0.0220(19) 0.0034(16) 0.0069(15) 0.0097(15)
O83 0.021(2) 0.039(2) 0.028(2) 0.0079(17) 0.0064(17) 0.0158(17)
O84 0.023(3) 0.021(2) 0.0264(19) 0.0023(15) 0.0064(15) 0.0100(18)
O85 0.023(2) 0.027(2) 0.023(2) 0.0018(16) 0.0009(17) 0.0098(16)
O86 0.024(2) 0.0185(19) 0.019(2) 0.0021(16) 0.0016(15) 0.0082(15)
O87 0.033(2) 0.0129(19) 0.0180(19) 0.0014(16) 0.0042(15) 0.0088(15)
O88 0.025(2) 0.0183(19) 0.0207(19) 0.0022(16) 0.0018(15) 0.0067(15)
O89 0.023(2) 0.0180(19) 0.026(2) 0.0029(17) 0.0040(16) 0.0083(15)
O90 0.021(2) 0.022(2) 0.0271(19) 0.0029(15) 0.0075(17) 0.0102(16)
O91 0.024(2) 0.032(2) 0.027(2) 0.0116(18) 0.0049(16) 0.0108(16)
O92 0.024(2) 0.022(2) 0.028(2) 0.0050(16) 0.0014(17) 0.0014(19)
O93 0.022(2) 0.0200(19) 0.0274(19) 0.0015(16) 0.0009(16) 0.0086(17)
O94 0.026(2) 0.019(2) 0.026(2) -0.0001(17) 0.0015(17) 0.0102(16)
O95 0.033(2) 0.017(2) 0.0249(19) 0.0031(16) 0.0037(15) 0.0085(16)
O96 0.032(2) 0.0180(19) 0.019(2) 0.0014(16) -0.0010(16) 0.0095(16)
O97 0.019(2) 0.018(2) 0.035(2) -0.0004(16) 0.0056(16) 0.0067(18)
O98 0.016(3) 0.022(2) 0.0240(19) 0.0035(15) 0.0013(16) 0.0055(18)
O99 0.032(3) 0.021(2) 0.027(2) 0.0050(16) 0.0114(18) 0.0102(17)
O100 0.023(2) 0.0192(19) 0.023(2) 0.0023(17) 0.0043(16) 0.0101(15)
O101 0.020(2) 0.0197(19) 0.025(2) 0.0010(17) 0.0023(15) 0.0095(15)
O102 0.018(2) 0.022(2) 0.0211(18) 0.0024(15) 0.0019(15) 0.0091(18)
O103 0.024(2) 0.026(2) 0.0232(19) 0.0041(15) 0.0018(17) 0.0111(16)
O104 0.020(2) 0.0215(19) 0.0200(18) 0.0006(14) 0.0010(16) 0.0108(15)
O105 0.016(2) 0.020(2) 0.0210(18) 0.0036(15) 0.0037(15) 0.0109(17)
O106 0.028(2) 0.023(2) 0.0233(19) 0.0014(17) 0.0003(15) 0.0109(16)
O107 0.019(2) 0.025(2) 0.036(2) -0.0003(17) 0.0019(16) 0.0087(19)
O108 0.021(2) 0.023(2) 0.034(2) 0.0082(17) 0.0027(16) 0.0101(17)
O109 0.027(3) 0.020(2) 0.027(2) 0.0018(16) 0.0019(16) 0.0032(19)
O110 0.023(2) 0.030(2) 0.025(2) 0.0061(16) 0.0065(17) 0.0131(17)
O111 0.024(2) 0.019(2) 0.0254(19) 0.0016(15) 0.0075(17) 0.0087(16)
O112 0.021(2) 0.021(2) 0.039(2) 0.0076(17) 0.0020(16) 0.0091(16)
O113 0.021(3) 0.021(2) 0.028(2) -0.0013(15) 0.0011(16) 0.0098(16)
O114 0.023(2) 0.026(2) 0.0256(19) 0.0071(17) 0.0040(16) 0.0070(16)
O115 0.021(3) 0.020(2) 0.028(2) 0.0042(15) 0.0016(16) 0.0108(16)
O116 0.026(2) 0.026(2) 0.030(2) 0.0098(17) 0.0100(16) 0.0123(17)
O117 0.022(3) 0.026(2) 0.029(2) -0.0006(15) 0.0006(16) 0.0066(17)
O118 0.024(2) 0.0166(19) 0.028(2) 0.0020(17) 0.0016(15) 0.0071(15)
O119 0.021(2) 0.022(2) 0.030(2) 0.0040(15) 0.0024(16) 0.0104(17)
O120 0.022(2) 0.0191(19) 0.024(2) 0.0028(17) 0.0029(16) 0.0066(15)
O121 0.027(3) 0.022(2) 0.0237(19) 0.0043(16) 0.0074(16) 0.0055(19)
O122 0.028(2) 0.0158(19) 0.019(2) 0.0015(16) -0.0033(16) 0.0052(15)
O123 0.011(3) 0.025(2) 0.031(2) 0.0067(15) 0.0056(16) 0.0059(15)
O124 0.027(2) 0.028(2) 0.023(2) -0.0014(17) 0.0015(16) 0.0146(16)
O125 0.030(2) 0.0158(19) 0.017(2) -0.0008(15) -0.0006(15) 0.0056(15)
O126 0.023(2) 0.028(2) 0.026(2) 0.0114(18) 0.0032(15) 0.0103(16)
O127 0.025(3) 0.026(2) 0.0274(19) 0.0008(15) 0.0013(17) 0.0146(17)
O128 0.019(2) 0.027(2) 0.0299(19) 0.0103(17) 0.0062(16) 0.0102(17)
O129 0.024(2) 0.0167(19) 0.023(2) 0.0003(16) 0.0051(15) 0.0085(15)
O130 0.024(2) 0.024(2) 0.023(2) 0.0020(16) 0.0023(16) 0.0117(16)
O131 0.029(2) 0.0190(19) 0.020(2) -0.0008(16) -0.0018(15) 0.0092(16)
O132 0.033(2) 0.017(2) 0.0202(18) 0.0006(15) 0.0065(15) 0.0109(16)
O133 0.021(2) 0.024(2) 0.023(2) 0.0004(16) 0.0038(16) 0.0120(16)
O134 0.018(3) 0.028(2) 0.026(2) 0.0056(15) 0.0062(16) 0.0111(17)
O135 0.020(2) 0.019(2) 0.035(2) -0.0027(16) 0.0026(16) 0.0068(19)
O136 0.019(2) 0.024(2) 0.031(2) -0.0027(17) 0.0024(16) 0.0091(19)
O137 0.031(2) 0.0173(19) 0.018(2) 0.0001(16) 0.0001(15) 0.0081(16)
O138 0.027(2) 0.039(2) 0.026(2) 0.0058(17) 0.0087(17) 0.0158(18)
O139 0.025(2) 0.039(2) 0.029(2) 0.0079(17) 0.0104(17) 0.0185(18)
O140 0.030(2) 0.020(2) 0.019(2) 0.0009(17) 0.0054(15) 0.0094(16)
O141 0.023(2) 0.021(2) 0.025(2) 0.0000(16) 0.0011(17) 0.0099(16)
O142 0.030(2) 0.014(2) 0.0243(19) 0.0024(15) 0.0087(15) 0.0132(16)
O143 0.029(2) 0.016(2) 0.0244(19) 0.0008(15) 0.0035(15) 0.0084(16)
O144 0.033(2) 0.019(2) 0.0247(19) 0.0021(16) 0.0012(15) 0.0132(16)
O145 0.023(3) 0.019(2) 0.028(2) 0.0056(15) 0.0073(15) 0.0076(16)
O146 0.020(3) 0.024(2) 0.027(2) -0.0002(15) 0.0005(16) 0.0125(16)
O147 0.027(2) 0.016(2) 0.0211(18) -0.0001(15) 0.0058(14) 0.0117(16)
O148 0.026(3) 0.023(2) 0.029(2) 0.0012(16) 0.0050(17) 0.0042(19)
O149 0.016(2) 0.021(2) 0.0249(19) 0.0035(15) 0.0046(15) 0.0099(18)
O150 0.023(3) 0.017(2) 0.029(2) 0.0029(15) 0.0053(16) 0.0087(16)
O151 0.022(2) 0.015(2) 0.0225(19) 0.0017(16) 0.0017(14) 0.0052(16)
O152 0.024(3) 0.019(2) 0.027(2) 0.0000(15) 0.0011(16) 0.0111(16)
O153 0.025(3) 0.025(2) 0.0234(19) 0.0011(15) 0.0026(16) 0.0051(19)
O154 0.018(2) 0.023(2) 0.0269(19) -0.0006(16) 0.0009(16) 0.0077(19)
O155 0.019(3) 0.028(2) 0.026(2) 0.0048(15) 0.0052(16) 0.0088(16)
O156 0.022(2) 0.025(2) 0.029(2) 0.0092(18) 0.0066(16) 0.0091(16)
O157 0.025(2) 0.036(2) 0.034(2) 0.0144(19) 0.0075(16) 0.0145(17)
O158 0.025(2) 0.018(2) 0.0228(19) 0.0032(15) 0.0030(15) 0.0082(16)
O159 0.017(3) 0.025(2) 0.028(2) 0.0005(15) 0.0012(16) 0.0096(16)
O160 0.019(2) 0.032(2) 0.034(2) -0.0011(17) 0.0047(17) 0.011(2)
O161 0.021(2) 0.024(2) 0.036(2) 0.0049(17) 0.0021(16) 0.0120(17)
O162 0.026(2) 0.032(2) 0.025(2) 0.0008(16) 0.0017(17) 0.0143(17)
O163 0.020(3) 0.021(2) 0.0261(19) -0.0012(15) 0.0026(16) 0.0102(16)
O164 0.020(2) 0.0186(19) 0.0286(19) 0.0021(16) 0.0027(15) 0.0084(16)
O165 0.021(3) 0.026(2) 0.031(2) 0.0061(16) 0.0078(16) 0.0114(17)
O166 0.019(2) 0.035(2) 0.025(2) 0.0047(16) 0.0062(16) 0.0149(17)
O167 0.032(3) 0.027(2) 0.034(2) 0.0041(16) 0.0125(18) 0.0177(18)
O168 0.027(2) 0.030(2) 0.031(2) 0.0138(18) 0.0080(16) 0.0120(17)
O169 0.027(2) 0.018(2) 0.028(2) 0.0017(15) 0.0086(17) 0.0107(16)
O170 0.017(3) 0.028(2) 0.025(2) 0.0057(15) 0.0049(16) 0.0093(16)
O171 0.018(3) 0.026(2) 0.0257(19) 0.0002(16) 0.0025(16) 0.0055(19)
O172 0.029(2) 0.0175(19) 0.020(2) -0.0002(17) 0.0054(16) 0.0097(16)
O173 0.026(3) 0.016(2) 0.029(2) 0.0018(15) 0.0033(16) 0.0072(19)
O174 0.037(3) 0.050(2) 0.039(2) 0.0166(19) 0.0109(18) 0.028(2)
O175 0.030(3) 0.038(2) 0.035(2) -0.0079(18) 0.0042(19) 0.0111(19)
O176 0.023(2) 0.037(2) 0.025(2) 0.0052(16) 0.0085(17) 0.0134(17)
O177 0.025(3) 0.029(2) 0.028(2) 0.0082(16) 0.0063(16) 0.0112(17)
O178 0.026(3) 0.027(2) 0.035(2) -0.0035(17) 0.0048(17) 0.011(2)
O179 0.025(3) 0.018(2) 0.029(2) 0.0040(15) 0.0061(16) 0.0100(17)
O180 0.029(2) 0.020(2) 0.0206(19) 0.0040(17) 0.0042(16) 0.0050(16)
O181 0.020(3) 0.021(2) 0.030(2) -0.0019(15) 0.0021(16) 0.0081(16)
O182 0.020(2) 0.0195(19) 0.032(2) 0.0033(16) 0.0010(15) 0.0094(16)
O183 0.027(3) 0.029(2) 0.0278(19) -0.0011(16) -0.0048(16) 0.0150(18)
O184 0.029(2) 0.016(2) 0.0201(18) 0.0012(15) 0.0036(14) 0.0081(16)
O185 0.028(3) 0.019(2) 0.032(2) 0.0057(15) 0.0049(16) 0.0105(18)
O186 0.020(2) 0.022(2) 0.038(2) 0.0055(17) 0.0034(16) 0.0105(16)
O187 0.026(3) 0.0146(19) 0.028(2) 0.0041(15) 0.0037(16) 0.0087(17)
O188 0.025(3) 0.018(2) 0.030(2) 0.0028(15) 0.0056(16) 0.0103(17)
O189 0.025(2) 0.031(2) 0.030(2) 0.0123(18) 0.0026(16) 0.0069(17)
O191 0.022(2) 0.0183(19) 0.0298(19) 0.0024(16) 0.0015(15) 0.0079(16)
O192 0.024(2) 0.019(2) 0.039(2) 0.0025(17) 0.0064(16) 0.0100(17)
O193 0.030(2) 0.017(2) 0.0231(19) 0.0022(15) 0.0045(15) 0.0112(16)
O194 0.023(3) 0.028(2) 0.028(2) -0.0009(15) 0.0004(16) 0.0157(17)
O196 0.029(3) 0.042(2) 0.035(2) -0.0114(18) 0.007(2) 0.0092(19)
O197 0.027(2) 0.033(2) 0.020(2) -0.0030(17) 0.0020(16) 0.0161(17)
O198 0.022(2) 0.035(2) 0.032(2) 0.0151(19) 0.0055(16) 0.0114(17)
O199 0.026(2) 0.035(2) 0.023(2) 0.0001(17) 0.0010(16) 0.0164(17)
O200 0.027(2) 0.016(2) 0.038(2) 0.0014(16) 0.0064(16) 0.0103(17)
O201 0.031(3) 0.039(2) 0.020(2) -0.0058(18) -0.0013(17) 0.0200(18)
O202 0.026(2) 0.029(2) 0.028(2) 0.0110(18) 0.0071(16) 0.0124(17)
O203 0.028(3) 0.013(2) 0.045(2) -0.0008(17) 0.0065(17) 0.0085(17)
O204 0.027(3) 0.0156(19) 0.031(2) 0.0026(15) 0.0042(16) 0.0091(17)
O205 0.027(2) 0.014(2) 0.038(2) -0.0003(16) 0.0067(16) 0.0090(17)
O206 0.022(2) 0.023(2) 0.034(2) 0.0012(17) 0.0050(16) 0.0094(18)
O207 0.026(2) 0.031(2) 0.025(2) -0.0004(17) -0.0006(16) 0.0137(17)
O208 0.030(3) 0.029(2) 0.054(2) 0.0112(18) 0.0008(19) 0.008(2)
O209 0.026(2) 0.019(2) 0.043(2) 0.0003(18) 0.0029(16) 0.0101(17)
O210 0.027(2) 0.034(2) 0.029(2) 0.0130(18) 0.0071(16) 0.0156(17)
O211 0.025(2) 0.027(2) 0.023(2) -0.0049(17) -0.0017(16) 0.0092(16)
O212 0.031(2) 0.027(2) 0.023(2) 0.0002(17) 0.0018(16) 0.0126(17)
O213 0.027(2) 0.013(2) 0.038(2) -0.0049(17) 0.0001(16) 0.0080(17)
O214 0.024(3) 0.044(2) 0.036(2) -0.0091(18) 0.0067(19) 0.0101(19)
O215 0.028(2) 0.031(2) 0.021(2) -0.0035(17) -0.0010(16) 0.0149(17)
O216 0.025(2) 0.012(2) 0.034(2) -0.0036(16) 0.0048(16) 0.0056(17)
O217 0.035(3) 0.036(2) 0.023(2) -0.0020(16) 0.0008(17) 0.0133(17)
O219 0.022(2) 0.016(2) 0.035(2) -0.0002(16) 0.0065(15) 0.0092(17)

loop_
_atom_type_symbol
_atom_type_description
_atom_type_scat_dispersion_real
_atom_type_scat_dispersion_imag
_atom_type_scat_source
C C 0.0033 0.0016 'International Tables Vol C Tables 4.2.6.8 and 6.1.1.4'
Li Li -0.0003 0.0001 'International Tables Vol C Tables 4.2.6.8 and 6.1.1.4'
O O 0.0106 0.0060 'International Tables Vol C Tables 4.2.6.8 and 6.1.1.4'
H H 0.0000 0.0000 'International Tables Vol C Tables 4.2.6.8 and 6.1.1.4'

loop_
_geom_angle_atom_site_label_1
_geom_angle_atom_site_label_2
_geom_angle_atom_site_label_3
_geom_angle
_geom_angle_site_symmetry_1
_geom_angle_site_symmetry_3
O98 C4 O104 122.5(4) . .
O98 C4 C105 119.9(4) . .
O104 C4 C105 117.6(5) . .
O98 C4 Li73 94.5(3) . 2_665
O104 C4 Li73 45.5(3) . 2_665
C105 C4 Li73 129.3(4) . 2_665
O73 C9 O65 123.3(4) . .
O73 C9 C242 118.8(4) . .
O65 C9 C242 117.9(4) . .
O77 C13 O22 121.9(4) . .
O77 C13 C118 119.8(5) . .
O22 C13 C118 118.2(5) . .
O77 C13 Li83 96.1(3) . 2_655
O22 C13 Li83 45.7(3) . 2_655
C118 C13 Li83 125.9(4) . 2_655
O57 C17 O106 124.5(4) 2_665 .
O57 C17 C241 118.0(4) 2_665 .
O106 C17 C241 117.5(4) . .
O17 C22 O118 125.2(4) . .
O17 C22 C257 117.7(4) . .
O118 C22 C257 117.1(5) . .
O30 C27 O119 121.4(4) . .
O30 C27 C41 118.7(4) . .
O119 C27 C41 119.9(5) . .
O30 C27 Li98 81.5(3) . .
O119 C27 Li98 47.0(3) . .
C41 C27 Li98 147.6(4) . .
O91 C30 O38 122.5(4) . .
O91 C30 C238 118.9(4) . .
O38 C30 C238 118.6(4) . .
O42 C33 O55 123.0(5) 1_565 .
O42 C33 C141 117.6(5) 1_565 .
O55 C33 C141 119.3(5) . .
O42 C33 Li04 87.5(3) 1_565 .
O55 C33 Li04 38.4(3) . .
C141 C33 Li04 150.0(4) . .
O202 C35 O26 123.0(5) . .
O202 C35 C218 119.3(5) . .
O26 C35 C218 117.8(4) . .
O202 C35 Li49 40.4(3) . .
O26 C35 Li49 83.1(3) . .
C218 C35 Li49 157.9(4) . .
O51 C36 O54 121.8(4) . .
O51 C36 C62 120.1(5) . .
O54 C36 C62 118.0(5) . .
O51 C36 Li17 118.3(3) . .
O54 C36 Li17 37.4(3) . .
C62 C36 Li17 107.9(4) . .
O130 C42 O45 122.0(4) . .
O130 C42 C31 118.1(5) . .
O45 C42 C31 119.9(4) . .
O130 C42 Li81 81.9(3) . .
O45 C42 Li81 47.0(3) . .
C31 C42 Li81 149.6(4) . .
O61 C45 O88 123.7(4) . .
O61 C45 C302 118.8(4) . .
O88 C45 C302 117.5(4) . .
O109 C46 O78 123.4(5) . .
O109 C46 C73 120.1(5) . .
O78 C46 C73 116.4(5) . .
O109 C46 Li69 116.7(4) . .
O78 C46 Li69 37.9(3) . .
C73 C46 Li69 108.1(4) . .
O168 C48 O5 122.8(5) . .
O168 C48 C253 119.1(5) . .
O5 C48 C253 118.1(5) . .
O168 C48 Li65 39.7(3) . .
O5 C48 Li65 84.1(3) . .
C253 C48 Li65 155.6(4) . .
O168 C48 Li53 117.0(4) . .
O5 C48 Li53 39.3(3) . .
C253 C48 Li53 108.4(4) . .
Li65 C48 Li53 81.9(3) . .
O28 C49 O50 123.0(4) 2_666 2_666
O28 C49 C313 118.7(5) 2_666 .
O50 C49 C313 118.2(5) 2_666 .
O28 C49 Li06 87.3(3) 2_666 2_666
O50 C49 Li06 37.1(3) 2_666 2_666
C313 C49 Li06 153.0(4) . 2_666
O37 C51 O92 123.3(4) . .
O37 C51 C58 118.9(5) . .
O92 C51 C58 117.7(5) . .
O48 C52 O32 123.1(4) . .
O48 C52 C157 118.3(5) . .
O32 C52 C157 118.5(5) . .
O48 C52 Li97 37.3(3) . .
O32 C52 Li97 88.2(3) . .
C157 C52 Li97 150.1(4) . .
O154 C54 O152 124.4(5) . .
O154 C54 C60 118.2(6) . .
O152 C54 C60 117.4(5) . .
O189 C55 O4 123.4(5) . .
O189 C55 C255 118.5(5) . .
O4 C55 C255 118.2(4) . .
O189 C55 Li85 37.8(3) . 1_655
O4 C55 Li85 85.6(3) . 1_655
C255 C55 Li85 156.0(4) . 1_655
O43 C57 O10 122.8(4) . .
O43 C57 C100 118.2(5) . .
O10 C57 C100 118.9(5) . .
O157 C59 O23 123.2(5) . .
O157 C59 C53 118.2(5) . .
O23 C59 C53 118.5(4) . .
O157 C59 Li55 102.7(3) . .
O23 C59 Li55 39.6(3) . .
C53 C59 Li55 125.8(4) . .
O157 C59 Li57 38.9(3) . .
O23 C59 Li57 84.5(3) . .
C53 C59 Li57 156.6(4) . .
Li55 C59 Li57 74.1(3) . .
O114 C63 O127 122.6(4) . .
O114 C63 C107 117.5(5) . .
O127 C63 C107 119.8(5) . .
O114 C63 L002 81.4(3) . .
O127 C63 L002 47.4(3) . .
C107 C63 L002 149.3(4) . .
O68 C64 O116 123.1(4) . .
O68 C64 C131 120.0(5) . .
O116 C64 C131 116.9(5) . .
O68 C64 Li18 36.6(3) . .
O116 C64 Li18 90.6(3) . .
C131 C64 Li18 147.0(4) . .
O68 C64 Li43 119.6(4) . .
O116 C64 Li43 36.8(3) . .
C131 C64 Li43 106.9(4) . .
Li18 C64 Li43 83.7(3) . .
O90 C67 O128 122.8(4) . .
O90 C67 C158 120.0(5) . .
O128 C67 C158 117.2(5) . .
O90 C67 Li25 38.1(3) . .
O128 C67 Li25 87.9(3) . .
C158 C67 Li25 150.0(4) . .
O47 C68 O24 123.1(4) . 1_545
O47 C68 C101 118.8(5) . .
O24 C68 C101 118.2(4) 1_545 .
O132 C70 O16 123.0(4) . .
O132 C70 C232 118.4(4) . .
O16 C70 C232 118.6(4) . .
O56 C72 O85 122.8(4) . .
O56 C72 C83 119.7(5) . .
O85 C72 C83 117.5(5) . .
O56 C72 Li61 38.4(3) . .
O85 C72 Li61 87.4(3) . .
C83 C72 Li61 150.3(4) . .
O89 C74 O20 123.4(4) . .
O89 C74 C20 118.6(4) . .
O20 C74 C20 118.0(4) . .
O63 C75 O162 122.8(4) . .
O63 C75 C87 120.2(5) . .
O162 C75 C87 117.0(5) . .
O63 C75 Li 38.4(3) . .
O162 C75 Li 87.5(3) . .
C87 C75 Li 151.8(4) . .
O131 C76 O18 124.7(4) . .
O131 C76 C34 117.3(4) . .
O18 C76 C34 118.0(4) . .
O121 C77 O81 122.7(4) . .
O121 C77 C16 119.4(5) . .
O81 C77 C16 117.9(5) . .
O121 C77 Li23 36.9(3) . .
O81 C77 Li23 88.4(3) . .
C16 C77 Li23 149.3(4) . .
O111 C78 O13 123.2(4) . .
O111 C78 C43 119.5(5) . .
O13 C78 C43 117.4(5) . .
O111 C78 Li44 116.5(4) . .
O13 C78 Li44 38.5(3) . .
C43 C78 Li44 110.1(4) . .
O126 C79 O14 123.0(4) . .
O126 C79 C303 118.2(5) . .
O14 C79 C303 118.8(4) . .
O126 C79 Li66 38.2(3) . .
O14 C79 Li66 85.0(3) . .
C303 C79 Li66 156.0(4) . .
O133 C81 O39 121.8(4) . .
O133 C81 C21 118.2(5) . .
O39 C81 C21 119.9(4) . .
O133 C81 Li38 79.5(3) . .
O39 C81 Li38 48.4(3) . .
C21 C81 Li38 150.9(4) . .
O210 C82 O36 123.1(5) . .
O210 C82 C225 119.8(5) . .
O36 C82 C225 117.2(5) . .
O210 C82 Li48 40.8(3) . .
O36 C82 Li48 82.8(3) . .
C225 C82 Li48 159.1(4) . .
O151 C84 O33 124.6(4) . .
O151 C84 C239 118.7(4) . .
O33 C84 C239 116.7(4) . .
O94 C85 O69 123.7(4) . .
O94 C85 C229 118.0(4) . .
O69 C85 C229 118.3(4) . .
O141 C86 O66 121.9(4) 2_766 .
O141 C86 C308 118.6(5) 2_766 .
O66 C86 C308 119.5(5) . .
O141 C86 Li60 82.4(3) 2_766 2_666
O66 C86 Li60 47.5(3) . 2_666
C308 C86 Li60 146.2(4) . 2_666
O156 C88 O8 122.8(4) . 2_666
O156 C88 C304 118.4(4) . .
O8 C88 C304 118.8(4) 2_666 .
O156 C88 Li77 38.6(3) . .
O8 C88 Li77 84.2(3) 2_666 .
C304 C88 Li77 156.9(4) . .
O19 C89 O169 123.6(4) 2_765 .
O19 C89 C14 118.8(5) 2_765 .
O169 C89 C14 117.6(4) . .
O19 C89 Li29 87.5(3) 2_765 .
O169 C89 Li29 36.6(3) . .
C14 C89 Li29 153.6(4) . .
O64 C90 O149 121.9(4) . .
O64 C90 C164 119.8(5) . .
O149 C90 C164 118.3(5) . .
O64 C90 Li77 94.6(3) . .
O149 C90 Li77 45.1(3) . .
C164 C90 Li77 129.2(4) . .
O27 C91 O7 123.1(4) . .
O27 C91 C104 118.2(5) . .
O7 C91 C104 118.6(5) . .
O44 C92 O105 121.5(4) 2_666 .
O44 C92 C133 120.2(5) 2_666 .
O105 C92 C133 118.3(5) . .
O44 C92 Li66 94.2(3) 2_666 .
O105 C92 Li66 44.2(3) . .
C133 C92 Li66 130.5(4) . .
O140 C93 O31 123.7(4) . .
O140 C93 C29 118.7(4) . .
O31 C93 C29 117.5(4) . .
O46 C94 O129 123.8(4) . 2_666
O46 C94 C19 117.9(4) . .
O129 C94 C19 118.3(4) 2_666 .
O107 C97 O146 124.3(5) . .
O107 C97 C115 117.5(6) . .
O146 C97 C115 118.2(5) . .
O120 C98 O21 123.1(4) . .
O120 C98 C32 118.9(5) . .
O21 C98 C32 117.9(4) . .
O213 C102 O15 122.7(5) . .
O213 C102 C224 119.0(5) . .
O15 C102 C224 118.3(5) . .
O213 C102 Li31 115.1(4) . 1_455
O15 C102 Li31 40.2(3) . 1_455
C224 C102 Li31 109.9(4) . 1_455
O213 C102 Li90 38.8(3) . 1_455
O15 C102 Li90 84.8(3) . 1_455
C224 C102 Li90 155.2(4) . 1_455
Li31 C102 Li90 81.3(3) 1_455 1_455
O40 C103 O102 121.3(4) . .
O40 C103 C99 120.2(5) . .
O102 C103 C99 118.5(5) . .
O40 C103 Li40 93.5(3) . .
O102 C103 Li40 43.9(3) . .
C99 C103 Li40 131.6(4) . .
O52 C106 O125 124.4(4) . .
O52 C106 C7 117.8(4) . .
O125 C106 C7 117.8(4) . .
O70 C108 O204 124.7(5) . .
O70 C108 C243 118.2(5) . .
O204 C108 C243 117.0(5) . .
O59 C109 O158 123.3(4) . .
O59 C109 C256 118.4(4) . .
O158 C109 C256 118.3(4) . .
O79 C110 O99 122.3(4) . .
O79 C110 C95 117.9(5) . .
O99 C110 C95 119.9(5) . .
O79 C110 Li68 36.7(3) . .
O99 C110 Li68 119.7(4) . .
C95 C110 Li68 107.7(4) . .
O79 C110 Li33 89.3(3) . .
O99 C110 Li33 37.0(3) . .
C95 C110 Li33 148.0(4) . .
Li68 C110 Li33 83.5(3) . .
O41 C111 O86 124.7(4) . .
O41 C111 C56 118.7(4) . .
O86 C111 C56 116.6(4) . .
O142 C112 O82 123.4(4) . .
O142 C112 C245 118.2(4) . .
O82 C112 C245 118.4(4) . .
O219 C113 O2 122.8(4) . .
O219 C113 C222 119.2(5) . .
O2 C113 C222 118.0(4) . .
O80 C116 O96 124.2(4) . .
O80 C116 C28 118.4(4) . .
O96 C116 C28 117.4(4) . .
O216 C117 O12 123.1(5) . .
O216 C117 C220 119.1(5) . .
O12 C117 C220 117.8(4) . .
O216 C117 Li64 39.1(3) . .
O12 C117 Li64 84.6(3) . .
C220 C117 Li64 156.6(4) . .
O208 C119 O183 123.5(5) . .
O208 C119 C190 119.3(5) . .
O183 C119 C190 117.3(5) . .
O135 C120 O113 124.5(5) . 1_655
O135 C120 C114 117.8(6) . .
O113 C120 C114 117.7(5) 1_655 .
O123 C121 O176 126.3(5) . .
O123 C121 C5 117.7(5) . .
O176 C121 C5 116.0(6) . .
O53 C122 O122 124.8(4) . .
O53 C122 C39 118.7(4) . .
O122 C122 C39 116.5(4) . .
O174 C123 O167 124.1(5) . .
O174 C123 C195 119.3(5) . .
O167 C123 C195 116.6(5) . .
O87 C124 O147 123.3(4) 2_666 .
O87 C124 C237 119.2(4) 2_666 .
O147 C124 C237 117.5(4) . .
O134 C125 O166 124.7(5) . .
O134 C125 C2 118.2(5) . .
O166 C125 C2 117.0(6) . .
O108 C126 O187 125.0(5) . .
O108 C126 C15 118.5(6) . .
O187 C126 C15 116.5(5) . .
O191 C127 O150 123.4(5) . .
O191 C127 C251 119.0(6) . .
O150 C127 C251 117.6(5) . .
O110 C128 O155 123.9(5) 2_665 .
O110 C128 C44 118.3(6) 2_665 .
O155 C128 C44 117.8(5) . .
O95 C129 O144 123.0(4) . .
O95 C129 C6 118.4(4) . .
O144 C129 C6 118.6(4) . .
O58 C130 O159 126.2(5) . .
O58 C130 C234 117.3(6) . .
O159 C130 C234 116.5(5) . .
O67 C132 O209 122.4(4) . .
O67 C132 C228 119.3(5) . .
O209 C132 C228 118.3(5) . .
O67 C132 Li71 39.5(3) . 2_666
O209 C132 Li71 113.0(4) . 2_666
C228 C132 Li71 113.4(4) . 2_666
O101 C134 O62 124.1(4) . .
O101 C134 C18 118.4(4) . .
O62 C134 C18 117.5(4) . .
O217 C135 O34 121.5(4) 2_665 .
O217 C135 C69 119.3(5) 2_665 .
O34 C135 C69 119.2(5) . .
O217 C135 Li36 116.4(4) 2_665 .
O34 C135 Li36 39.6(3) . .
C69 C135 Li36 109.9(4) . .
O217 C135 L001 39.8(3) 2_665 2_665
O34 C135 L001 82.7(3) . 2_665
C69 C135 L001 156.6(4) . 2_665
Li36 C135 L001 81.2(3) . 2_665
O100 C136 O25 123.5(4) . .
O100 C136 C23 118.0(4) . .
O25 C136 C23 118.5(4) . .
O205 C137 O60 123.7(4) . .
O205 C137 C221 117.8(5) . .
O60 C137 C221 118.5(5) . .
O205 C137 Li21 38.6(3) . .
O60 C137 Li21 85.1(3) . .
C221 C137 Li21 156.3(4) . .
O201 C138 O6 122.2(4) . .
O201 C138 C8 119.8(5) . .
O6 C138 C8 118.0(5) . .
O201 C138 Li93 39.6(3) . .
O6 C138 Li93 82.8(3) . .
C8 C138 Li93 158.8(4) . .
O203 C139 O35 122.5(4) . .
O203 C139 C223 119.4(5) . .
O35 C139 C223 118.1(5) . .
O203 C139 Li42 111.9(4) . .
O35 C139 Li42 39.2(3) . .
C223 C139 Li42 113.4(4) . .
O203 C139 Li62 38.4(3) . .
O35 C139 Li62 84.4(3) . .
C223 C139 Li62 156.7(4) . .
Li42 C139 Li62 79.4(3) . .
O194 C140 O160 125.8(5) . .
O194 C140 C50 118.5(5) . .
O160 C140 C50 115.7(6) . .
O182 C142 O145 123.5(5) . .
O182 C142 C250 119.0(5) . .
O145 C142 C250 117.5(5) . .
O199 C143 O71 122.6(4) . .
O199 C143 C26 118.4(5) . .
O71 C143 C26 119.0(4) . .
O172 C145 O72 123.2(4) . .
O172 C145 C3 118.2(4) . .
O72 C145 C3 118.5(4) . .
O197 C146 O9 123.2(4) . .
O197 C146 C10 118.4(5) . .
O9 C146 C10 118.4(4) . .
O197 C146 Li05 38.2(3) . .
O9 C146 Li05 85.1(3) . .
C10 C146 Li05 156.4(4) . .
O163 C147 O136 124.2(5) . .
O163 C147 C1 118.5(5) . .
O136 C147 C1 117.3(6) . .
O161 C148 O188 124.0(5) . .
O161 C148 C233 119.0(5) . .
O188 C148 C233 117.1(5) . .
O200 C149 O84 123.7(4) . .
O200 C149 C240 118.0(5) . .
O84 C149 C240 118.3(5) . .
O29 C150 O137 123.9(4) 2_666 .
O29 C150 C47 118.8(4) 2_666 .
O137 C150 C47 117.3(4) . .
O181 C151 O97 124.9(5) . .
O181 C151 C236 118.3(5) . .
O97 C151 C236 116.7(6) . .
O115 C152 O164 123.5(5) . 1_455
O115 C152 C301 117.9(4) . .
O164 C152 C301 118.7(5) 1_455 .
O207 C153 O75 123.1(4) . .
O207 C153 C37 119.0(5) . .
O75 C153 C37 117.9(5) . .
O49 C154 O124 122.8(4) 1_455 1_455
O49 C154 C12 119.0(5) 1_455 .
O124 C154 C12 118.2(5) 1_455 .
O49 C154 Li73 83.9(3) 1_455 1_455
O124 C154 Li73 38.9(3) 1_455 1_455
C12 C154 Li73 157.1(4) . 1_455
O11 C155 O206 124.0(5) . .
O11 C155 C235 119.2(5) . .
O206 C155 C235 116.8(5) . .
O11 C155 Li83 85.2(3) . .
O206 C155 Li83 38.7(3) . .
C235 C155 Li83 155.5(4) . .
O180 C156 O143 124.2(4) . .
O180 C156 C231 118.3(4) . .
O143 C156 C231 117.5(4) . .
O198 C159 O103 123.2(5) . .
O198 C159 C254 119.4(5) . .
O103 C159 C254 117.4(5) . .
O185 C160 O112 124.3(5) . .
O185 C160 C227 117.9(5) . .
O112 C160 C227 117.7(6) . .
O76 C161 O193 123.6(4) . .
O76 C161 C249 118.0(4) . .
O193 C161 C249 118.4(4) . .
O165 C162 O139 125.1(5) . .
O165 C162 C80 117.6(5) . .
O139 C162 C80 117.3(6) . .
O74 C165 O184 123.4(4) . .
O74 C165 C230 119.2(4) . .
O184 C165 C230 117.3(4) . .
O170 C166 O83 124.6(5) . .
O170 C166 C96 118.4(5) . .
O83 C166 C96 117.0(6) . .
O173 C167 O192 124.2(5) . .
O173 C167 C40 118.1(5) . .
O192 C167 C40 117.7(5) . .
O179 C168 O186 123.5(5) . .
O179 C168 C305 117.7(5) . .
O186 C168 C305 118.7(6) . .
O211 C169 O93 123.0(5) . .
O211 C169 C66 119.6(5) . .
O93 C169 C66 117.4(5) . .
O212 C170 O1 122.8(4) . .
O212 C170 C24 118.5(5) . .
O1 C170 C24 118.7(5) . .
O212 C170 Li02 39.4(3) . .
O1 C170 Li02 84.0(3) . .
C24 C170 Li02 156.1(4) . .
O215 C171 O3 123.7(4) . .
O215 C171 C65 118.5(5) . .
O3 C171 C65 117.8(5) . .
O215 C171 Li99 38.4(3) . .
O3 C171 Li99 85.5(3) . .
C65 C171 Li99 156.3(4) . .
O117 C172 O178 124.9(5) . .
O117 C172 C38 116.7(5) . .
O178 C172 C38 118.4(6) . .
O214 C310 O171 124.6(4) . .
O214 C310 C311 117.9(5) . .
O171 C310 C311 117.5(5) . .
O196 C312 O153 123.8(5) . .
O196 C312 C300 118.5(5) . .
O153 C312 C300 117.7(5) . .
O175 C314 O148 123.6(5) 2_666 2_666
O175 C314 C11 117.7(5) 2_666 .
O148 C314 C11 118.7(5) 2_666 .
O177 C315 O138 124.2(5) . .
O177 C315 C144 117.9(5) . .
O138 C315 C144 117.9(6) . .
O214 Li1 O91 119.8(4) . .
O214 Li1 O102 121.1(4) . .
O91 Li1 O102 88.8(4) . .
O214 Li1 O149 122.3(4) . .
O91 Li1 O149 102.3(4) . .
O102 Li1 O149 95.4(4) . .
O214 Li1 Li3 140.3(4) . .
O91 Li1 Li3 99.3(4) . .
O102 Li1 Li3 48.1(3) . .
O149 Li1 Li3 47.4(3) . .
O214 Li1 Li40 125.4(4) . .
O91 Li1 Li40 44.1(2) . .
O102 Li1 Li40 46.4(2) . .
O149 Li1 Li40 112.2(4) . .
Li3 Li1 Li40 77.5(3) . .
O214 Li1 Li77 99.8(3) . .
O91 Li1 Li77 132.4(4) . .
O102 Li1 Li77 92.4(3) . .
O149 Li1 Li77 30.3(2) . .
Li3 Li1 Li77 51.4(3) . .
Li40 Li1 Li77 128.9(3) . .
O214 Li1 Li28 67.8(3) . .
O91 Li1 Li28 118.3(4) . .
O102 Li1 Li28 143.9(4) . .
O149 Li1 Li28 57.7(3) . .
Li3 Li1 Li28 101.0(3) . .
Li40 Li1 Li28 160.4(3) . .
Li77 Li1 Li28 51.9(2) . .
O134 Li01 O25 115.6(4) . .
O134 Li01 O31 131.1(5) . .
O25 Li01 O31 90.5(3) . .
O134 Li01 O84 91.3(3) . .
O25 Li01 O84 116.1(4) . .
O31 Li01 O84 114.4(4) . .
O134 Li01 Li42 145.6(5) . .
O25 Li01 Li42 45.7(2) . .
O31 Li01 Li42 45.3(2) . .
O84 Li01 Li42 122.2(4) . .
O134 Li01 Li47 45.1(3) . .
O25 Li01 Li47 120.7(4) . .
O31 Li01 Li47 147.8(4) . .
O84 Li01 Li47 47.2(3) . .
Li42 Li01 Li47 161.7(4) . .
O134 Li01 Li10 85.2(3) . .
O25 Li01 Li10 64.4(3) . .
O31 Li01 Li10 143.3(4) . .
O84 Li01 Li10 61.5(3) . .
Li42 Li01 Li10 103.2(3) . .
Li47 Li01 Li10 59.2(3) . .
O63 Li O194 105.5(4) . .
O63 Li O88 113.7(4) . .
O194 Li O88 116.7(4) . .
O63 Li O4 102.6(4) . 1_455
O194 Li O4 92.3(3) . 1_455
O88 Li O4 122.9(4) . 1_455
O63 Li L004 97.7(4) . 1_445
O194 Li L004 47.1(3) . 1_445
O88 Li L004 148.5(4) . 1_445
O4 Li L004 47.8(3) 1_455 1_445
O63 Li C75 23.86(18) . .
O194 Li C75 97.3(3) . .
O88 Li C75 99.5(3) . .
O4 Li C75 125.8(4) 1_455 .
L004 Li C75 108.8(3) 1_445 .
O63 Li Li93 77.8(3) . .
O194 Li Li93 113.7(4) . .
O88 Li Li93 39.8(2) . .
O4 Li Li93 153.2(4) 1_455 .
L004 Li Li93 158.9(4) 1_445 .
C75 Li Li93 60.0(2) . .
O63 Li Li85 35.4(2) . .
O194 Li Li85 103.3(3) . .
O88 Li Li85 137.1(4) . .
O4 Li Li85 67.3(3) 1_455 .
L004 Li Li85 72.1(3) 1_445 .
C75 Li Li85 58.6(2) . .
Li93 Li Li85 110.5(3) . .
O50 Li02 O29 121.6(5) . 2_666
O50 Li02 O81 108.1(4) . 2_666
O29 Li02 O81 108.6(4) 2_666 2_666
O50 Li02 O212 112.7(4) . .
O29 Li02 O212 111.9(4) 2_666 .
O81 Li02 O212 88.9(4) 2_666 .
O50 Li02 Li26 133.2(5) . 2_666
O29 Li02 Li26 104.9(4) 2_666 2_666
O81 Li02 Li26 46.0(3) 2_666 2_666
O212 Li02 Li26 46.3(3) . 2_666
O50 Li02 C170 93.3(3) . .
O29 Li02 C170 115.5(4) 2_666 .
O81 Li02 C170 108.6(4) 2_666 .
O212 Li02 C170 23.79(17) . .
Li26 Li02 C170 69.6(3) 2_666 .
O50 Li02 Li23 135.2(4) . 2_666
O29 Li02 Li23 38.1(2) 2_666 2_666
O81 Li02 Li23 70.5(3) 2_666 2_666
O212 Li02 Li23 112.1(4) . 2_666
Li26 Li02 Li23 79.4(3) 2_666 2_666
C170 Li02 Li23 130.5(3) . 2_666
O50 Li02 Li06 36.9(2) . .
O29 Li02 Li06 117.6(4) 2_666 .
O81 Li02 Li06 132.5(4) 2_666 .
O212 Li02 Li06 84.1(3) . .
Li26 Li02 Li06 124.6(4) 2_666 .
C170 Li02 Li06 61.0(2) . .
Li23 Li02 Li06 153.9(4) 2_666 .
O50 Li02 Li03 80.6(3) . .
O29 Li02 Li03 77.8(3) 2_666 .
O81 Li02 Li03 162.4(4) 2_666 .
O212 Li02 Li03 73.5(3) . .
Li26 Li02 Li03 116.9(3) 2_666 .
C170 Li02 Li03 54.7(2) . .
Li23 Li02 Li03 114.6(3) 2_666 .
Li06 Li02 Li03 48.4(2) . .
O169 Li2 O30 112.8(4) . .
O169 Li2 O101 124.5(5) . .
O30 Li2 O101 104.6(4) . .
O169 Li2 O192 110.6(4) . .
O30 Li2 O192 90.7(4) . .
O101 Li2 O192 108.3(4) . .
O169 Li2 Li7 131.4(4) . .
O30 Li2 Li7 46.2(3) . .
O101 Li2 Li7 104.0(4) . .
O192 Li2 Li7 46.1(3) . .
O169 Li2 Li98 137.2(4) . .
O30 Li2 Li98 64.0(3) . .
O101 Li2 Li98 41.0(2) . .
O192 Li2 Li98 112.2(4) . .
Li7 Li2 Li98 79.6(3) . .
O169 Li2 Li29 37.5(2) . .
O30 Li2 Li29 137.9(4) . .
O101 Li2 Li29 117.2(4) . .
O192 Li2 Li29 81.2(3) . .
Li7 Li2 Li29 121.5(4) . .
Li98 Li2 Li29 156.2(4) . .
O188 Li03 O137 117.6(4) . .
O188 Li03 O1 92.7(4) . .
O137 Li03 O1 117.0(4) . .
O188 Li03 O131 123.0(4) . .
O137 Li03 O131 88.9(3) . .
O1 Li03 O131 120.2(4) . .
O188 Li03 Li06 46.2(3) . .
O137 Li03 Li06 120.4(4) . .
O1 Li03 Li06 48.7(3) . .
O131 Li03 Li06 150.7(4) . .
O188 Li03 Li86 135.5(5) . .
O137 Li03 Li86 44.7(2) . .
O1 Li03 Li86 131.5(4) . .
O131 Li03 Li86 44.2(2) . .
Li06 Li03 Li86 165.1(4) . .
O188 Li03 Li02 91.2(3) . .
O137 Li03 Li02 65.8(3) . .
O1 Li03 Li02 59.4(3) . .
O131 Li03 Li02 144.9(4) . .
Li06 Li03 Li02 59.5(3) . .
Li86 Li03 Li02 106.6(3) . .
O175 Li3 O156 118.8(4) . .
O175 Li3 O149 118.4(4) . .
O156 Li3 O149 89.4(4) . .
O175 Li3 O102 121.9(5) . .
O156 Li3 O102 105.8(4) . .
O149 Li3 O102 95.9(4) . .
O175 Li3 Li1 139.7(4) . .
O156 Li3 Li1 100.3(4) . .
O149 Li3 Li1 48.2(3) . .
O102 Li3 Li1 47.7(3) . .
O175 Li3 Li77 121.0(4) . .
O156 Li3 Li77 44.9(3) . .
O149 Li3 Li77 46.8(2) . .
O102 Li3 Li77 116.7(4) . .
Li1 Li3 Li77 79.4(3) . .
O175 Li3 Li40 97.6(3) . .
O156 Li3 Li40 137.5(4) . .
O149 Li3 Li40 91.8(3) . .
O102 Li3 Li40 31.9(2) . .
Li1 Li3 Li40 52.9(3) . .
Li77 Li3 Li40 132.2(3) . .
O175 Li3 Li15 67.5(3) . .
O156 Li3 Li15 121.1(4) . .
O149 Li3 Li15 142.9(4) . .
O102 Li3 Li15 58.0(3) . .
Li1 Li3 Li15 101.8(3) . .
Li77 Li3 Li15 165.3(3) . .
Li40 Li3 Li15 51.8(2) . .
O172 Li04 O55 112.2(4) 1_565 .
O172 Li04 O150 116.9(4) 1_565 .
O55 Li04 O150 105.4(4) . .
O172 Li04 O9 123.5(4) 1_565 .
O55 Li04 O9 103.5(4) . .
O150 Li04 O9 92.5(3) . .
O172 Li04 Li86 149.4(4) 1_565 .
O55 Li04 Li86 98.2(4) . .
O150 Li04 Li86 47.7(3) . .
O9 Li04 Li86 47.5(3) . .
O172 Li04 C33 98.2(3) 1_565 .
O55 Li04 C33 23.89(18) . .
O150 Li04 C33 96.6(3) . .
O9 Li04 C33 126.7(4) . .
Li86 Li04 C33 109.1(3) . .
O172 Li04 Li21 39.2(2) 1_565 1_565
O55 Li04 Li21 77.0(3) . 1_565
O150 Li04 Li21 113.0(4) . 1_565
O9 Li04 Li21 153.6(4) . 1_565
Li86 Li04 Li21 158.7(4) . 1_565
C33 Li04 Li21 59.4(2) . 1_565
O172 Li04 Li05 136.6(4) 1_565 .
O55 Li04 Li05 35.7(2) . .
O150 Li04 Li05 102.9(3) . .
O9 Li04 Li05 68.0(3) . .
Li86 Li04 Li05 72.0(3) . .
C33 Li04 Li05 58.8(2) . .
Li21 Li04 Li05 110.2(3) 1_565 .
O196 Li4 O126 118.0(4) . 1_455
O196 Li4 O105 119.3(4) . 1_455
O126 Li4 O105 89.0(4) 1_455 1_455
O196 Li4 O105 121.0(5) . 2_666
O126 Li4 O105 106.6(4) 1_455 2_666
O105 Li4 O105 96.9(4) 1_455 2_666
O196 Li4 Li4 139.2(5) . 2_566
O126 Li4 Li4 101.7(5) 1_455 2_566
O105 Li4 Li4 48.9(3) 1_455 2_566
O105 Li4 Li4 48.0(3) 2_666 2_566
O196 Li4 Li66 121.0(4) . 1_455
O126 Li4 Li66 44.0(2) 1_455 1_455
O105 Li4 Li66 47.3(2) 1_455 1_455
O105 Li4 Li66 117.9(4) 2_666 1_455
Li4 Li4 Li66 81.2(4) 2_566 1_455
O55 Li05 O18 115.6(5) . .
O55 Li05 O197 115.7(4) . .
O18 Li05 O197 112.2(4) . .
O55 Li05 O37 108.4(4) . .
O18 Li05 O37 112.4(4) . .
O197 Li05 O37 89.6(4) . .
O55 Li05 Li16 138.1(5) . .
O18 Li05 Li16 106.0(4) . .
O197 Li05 Li16 47.0(3) . .
O37 Li05 Li16 47.2(3) . .
O55 Li05 C146 96.3(3) . .
O18 Li05 C146 114.1(3) . .
O197 Li05 C146 23.32(17) . .
O37 Li05 C146 108.9(4) . .
Li16 Li05 C146 70.0(3) . .
O55 Li05 Li72 128.3(4) . .
O18 Li05 Li72 40.1(2) . .
O197 Li05 Li72 116.0(4) . .
O37 Li05 Li72 72.4(3) . .
Li16 Li05 Li72 81.7(3) . .
C146 Li05 Li72 133.5(3) . .
O55 Li05 Li04 37.1(2) . .
O18 Li05 Li04 117.4(4) . .
O197 Li05 Li04 83.3(3) . .
O37 Li05 Li04 128.6(4) . .
Li16 Li05 Li04 124.1(4) . .
C146 Li05 Li04 61.2(2) . .
Li72 Li05 Li04 153.4(4) . .
O55 Li05 Li86 77.8(3) . .
O18 Li05 Li86 77.6(3) . .
O197 Li05 Li86 73.3(3) . .
O37 Li05 Li86 162.7(4) . .
Li16 Li05 Li86 117.5(3) . .
C146 Li05 Li86 53.9(2) . .
Li72 Li05 Li86 117.1(3) . .
Li04 Li05 Li86 48.2(2) . .
O188 Li06 O50 110.2(4) . .
O188 Li06 O140 110.9(4) . .
O50 Li06 O140 114.7(4) . .
O188 Li06 O1 91.1(3) . .
O50 Li06 O1 101.2(4) . .
O140 Li06 O1 126.0(4) . .
O188 Li06 Li03 46.3(3) . .
O50 Li06 Li03 101.9(4) . .
O140 Li06 Li03 142.9(4) . .
O1 Li06 Li03 46.8(3) . .
O188 Li06 C49 104.5(4) . 2_666
O50 Li06 C49 23.06(18) . 2_666
O140 Li06 C49 98.1(3) . 2_666
O1 Li06 C49 124.2(4) . 2_666
Li03 Li06 C49 114.8(3) . 2_666
O188 Li06 Li62 117.2(4) . .
O50 Li06 Li62 77.3(3) . .
O140 Li06 Li62 39.0(2) . .
O1 Li06 Li62 150.7(4) . .
Li03 Li06 Li62 162.5(4) . .
C49 Li06 Li62 59.1(2) 2_666 .
O188 Li06 Li02 101.4(3) . .
O50 Li06 Li02 35.7(2) . .
O140 Li06 Li02 144.2(4) . .
O1 Li06 Li02 66.6(3) . .
Li03 Li06 Li02 72.0(3) . .
C49 Li06 Li02 57.9(2) 2_666 .
Li62 Li06 Li02 111.7(3) . .
O192 Li7 O30 92.4(4) . .
O192 Li7 O70 114.3(4) . .
O30 Li7 O70 127.4(4) . .
O192 Li7 O182 128.0(4) . .
O30 Li7 O182 104.4(4) . .
O70 Li7 O182 93.7(4) . .
O192 Li7 Li30 137.9(4) . .
O30 Li7 Li30 129.4(4) . .
O70 Li7 Li30 46.8(3) . .
O182 Li7 Li30 46.9(3) . .
O192 Li7 Li2 47.3(3) . .
O30 Li7 Li2 46.8(3) . .
O70 Li7 Li2 147.3(4) . .
O182 Li7 Li2 119.0(4) . .
Li30 Li7 Li2 165.8(4) . .
O62 Li08 O123 118.7(4) 1_455 .
O62 Li08 O173 110.5(4) 1_455 1_455
O123 Li08 O173 91.6(3) . 1_455
O62 Li08 O17 91.0(3) 1_455 1_455
O123 Li08 O17 129.1(4) . 1_455
O173 Li08 O17 117.1(4) 1_455 1_455
O62 Li08 Li31 46.1(2) 1_455 1_455
O123 Li08 Li31 149.8(5) . 1_455
O173 Li08 Li31 117.6(4) 1_455 1_455
O17 Li08 Li31 45.9(2) 1_455 1_455
O62 Li08 Li29 117.4(4) 1_455 1_455
O123 Li08 Li29 45.3(3) . 1_455
O173 Li08 Li29 47.7(3) 1_455 1_455
O17 Li08 Li29 150.5(4) 1_455 1_455
Li31 Li08 Li29 157.5(4) 1_455 1_455
O213 Li8 O24 89.7(4) . .
O213 Li8 O191 113.1(4) . .
O24 Li8 O191 124.6(4) . .
O213 Li8 O112 129.3(4) . 1_565
O24 Li8 O112 111.6(4) . 1_565
O191 Li8 O112 92.3(4) . 1_565
O213 Li8 Li90 48.2(3) . 1_455
O24 Li8 Li90 48.9(3) . 1_455
O191 Li8 Li90 153.1(4) . 1_455
O112 Li8 Li90 114.5(4) 1_565 1_455
O213 Li8 Li13 138.1(4) . 1_565
O24 Li8 Li13 132.2(4) . 1_565
O191 Li8 Li13 46.2(3) . 1_565
O112 Li8 Li13 46.1(3) 1_565 1_565
Li90 Li8 Li13 160.6(4) 1_455 1_565
O213 Li8 Li95 98.2(4) . 1_565
O24 Li8 Li95 57.9(3) . 1_565
O191 Li8 Li95 148.2(4) . 1_565
O112 Li8 Li95 62.2(3) 1_565 1_565
Li90 Li8 Li95 56.5(3) 1_455 1_565
Li13 Li8 Li95 106.0(3) 1_565 1_565
O208 Li9 O124 119.1(5) . 1_455
O208 Li9 O104 119.6(5) . 2_565
O124 Li9 O104 88.9(4) 1_455 2_565
O208 Li9 O104 121.3(5) . .
O124 Li9 O104 107.3(4) 1_455 .
O104 Li9 O104 93.6(4) 2_565 .
O208 Li9 Li9 137.8(5) . 2_565
O124 Li9 Li9 101.9(5) 1_455 2_565
O104 Li9 Li9 47.6(3) 2_565 2_565
O104 Li9 Li9 46.0(3) . 2_565
O208 Li9 Li73 123.0(4) . 1_455
O124 Li9 Li73 44.1(2) 1_455 1_455
O104 Li9 Li73 46.7(2) 2_565 1_455
O104 Li9 Li73 115.1(4) . 1_455
Li9 Li9 Li73 79.6(4) 2_565 1_455
O21 Li09 O69 89.9(3) . .
O21 Li09 O177 120.4(4) . .
O69 Li09 O177 117.7(4) . .
O21 Li09 O12 118.4(4) . .
O69 Li09 O12 120.2(4) . .
O177 Li09 O12 93.0(4) . .
O21 Li09 Li18 122.5(4) . .
O69 Li09 Li18 147.5(4) . .
O177 Li09 Li18 46.6(3) . .
O12 Li09 Li18 49.1(3) . .
O21 Li09 Li67 45.6(2) . .
O69 Li09 Li67 44.3(2) . .
O177 Li09 Li67 132.7(5) . .
O12 Li09 Li67 134.4(4) . .
Li18 Li09 Li67 167.9(4) . .
O21 Li09 Li64 67.7(3) . .
O69 Li09 Li64 149.8(4) . .
O177 Li09 Li64 91.7(3) . .
O12 Li09 Li64 60.6(3) . .
Li18 Li09 Li64 59.0(3) . .
Li67 Li09 Li64 110.9(3) . .
O111 Li10 O54 107.5(4) . .
O111 Li10 O100 126.6(5) . .
O54 Li10 O100 108.1(4) . .
O111 Li10 O200 110.3(4) . .
O54 Li10 O200 90.1(4) . .
O100 Li10 O200 108.1(4) . .
O111 Li10 Li17 131.9(4) . .
O54 Li10 Li17 46.7(3) . .
O100 Li10 Li17 101.4(4) . .
O200 Li10 Li17 47.1(3) . .
O111 Li10 Li76 137.3(4) . .
O54 Li10 Li76 71.0(3) . .
O100 Li10 Li76 37.3(2) . .
O200 Li10 Li76 112.3(4) . .
Li17 Li10 Li76 79.4(3) . .
O111 Li10 Li47 36.5(2) . .
O54 Li10 Li47 131.5(4) . .
O100 Li10 Li47 120.0(4) . .
O200 Li10 Li47 81.9(3) . .
Li17 Li10 Li47 123.1(4) . .
Li76 Li10 Li47 154.9(4) . .
O111 Li10 Li01 81.7(3) . .
O54 Li10 Li01 159.8(4) . .
O100 Li10 Li01 78.4(3) . .
O200 Li10 Li01 69.7(3) . .
Li17 Li10 Li01 113.8(3) . .
Li76 Li10 Li01 114.7(3) . .
Li47 Li10 Li01 49.1(2) . .
O42 Li13 O112 120.4(4) . .
O42 Li13 O191 109.2(4) . 1_545
O112 Li13 O191 94.2(4) . 1_545
O42 Li13 O205 91.1(4) . .
O112 Li13 O205 115.5(4) . .
O191 Li13 O205 128.9(5) 1_545 .
O42 Li13 Li21 47.2(3) . .
O112 Li13 Li21 147.3(4) . .
O191 Li13 Li21 118.2(4) 1_545 .
O205 Li13 Li21 47.9(3) . .
O42 Li13 Li8 128.1(4) . 1_545
O112 Li13 Li8 47.5(3) . 1_545
O191 Li13 Li8 46.6(3) 1_545 1_545
O205 Li13 Li8 140.8(4) . 1_545
Li21 Li13 Li8 164.4(4) . 1_545
O92 Li14 O198 111.8(4) . .
O92 Li14 O114 113.2(4) . .
O198 Li14 O114 90.8(4) . .
O92 Li14 O143 121.1(4) . .
O198 Li14 O143 110.0(4) . .
O114 Li14 O143 105.7(4) . .
O92 Li14 Li63 132.7(4) . .
O198 Li14 Li63 45.9(3) . .
O114 Li14 Li63 46.5(3) . .
O143 Li14 Li63 106.2(4) . .
O92 Li14 L002 135.1(4) . .
O198 Li14 L002 113.1(4) . .
O114 Li14 L002 64.4(3) . .
O143 Li14 L002 41.5(2) . .
Li63 Li14 L002 80.7(3) . .
O92 Li14 Li72 37.7(2) . .
O198 Li14 Li72 81.4(3) . .
O114 Li14 Li72 137.7(4) . .
O143 Li14 Li72 116.1(4) . .
Li63 Li14 Li72 121.5(4) . .
L002 Li14 Li72 155.5(4) . .
O148 Li15 O132 114.2(4) . .
O148 Li15 O40 115.1(4) . .
O132 Li15 O40 108.3(4) . .
O148 Li15 O67 91.6(3) . .
O132 Li15 O67 117.5(4) . .
O40 Li15 O67 109.5(4) . .
O148 Li15 Li71 46.1(3) . 2_666
O132 Li15 Li71 140.8(4) . 2_666
O40 Li15 Li71 110.9(4) . 2_666
O67 Li15 Li71 48.0(3) . 2_666
O148 Li15 Li34 110.1(4) . .
O132 Li15 Li34 134.5(4) . .
O40 Li15 Li34 40.0(2) . .
O67 Li15 Li34 70.0(3) . .
Li71 Li15 Li34 79.9(3) 2_666 .
O148 Li15 Li40 120.9(4) . .
O132 Li15 Li40 37.4(2) . .
O40 Li15 Li40 73.0(3) . .
O67 Li15 Li40 143.7(4) . .
Li71 Li15 Li40 167.0(4) 2_666 .
Li34 Li15 Li40 108.4(3) . .
O148 Li15 Li3 66.3(3) . .
O132 Li15 Li3 86.4(3) . .
O40 Li15 Li3 70.2(3) . .
O67 Li15 Li3 153.3(4) . .
Li71 Li15 Li3 106.1(3) 2_666 .
Li34 Li15 Li3 102.5(3) . .
Li40 Li15 Li3 62.8(2) . .
O154 Li16 O197 118.5(4) . .
O154 Li16 O37 121.0(4) . .
O197 Li16 O37 92.0(4) . .
O154 Li16 O58 94.0(4) . .
O197 Li16 O58 123.2(4) . .
O37 Li16 O58 110.2(4) . .
O154 Li16 Li05 152.7(5) . .
O197 Li16 Li05 48.2(3) . .
O37 Li16 Li05 48.6(3) . .
O58 Li16 Li05 113.2(4) . .
O154 Li16 Li45 47.1(3) . .
O197 Li16 Li45 139.8(4) . .
O37 Li16 Li45 128.1(4) . .
O58 Li16 Li45 46.9(3) . .
Li05 Li16 Li45 159.9(4) . .
O54 Li17 O108 117.8(4) . 1_455
O54 Li17 O200 92.4(4) . .
O108 Li17 O200 117.4(4) 1_455 .
O54 Li17 O164 105.5(4) . 1_455
O108 Li17 O164 94.4(4) 1_455 1_455
O200 Li17 O164 130.7(5) . 1_455
O54 Li17 Li10 47.5(3) . .
O108 Li17 Li10 147.2(4) 1_455 .
O200 Li17 Li10 48.7(3) . .
O164 Li17 Li10 117.0(4) 1_455 .
O54 Li17 Li20 123.4(4) . 1_455
O108 Li17 Li20 47.2(3) 1_455 1_455
O200 Li17 Li20 144.1(5) . 1_455
O164 Li17 Li20 47.2(3) 1_455 1_455
Li10 Li17 Li20 162.7(4) . 1_455
O54 Li17 C36 23.76(17) . .
O108 Li17 C36 111.6(4) 1_455 .
O200 Li17 C36 114.1(4) . .
O164 Li17 C36 83.6(3) 1_455 .
Li10 Li17 C36 66.1(3) . .
Li20 Li17 C36 101.6(3) 1_455 .
O68 Li18 O193 113.7(4) . .
O68 Li18 O177 105.5(4) . .
O193 Li18 O177 116.1(4) . .
O68 Li18 O12 104.7(4) . .
O193 Li18 O12 121.9(4) . .
O177 Li18 O12 92.0(4) . .
O68 Li18 Li09 99.2(3) . .
O193 Li18 Li09 146.8(4) . .
O177 Li18 Li09 47.1(3) . .
O12 Li18 Li09 47.6(3) . .
O68 Li18 C64 23.10(18) . .
O193 Li18 C64 99.7(3) . .
O177 Li18 C64 97.6(3) . .
O12 Li18 C64 127.3(4) . .
Li09 Li18 C64 110.1(3) . .
O68 Li18 Li49 77.9(3) . .
O193 Li18 Li49 39.8(2) . .
O177 Li18 Li49 112.6(4) . .
O12 Li18 Li49 153.8(4) . .
Li09 Li18 Li49 158.5(4) . .
C64 Li18 Li49 60.3(2) . .
O68 Li18 Li64 36.8(2) . .
O193 Li18 Li64 138.5(4) . .
O177 Li18 Li64 102.7(3) . .
O12 Li18 Li64 68.1(3) . .
Li09 Li18 Li64 72.2(3) . .
C64 Li18 Li64 59.2(2) . .
Li49 Li18 Li64 112.3(3) . .
O153 Li19 O147 119.2(4) . .
O153 Li19 O44 113.1(4) . .
O147 Li19 O44 107.5(4) . .
O153 Li19 O35 90.4(3) . .
O147 Li19 O35 118.2(4) . .
O44 Li19 O35 107.4(4) . .
O153 Li19 Li42 45.7(3) . .
O147 Li19 Li42 145.0(4) . .
O44 Li19 Li42 107.4(4) . .
O35 Li19 Li42 47.2(3) . .
O153 Li19 Li62 107.9(3) . .
O147 Li19 Li62 131.8(4) . .
O44 Li19 Li62 39.3(2) . .
O35 Li19 Li62 68.4(3) . .
Li42 Li19 Li62 77.3(3) . .
O153 Li19 Li66 122.8(4) . 2_666
O147 Li19 Li66 37.5(2) . 2_666
O44 Li19 Li66 73.0(3) . 2_666
O35 Li19 Li66 144.5(4) . 2_666
Li42 Li19 Li66 168.1(4) . 2_666
Li62 Li19 Li66 107.6(3) . 2_666
O216 Li20 O7 94.1(4) . .
O216 Li20 O108 123.1(4) . .
O7 Li20 O108 110.3(4) . .
O216 Li20 O164 117.7(4) . .
O7 Li20 O164 118.3(4) . .
O108 Li20 O164 95.1(4) . .
O216 Li20 Li64 49.4(3) . .
O7 Li20 Li64 49.2(3) . .
O108 Li20 Li64 114.4(4) . .
O164 Li20 Li64 150.2(4) . .
O216 Li20 Li17 139.3(4) . 1_655
O7 Li20 Li17 126.6(4) . 1_655
O108 Li20 Li17 46.9(3) . 1_655
O164 Li20 Li17 48.2(3) . 1_655
Li64 Li20 Li17 160.8(4) . 1_655
O99 Li21 O172 117.3(5) . .
O99 Li21 O42 108.9(4) . .
O172 Li21 O42 109.7(4) . .
O99 Li21 O205 117.9(4) . .
O172 Li21 O205 109.9(4) . .
O42 Li21 O205 89.4(4) . .
O99 Li21 Li13 138.5(4) . .
O172 Li21 Li13 103.6(4) . .
O42 Li21 Li13 46.1(3) . .
O205 Li21 Li13 47.1(3) . .
O99 Li21 C137 98.8(3) . .
O172 Li21 C137 112.0(4) . .
O42 Li21 C137 109.5(4) . .
O205 Li21 C137 23.50(17) . .
Li13 Li21 C137 70.4(3) . .
O99 Li21 Li04 127.3(4) . 1_545
O172 Li21 Li04 39.1(2) . 1_545
O42 Li21 Li04 70.9(3) . 1_545
O205 Li21 Li04 114.8(4) . 1_545
Li13 Li21 Li04 80.8(3) . 1_545
C137 Li21 Li04 132.0(3) . 1_545
O99 Li21 Li33 38.9(2) . .
O172 Li21 Li33 118.6(4) . .
O42 Li21 Li33 130.5(4) . .
O205 Li21 Li33 84.0(3) . .
Li13 Li21 Li33 124.7(4) . .
C137 Li21 Li33 61.9(2) . .
Li04 Li21 Li33 153.5(4) 1_545 .
O99 Li21 Li74 80.2(3) . .
O172 Li21 Li74 78.3(3) . .
O42 Li21 Li74 161.5(4) . .
O205 Li21 Li74 72.2(3) . .
Li13 Li21 Li74 116.6(3) . .
C137 Li21 Li74 52.4(2) . .
Li04 Li21 Li74 117.0(3) 1_545 .
Li33 Li21 Li74 48.7(2) . .
O43 Li22 O80 121.7(5) . .
O43 Li22 O130 113.2(4) . .
O80 Li22 O130 106.2(4) . .
O43 Li22 O207 112.4(4) . .
O80 Li22 O207 108.8(4) . .
O130 Li22 O207 89.7(4) . .
O43 Li22 Li45 134.2(4) . .
O80 Li22 Li45 104.1(4) . .
O130 Li22 Li45 45.8(3) . .
O207 Li22 Li45 46.0(3) . .
O43 Li22 Li81 134.9(4) . .
O80 Li22 Li81 41.3(2) . .
O130 Li22 Li81 65.3(3) . .
O207 Li22 Li81 112.6(4) . .
Li45 Li22 Li81 79.6(3) . .
O43 Li22 Li70 38.1(2) . .
O80 Li22 Li70 115.9(4) . .
O130 Li22 Li70 137.6(4) . .
O207 Li22 Li70 81.8(3) . .
Li45 Li22 Li70 122.6(4) . .
Li81 Li22 Li70 155.0(4) . .
O43 Li22 Li89 79.9(3) . .
O80 Li22 Li89 75.5(3) . .
O130 Li22 Li89 161.0(4) . .
O207 Li22 Li89 72.2(3) . .
Li45 Li22 Li89 115.2(3) . .
Li81 Li22 Li89 115.9(3) . .
Li70 Li22 Li89 47.1(2) . .
O181 Li23 O121 104.7(4) . .
O181 Li23 O29 119.4(4) . .
O121 Li23 O29 112.4(4) . .
O181 Li23 O26 91.4(3) . .
O121 Li23 O26 103.5(4) . .
O29 Li23 O26 122.3(4) . .
O181 Li23 Li54 47.4(3) . .
O121 Li23 Li54 96.9(4) . .
O29 Li23 Li54 150.7(4) . .
O26 Li23 Li54 47.0(3) . .
O181 Li23 C77 98.9(3) . .
O121 Li23 C77 22.83(18) . .
O29 Li23 C77 97.9(3) . .
O26 Li23 C77 126.1(4) . .
Li54 Li23 C77 109.5(3) . .
O181 Li23 Li49 103.0(3) . .
O121 Li23 Li49 36.5(2) . .
O29 Li23 Li49 135.0(4) . .
O26 Li23 Li49 67.1(3) . .
Li54 Li23 Li49 71.0(3) . .
C77 Li23 Li49 59.1(2) . .
O181 Li23 Li02 115.1(4) . 2_666
O121 Li23 Li02 78.3(3) . 2_666
O29 Li23 Li02 38.3(2) . 2_666
O26 Li23 Li02 152.3(4) . 2_666
Li54 Li23 Li02 160.6(4) . 2_666
C77 Li23 Li02 60.3(2) . 2_666
Li49 Li23 Li02 111.4(3) . 2_666
O199 Li24 O133 92.9(4) . .
O199 Li24 O107 124.9(5) . .
O133 Li24 O107 102.0(4) . .
O199 Li24 O136 117.5(4) . .
O133 Li24 O136 128.7(4) . .
O107 Li24 O136 93.2(4) . .
O199 Li24 Li56 139.4(4) . .
O133 Li24 Li56 126.7(4) . .
O107 Li24 Li56 46.1(3) . .
O136 Li24 Li56 47.1(3) . .
O199 Li24 Li39 47.4(3) . .
O133 Li24 Li39 47.2(3) . .
O107 Li24 Li39 114.9(4) . .
O136 Li24 Li39 152.0(4) . .
Li56 Li24 Li39 160.9(4) . .
O90 Li25 O184 112.4(4) . .
O90 Li25 O170 106.3(4) . .
O184 Li25 O170 117.0(4) . .
O90 Li25 O2 104.7(4) . .
O184 Li25 O2 121.7(4) . .
O170 Li25 O2 92.1(3) . .
O90 Li25 Li80 99.2(3) . .
O184 Li25 Li80 148.3(4) . .
O170 Li25 Li80 47.5(3) . .
O2 Li25 Li80 47.5(3) . .
O90 Li25 C67 23.67(17) . .
O184 Li25 C67 99.0(3) . .
O170 Li25 C67 97.4(3) . .
O2 Li25 C67 127.7(4) . .
Li80 Li25 C67 109.8(3) . .
O90 Li25 Li48 77.3(3) . .
O184 Li25 Li48 39.5(2) . .
O170 Li25 Li48 113.1(4) . .
O2 Li25 Li48 153.4(4) . .
Li80 Li25 Li48 159.1(4) . .
C67 Li25 Li48 60.0(2) . .
O90 Li25 Li82 35.9(2) . .
O184 Li25 Li82 135.6(4) . .
O170 Li25 Li82 104.5(3) . .
O2 Li25 Li82 68.9(3) . .
Li80 Li25 Li82 73.4(3) . .
C67 Li25 Li82 58.9(2) . .
Li48 Li25 Li82 110.4(3) . .
O135 Li26 O81 114.6(4) . .
O135 Li26 O212 125.1(5) . 2_666
O81 Li26 O212 90.8(3) . 2_666
O135 Li26 O97 92.5(4) . .
O81 Li26 O97 107.7(4) . .
O212 Li26 O97 126.4(4) 2_666 .
O135 Li26 Li02 149.2(4) . 2_666
O81 Li26 Li02 46.8(2) . 2_666
O212 Li26 Li02 47.6(3) 2_666 2_666
O97 Li26 Li02 115.5(4) . 2_666
O135 Li26 Li32 46.0(3) . .
O81 Li26 Li32 121.3(4) . .
O212 Li26 Li32 147.8(4) 2_666 .
O97 Li26 Li32 46.5(3) . .
Li02 Li26 Li32 159.0(4) 2_666 .
O113 Li27 O82 117.0(4) 2_666 .
O113 Li27 O8 92.0(4) 2_666 2_666
O82 Li27 O8 121.1(4) . 2_666
O113 Li27 O87 118.9(4) 2_666 .
O82 Li27 O87 88.3(3) . .
O8 Li27 O87 122.5(4) 2_666 .
O113 Li27 Li60 46.1(2) 2_666 2_666
O82 Li27 Li60 122.5(4) . 2_666
O8 Li27 Li60 48.1(2) 2_666 2_666
O87 Li27 Li60 148.8(4) . 2_666
O113 Li27 Li41 131.0(5) 2_666 .
O82 Li27 Li41 44.4(2) . .
O8 Li27 Li41 137.0(4) 2_666 .
O87 Li27 Li41 43.9(2) . .
Li60 Li27 Li41 166.4(4) 2_666 .
O113 Li27 Li77 92.3(3) 2_666 .
O82 Li27 Li77 67.2(3) . .
O8 Li27 Li77 61.1(3) 2_666 .
O87 Li27 Li77 147.2(4) . .
Li60 Li27 Li77 61.1(3) 2_666 .
Li41 Li27 Li77 108.5(3) . .
O171 Li28 O142 118.4(4) . .
O171 Li28 O64 114.1(4) . .
O142 Li28 O64 106.3(4) . .
O171 Li28 O15 90.0(3) . 1_655
O142 Li28 O15 119.2(4) . 1_655
O64 Li28 O15 108.2(4) . 1_655
O171 Li28 Li31 45.3(3) . .
O142 Li28 Li31 145.1(4) . .
O64 Li28 Li31 108.6(4) . .
O15 Li28 Li31 47.3(3) 1_655 .
O171 Li28 Li90 110.1(3) . .
O142 Li28 Li90 130.3(4) . .
O64 Li28 Li90 39.3(2) . .
O15 Li28 Li90 69.1(3) 1_655 .
Li31 Li28 Li90 79.4(3) . .
O171 Li28 Li77 123.2(4) . .
O142 Li28 Li77 37.0(2) . .
O64 Li28 Li77 71.7(3) . .
O15 Li28 Li77 144.5(4) 1_655 .
Li31 Li28 Li77 168.0(4) . .
Li90 Li28 Li77 105.6(3) . .
O171 Li28 Li1 66.2(3) . .
O142 Li28 Li1 87.3(3) . .
O64 Li28 Li1 70.6(3) . .
O15 Li28 Li1 151.4(4) 1_655 .
Li31 Li28 Li1 104.9(3) . .
Li90 Li28 Li1 103.1(3) . .
Li77 Li28 Li1 63.6(2) . .
O169 Li29 O123 109.0(4) . 1_655
O169 Li29 O144 115.5(4) . .
O123 Li29 O144 113.0(4) 1_655 .
O169 Li29 O173 106.0(4) . .
O123 Li29 O173 90.9(4) 1_655 .
O144 Li29 O173 119.6(4) . .
O169 Li29 Li08 106.1(4) . 1_655
O123 Li29 Li08 46.1(3) 1_655 1_655
O144 Li29 Li08 138.3(4) . 1_655
O173 Li29 Li08 46.3(3) . 1_655
O169 Li29 C89 22.87(18) . .
O123 Li29 C89 105.1(4) 1_655 .
O144 Li29 C89 98.5(3) . .
O173 Li29 C89 128.8(4) . .
Li08 Li29 C89 120.4(3) 1_655 .
O169 Li29 Li85 79.9(3) . 2_665
O123 Li29 Li85 113.8(4) 1_655 2_665
O144 Li29 Li85 39.1(2) . 2_665
O173 Li29 Li85 151.7(4) . 2_665
Li08 Li29 Li85 159.8(4) 1_655 2_665
C89 Li29 Li85 60.0(2) . 2_665
O169 Li29 Li2 36.6(2) . .
O123 Li29 Li2 101.3(3) 1_655 .
O144 Li29 Li2 143.5(4) . .
O173 Li29 Li2 70.3(3) . .
Li08 Li29 Li2 75.7(3) 1_655 .
C89 Li29 Li2 59.1(2) . .
Li85 Li29 Li2 115.2(3) 2_665 .
O219 Li30 O10 93.5(4) . .
O219 Li30 O70 121.8(4) . .
O10 Li30 O70 110.5(4) . .
O219 Li30 O182 117.5(4) . .
O10 Li30 O182 121.8(4) . .
O70 Li30 O182 93.8(4) . .
O219 Li30 Li82 49.1(3) . .
O10 Li30 Li82 49.2(3) . .
O70 Li30 Li82 112.8(4) . .
O182 Li30 Li82 153.4(4) . .
O219 Li30 Li7 137.1(4) . .
O10 Li30 Li7 129.2(4) . .
O70 Li30 Li7 46.8(3) . .
O182 Li30 Li7 47.0(3) . .
Li82 Li30 Li7 159.5(4) . .
O171 Li31 O17 120.8(4) . .
O171 Li31 O62 121.4(4) . .
O17 Li31 O62 92.2(3) . .
O171 Li31 O15 93.5(3) . 1_655
O17 Li31 O15 107.9(4) . 1_655
O62 Li31 O15 122.8(4) . 1_655
O171 Li31 Li28 46.8(3) . .
O17 Li31 Li28 114.1(4) . .
O62 Li31 Li28 153.7(4) . .
O15 Li31 Li28 49.4(3) 1_655 .
O171 Li31 Li08 130.4(4) . 1_655
O17 Li31 Li08 47.2(2) . 1_655
O62 Li31 Li08 46.0(2) . 1_655
O15 Li31 Li08 135.4(4) 1_655 1_655
Li28 Li31 Li08 159.8(4) . 1_655
O171 Li31 C102 115.7(4) . 1_655
O17 Li31 C102 86.9(3) . 1_655
O62 Li31 C102 112.9(4) . 1_655
O15 Li31 C102 24.49(17) 1_655 1_655
Li28 Li31 C102 69.2(3) . 1_655
Li08 Li31 C102 111.5(3) 1_655 1_655
O141 Li32 O211 92.2(4) . .
O141 Li32 O135 104.1(4) . .
O211 Li32 O135 129.5(5) . .
O141 Li32 O97 122.3(4) . .
O211 Li32 O97 119.7(4) . .
O135 Li32 O97 91.2(4) . .
O141 Li32 Li50 46.9(3) . 1_655
O211 Li32 Li50 47.3(3) . 1_655
O135 Li32 Li50 118.9(4) . 1_655
O97 Li32 Li50 148.9(4) . 1_655
O141 Li32 Li26 123.8(4) . .
O211 Li32 Li26 143.9(4) . .
O135 Li32 Li26 45.2(3) . .
O97 Li32 Li26 46.0(3) . .
Li50 Li32 Li26 162.9(4) 1_655 .
O158 Li33 O99 114.8(4) . .
O158 Li33 O165 112.5(4) . .
O99 Li33 O165 104.5(4) . .
O158 Li33 O60 123.7(4) . .
O99 Li33 O60 106.4(4) . .
O165 Li33 O60 91.4(4) . .
O158 Li33 Li74 141.9(4) . .
O99 Li33 Li74 102.3(4) . .
O165 Li33 Li74 46.0(3) . .
O60 Li33 Li74 47.0(3) . .
O158 Li33 C110 98.8(3) . .
O99 Li33 C110 23.14(17) . .
O165 Li33 C110 97.3(3) . .
O60 Li33 C110 129.1(4) . .
Li74 Li33 C110 113.4(3) . .
O158 Li33 Li21 142.4(4) . .
O99 Li33 Li21 37.2(2) . .
O165 Li33 Li21 101.3(3) . .
O60 Li33 Li21 69.4(3) . .
Li74 Li33 Li21 74.6(3) . .
C110 Li33 Li21 59.7(2) . .
O158 Li33 Li57 38.7(2) . .
O99 Li33 Li57 78.1(3) . .
O165 Li33 Li57 113.0(4) . .
O60 Li33 Li57 153.6(4) . .
Li74 Li33 Li57 158.8(4) . .
C110 Li33 Li57 60.1(2) . .
Li21 Li33 Li57 112.9(3) . .
O129 Li34 O40 111.2(4) . .
O129 Li34 O32 109.8(4) . .
O40 Li34 O32 118.6(4) . .
O129 Li34 O209 106.1(4) . .
O40 Li34 O209 121.4(4) . .
O32 Li34 O209 87.1(4) . .
O129 Li34 L012 94.9(4) . .
O40 Li34 L012 153.9(4) . .
O32 Li34 L012 47.6(3) . .
O209 Li34 L012 46.7(3) . .
O129 Li34 Li15 108.7(4) . .
O40 Li34 Li15 40.5(2) . .
O32 Li34 Li15 141.4(4) . .
O209 Li34 Li15 85.6(3) . .
L012 Li34 Li15 131.6(4) . .
O129 Li34 Li97 40.0(2) . .
O40 Li34 Li97 121.1(4) . .
O32 Li34 Li97 71.9(3) . .
O209 Li34 Li97 116.7(4) . .
L012 Li34 Li97 78.9(3) . .
Li15 Li34 Li97 143.6(4) . .
O59 Li35 O74 87.5(3) . .
O59 Li35 O36 114.7(4) . .
O74 Li35 O36 116.1(4) . .
O59 Li35 O163 127.4(4) . .
O74 Li35 O163 123.5(4) . .
O36 Li35 O163 90.2(3) . .
O59 Li35 Li61 147.1(4) . .
O74 Li35 Li61 124.0(4) . .
O36 Li35 Li61 46.5(3) . .
O163 Li35 Li61 45.6(3) . .
O59 Li35 Li55 43.1(2) . .
O74 Li35 Li55 44.6(2) . .
O36 Li35 Li55 123.5(4) . .
O163 Li35 Li55 146.3(4) . .
Li61 Li35 Li55 164.3(4) . .
O59 Li35 Li48 143.0(4) . .
O74 Li35 Li48 67.2(3) . .
O36 Li35 Li48 59.9(3) . .
O163 Li35 Li48 89.6(3) . .
Li61 Li35 Li48 59.3(2) . .
Li55 Li35 Li48 105.9(3) . .
O167 Li36 O57 120.7(5) . .
O167 Li36 O34 93.0(4) . .
O57 Li36 O34 108.1(4) . .
O167 Li36 O96 121.0(4) . .
O57 Li36 O96 91.4(3) . .
O34 Li36 O96 124.5(5) . .
O167 Li36 L003 46.2(3) . 2_665
O57 Li36 L003 114.5(4) . 2_665
O34 Li36 L003 49.4(3) . 2_665
O96 Li36 L003 154.1(4) . 2_665
O167 Li36 Li89 130.3(5) . .
O57 Li36 Li89 46.5(2) . .
O34 Li36 Li89 135.7(4) . .
O96 Li36 Li89 45.7(2) . .
L003 Li36 Li89 159.4(4) 2_665 .
O167 Li36 C135 115.7(4) . .
O57 Li36 C135 87.4(3) . .
O34 Li36 C135 24.67(18) . .
O96 Li36 C135 113.7(4) . .
L003 Li36 C135 69.8(3) 2_665 .
Li89 Li36 C135 111.4(3) . .
O159 Li37 O180 119.5(4) . .
O159 Li37 O33 125.6(4) . .
O180 Li37 O33 91.6(3) . .
O159 Li37 O103 92.8(4) . .
O180 Li37 O103 110.5(4) . .
O33 Li37 O103 118.2(4) . .
O159 Li37 Li72 46.5(3) . .
O180 Li37 Li72 117.4(4) . .
O33 Li37 Li72 150.3(4) . .
O103 Li37 Li72 48.0(3) . .
O159 Li37 Li53 147.5(5) . .
O180 Li37 Li53 46.3(2) . .
O33 Li37 Li53 46.2(2) . .
O103 Li37 Li53 119.1(4) . .
Li72 Li37 Li53 159.0(4) . .
O146 Li38 O41 113.8(4) . .
O146 Li38 O39 104.8(4) . .
O41 Li38 O39 123.3(4) . .
O146 Li38 O14 90.7(3) . .
O41 Li38 O14 119.3(4) . .
O39 Li38 O14 99.3(3) . .
O146 Li38 C81 93.6(3) . .
O41 Li38 C81 108.0(3) . .
O39 Li38 C81 27.96(17) . .
O14 Li38 C81 125.7(4) . .
O146 Li38 Li41 46.1(3) . .
O41 Li38 Li41 139.9(4) . .
O39 Li38 Li41 96.8(3) . .
O14 Li38 Li41 46.5(3) . .
C81 Li38 Li41 107.7(3) . .
O146 Li38 Li39 112.0(4) . .
O41 Li38 Li39 41.9(2) . .
O39 Li38 Li39 86.2(3) . .
O14 Li38 Li39 154.6(4) . .
C81 Li38 Li39 66.3(3) . .
Li41 Li38 Li39 157.9(4) . .
O146 Li38 Li66 98.6(3) . .
O41 Li38 Li66 146.9(4) . .
O39 Li38 Li66 35.4(2) . .
O14 Li38 Li66 64.4(2) . .
C81 Li38 Li66 61.4(2) . .
Li41 Li38 Li66 68.9(3) . .
Li39 Li38 Li66 120.1(3) . .
O27 Li39 O41 121.6(5) . .
O27 Li39 O133 111.1(4) . .
O41 Li39 O133 106.6(4) . .
O27 Li39 O199 110.9(4) . .
O41 Li39 O199 111.7(4) . .
O133 Li39 O199 90.3(4) . .
O27 Li39 Li24 130.1(4) . .
O41 Li39 Li24 108.2(4) . .
O133 Li39 Li24 46.1(3) . .
O199 Li39 Li24 45.7(2) . .
O27 Li39 Li38 133.3(4) . .
O41 Li39 Li38 42.9(2) . .
O133 Li39 Li38 64.1(3) . .
O199 Li39 Li38 115.4(4) . .
Li24 Li39 Li38 82.2(3) . .
O27 Li39 Li78 38.5(2) . .
O41 Li39 Li78 115.2(4) . .
O133 Li39 Li78 137.5(4) . .
O199 Li39 Li78 81.5(3) . .
Li24 Li39 Li78 121.3(4) . .
Li38 Li39 Li78 155.0(4) . .
O27 Li39 Li75 81.0(3) . .
O41 Li39 Li75 74.2(3) . .
O133 Li39 Li75 163.4(4) . .
O199 Li39 Li75 74.4(3) . .
Li24 Li39 Li75 117.4(3) . .
Li38 Li39 Li75 116.5(3) . .
Li78 Li39 Li75 47.7(2) . .
O45 Li40 O132 112.3(4) . .
O45 Li40 O91 104.6(4) . .
O132 Li40 O91 131.9(4) . .
O45 Li40 O102 114.1(4) . .
O132 Li40 O102 103.8(4) . .
O91 Li40 O102 87.4(3) . .
O45 Li40 C103 96.4(3) . .
O132 Li40 C103 95.2(3) . .
O91 Li40 C103 110.5(3) . .
O102 Li40 C103 25.69(17) . .
O45 Li40 Li1 107.7(4) . .
O132 Li40 Li1 137.7(4) . .
O91 Li40 Li1 43.9(2) . .
O102 Li40 Li1 45.1(2) . .
C103 Li40 Li1 66.6(3) . .
O45 Li40 Li15 114.9(4) . .
O132 Li40 Li15 37.4(2) . .
O91 Li40 Li15 139.5(4) . .
O102 Li40 Li15 68.9(3) . .
C103 Li40 Li15 57.9(2) . .
Li1 Li40 Li15 111.5(3) . .
O45 Li40 Li81 38.4(2) . .
O132 Li40 Li81 114.4(3) . .
O91 Li40 Li81 77.7(3) . .
O102 Li40 Li81 139.3(4) . .
C103 Li40 Li81 131.9(3) . .
Li1 Li40 Li81 105.3(3) . .
Li15 Li40 Li81 141.0(3) . .
O45 Li40 Li58 81.4(3) . .
O132 Li40 Li58 77.2(3) . .
O91 Li40 Li58 79.0(3) . .
O102 Li40 Li58 161.8(4) . .
C103 Li40 Li58 170.5(3) . .
Li1 Li40 Li58 122.9(3) . .
Li15 Li40 Li58 114.6(3) . .
Li81 Li40 Li58 49.3(2) . .
O45 Li40 Li3 145.2(4) . .
O132 Li40 Li3 88.7(3) . .
O91 Li40 Li3 77.2(3) . .
O102 Li40 Li3 31.4(2) . .
C103 Li40 Li3 52.6(2) . .
Li1 Li40 Li3 49.5(2) . .
Li15 Li40 Li3 65.4(3) . .
Li81 Li40 Li3 153.6(3) . .
Li58 Li40 Li3 131.8(3) . .
O146 Li41 O87 116.8(4) . .
O146 Li41 O14 93.1(4) . .
O87 Li41 O14 121.5(4) . .
O146 Li41 O82 118.3(4) . .
O87 Li41 O82 88.1(4) . .
O14 Li41 O82 121.7(4) . .
O146 Li41 Li38 46.1(3) . .
O87 Li41 Li38 124.0(4) . .
O14 Li41 Li38 48.9(3) . .
O82 Li41 Li38 147.4(4) . .
O146 Li41 Li27 129.9(5) . .
O87 Li41 Li27 44.5(2) . .
O14 Li41 Li27 137.0(4) . .
O82 Li41 Li27 43.6(2) . .
Li38 Li41 Li27 167.7(4) . .
O146 Li41 Li66 93.5(3) . .
O87 Li41 Li66 67.7(3) . .
O14 Li41 Li66 61.0(3) . .
O82 Li41 Li66 146.8(4) . .
Li38 Li41 Li66 62.7(3) . .
Li27 Li41 Li66 109.1(3) . .
O153 Li42 O31 120.2(4) . .
O153 Li42 O25 120.7(4) . .
O31 Li42 O25 91.4(3) . .
O153 Li42 O35 93.2(3) . .
O31 Li42 O35 112.3(4) . .
O25 Li42 O35 121.2(4) . .
O153 Li42 Li19 46.5(3) . .
O31 Li42 Li19 117.5(4) . .
O25 Li42 Li19 151.1(4) . .
O35 Li42 Li19 49.3(3) . .
O153 Li42 Li01 131.4(4) . .
O31 Li42 Li01 46.2(2) . .
O25 Li42 Li01 45.7(2) . .
O35 Li42 Li01 135.1(5) . .
Li19 Li42 Li01 162.9(4) . .
O153 Li42 C139 115.2(3) . .
O31 Li42 C139 91.3(3) . .
O25 Li42 C139 112.3(4) . .
O35 Li42 C139 24.22(17) . .
Li19 Li42 C139 69.0(3) . .
Li01 Li42 C139 111.7(4) . .
O153 Li42 Li62 90.5(3) . .
O31 Li42 Li62 65.9(3) . .
O25 Li42 Li62 148.3(4) . .
O35 Li42 Li62 56.0(2) . .
Li19 Li42 Li62 55.8(2) . .
Li01 Li42 Li62 110.5(3) . .
C139 Li42 Li62 50.4(2) . .
O202 Li43 O116 92.6(4) . .
O202 Li43 O138 124.4(5) . .
O116 Li43 O138 106.2(4) . .
O202 Li43 O139 123.3(5) . .
O116 Li43 O139 116.7(5) . .
O138 Li43 O139 94.2(4) . .
O202 Li43 Li68 144.4(5) . .
O116 Li43 Li68 122.7(4) . .
O138 Li43 Li68 46.5(3) . .
O139 Li43 Li68 47.7(3) . .
O202 Li43 Li49 48.7(3) . .
O116 Li43 Li49 47.2(3) . .
O138 Li43 Li49 113.4(4) . .
O139 Li43 Li49 150.4(5) . .
Li68 Li43 Li49 158.3(4) . .
O202 Li43 C64 112.7(4) . .
O116 Li43 C64 23.16(17) . .
O138 Li43 C64 84.9(3) . .
O139 Li43 C64 110.3(4) . .
Li68 Li43 C64 101.2(3) . .
Li49 Li43 C64 64.4(3) . .
O168 Li44 O83 117.8(4) . .
O168 Li44 O13 89.4(4) . .
O83 Li44 O13 121.7(4) . .
O168 Li44 O166 130.4(5) . .
O83 Li44 O166 92.7(4) . .
O13 Li44 O166 107.5(4) . .
O168 Li44 Li65 48.0(3) . .
O83 Li44 Li65 153.6(4) . .
O13 Li44 Li65 47.9(3) . .
O166 Li44 Li65 113.3(4) . .
O168 Li44 Li59 143.6(4) . .
O83 Li44 Li59 46.3(3) . .
O13 Li44 Li59 127.0(4) . .
O166 Li44 Li59 46.4(3) . .
Li65 Li44 Li59 159.4(4) . .
O168 Li44 C78 111.7(4) . .
O83 Li44 C78 113.9(4) . .
O13 Li44 C78 23.82(16) . .
O166 Li44 C78 86.1(3) . .
Li65 Li44 C78 65.8(3) . .
Li59 Li44 C78 104.4(3) . .
O130 Li45 O207 92.0(4) . .
O130 Li45 O58 124.5(4) . .
O207 Li45 O58 116.0(4) . .
O130 Li45 O154 105.2(4) . .
O207 Li45 O154 129.3(4) . .
O58 Li45 O154 92.9(4) . .
O130 Li45 Li16 127.8(4) . .
O207 Li45 Li16 140.2(4) . .
O58 Li45 Li16 46.9(3) . .
O154 Li45 Li16 46.0(3) . .
O130 Li45 Li22 47.0(2) . .
O207 Li45 Li22 47.2(3) . .
O58 Li45 Li22 147.7(4) . .
O154 Li45 Li22 119.1(4) . .
Li16 Li45 Li22 165.0(4) . .
O49 Li46 O73 118.7(4) . .
O49 Li46 O145 91.8(3) . .
O73 Li46 O145 113.2(4) . .
O49 Li46 O86 124.9(4) . .
O73 Li46 O86 87.9(3) . .
O145 Li46 O86 122.6(4) . .
O49 Li46 Li98 47.7(2) . .
O73 Li46 Li98 119.5(4) . .
O145 Li46 Li98 45.6(2) . .
O86 Li46 Li98 152.3(4) . .
O49 Li46 Li75 135.8(4) . .
O73 Li46 Li75 44.2(2) . .
O145 Li46 Li75 131.6(4) . .
O86 Li46 Li75 43.8(2) . .
Li98 Li46 Li75 163.5(4) . .
O49 Li46 Li73 58.3(3) . .
O73 Li46 Li73 66.4(3) . .
O145 Li46 Li73 90.0(3) . .
O86 Li46 Li73 145.3(4) . .
Li98 Li46 Li73 59.6(2) . .
Li75 Li46 Li73 106.8(3) . .
O134 Li47 O111 105.0(4) . .
O134 Li47 O151 108.6(4) . .
O111 Li47 O151 117.8(4) . .
O134 Li47 O84 90.6(3) . .
O111 Li47 O84 103.0(4) . .
O151 Li47 O84 126.8(4) . .
O134 Li47 Li01 45.0(3) . .
O111 Li47 Li01 102.3(3) . .
O151 Li47 Li01 138.0(4) . .
O84 Li47 Li01 46.6(3) . .
O134 Li47 Li65 117.8(4) . .
O111 Li47 Li65 79.2(3) . .
O151 Li47 Li65 38.9(2) . .
O84 Li47 Li65 150.2(4) . .
Li01 Li47 Li65 162.8(4) . .
O134 Li47 Li10 94.9(3) . .
O111 Li47 Li10 35.5(2) . .
O151 Li47 Li10 150.3(4) . .
O84 Li47 Li10 69.1(3) . .
Li01 Li47 Li10 71.7(3) . .
Li65 Li47 Li10 113.7(3) . .
O56 Li48 O184 119.1(5) . .
O56 Li48 O128 107.0(4) . .
O184 Li48 O128 110.2(4) . .
O56 Li48 O210 118.3(4) . .
O184 Li48 O210 109.2(4) . .
O128 Li48 O210 88.4(4) . .
O56 Li48 Li59 136.1(4) . .
O184 Li48 Li59 104.1(4) . .
O128 Li48 Li59 46.0(3) . .
O210 Li48 Li59 45.8(3) . .
O56 Li48 C82 97.6(3) . .
O184 Li48 C82 114.6(4) . .
O128 Li48 C82 107.2(4) . .
O210 Li48 C82 24.09(17) . .
Li59 Li48 C82 69.0(3) . .
O56 Li48 Li25 129.4(4) . .
O184 Li48 Li25 39.4(2) . .
O128 Li48 Li25 71.0(3) . .
O210 Li48 Li25 112.2(4) . .
Li59 Li48 Li25 80.1(3) . .
C82 Li48 Li25 132.1(3) . .
O56 Li48 Li61 38.3(2) . .
O184 Li48 Li61 120.6(4) . .
O128 Li48 Li61 128.0(4) . .
O210 Li48 Li61 85.1(3) . .
Li59 Li48 Li61 123.2(4) . .
C82 Li48 Li61 61.7(2) . .
Li25 Li48 Li61 156.1(4) . .
O56 Li48 Li35 81.5(3) . .
O184 Li48 Li35 78.1(3) . .
O128 Li48 Li35 161.4(4) . .
O210 Li48 Li35 73.0(3) . .
Li59 Li48 Li35 116.6(4) . .
C82 Li48 Li35 54.7(2) . .
Li25 Li48 Li35 116.8(3) . .
Li61 Li48 Li35 50.6(2) . .
O121 Li49 O193 119.0(5) . .
O121 Li49 O116 104.7(4) . .
O193 Li49 O116 112.7(4) . .
O121 Li49 O202 116.5(4) . .
O193 Li49 O202 110.9(4) . .
O116 Li49 O202 88.8(4) . .
O121 Li49 Li43 132.7(4) . .
O193 Li49 Li43 107.7(4) . .
O116 Li49 Li43 46.4(3) . .
O202 Li49 Li43 45.7(3) . .
O121 Li49 C35 96.4(3) . .
O193 Li49 C35 114.9(4) . .
O116 Li49 C35 107.5(4) . .
O202 Li49 C35 24.09(17) . .
Li43 Li49 C35 68.7(3) . .
O121 Li49 Li18 131.0(4) . .
O193 Li49 Li18 39.2(2) . .
O116 Li49 Li18 73.5(3) . .
O202 Li49 Li18 112.4(4) . .
Li43 Li49 Li18 82.2(3) . .
C35 Li49 Li18 131.6(3) . .
O121 Li49 Li23 37.8(2) . .
O193 Li49 Li23 120.9(4) . .
O116 Li49 Li23 125.0(4) . .
O202 Li49 Li23 83.8(3) . .
Li43 Li49 Li23 120.2(4) . .
C35 Li49 Li23 60.8(2) . .
Li18 Li49 Li23 157.0(4) . .
O121 Li49 Li54 78.5(3) . .
O193 Li49 Li54 78.3(3) . .
O116 Li49 Li54 163.7(4) . .
O202 Li49 Li54 75.6(3) . .
Li43 Li49 Li54 119.9(4) . .
C35 Li49 Li54 56.2(2) . .
Li18 Li49 Li54 116.9(3) . .
Li23 Li49 Li54 49.3(2) . .
O47 Li50 O141 112.0(4) . 1_455
O47 Li50 O53 126.5(5) . .
O141 Li50 O53 103.9(4) 1_455 .
O47 Li50 O211 108.6(4) . 1_455
O141 Li50 O211 89.8(4) 1_455 1_455
O53 Li50 O211 109.8(4) . 1_455
O47 Li50 Li32 129.8(4) . 1_455
O141 Li50 Li32 45.6(3) 1_455 1_455
O53 Li50 Li32 103.6(4) . 1_455
O211 Li50 Li32 46.1(3) 1_455 1_455
O47 Li50 Li60 137.9(4) . .
O141 Li50 Li60 63.8(3) 1_455 .
O53 Li50 Li60 40.5(2) . .
O211 Li50 Li60 113.1(3) 1_455 .
Li32 Li50 Li60 79.4(3) 1_455 .
O47 Li50 Li95 36.7(2) . .
O141 Li50 Li95 139.4(4) 1_455 .
O53 Li50 Li95 116.1(4) . .
O211 Li50 Li95 83.0(3) 1_455 .
Li32 Li50 Li95 124.2(4) 1_455 .
Li60 Li50 Li95 154.0(4) . .
O47 Li50 Li94 82.5(3) . .
O141 Li50 Li94 160.4(4) 1_455 .
O53 Li50 Li94 75.1(3) . .
O211 Li50 Li94 72.6(3) 1_455 .
Li32 Li50 Li94 115.1(3) 1_455 .
Li60 Li50 Li94 114.7(3) . .
Li95 Li50 Li94 48.7(2) . .
O174 Li51 O206 120.4(4) . 2_665
O174 Li51 O22 120.0(5) . 1_565
O206 Li51 O22 89.1(4) 2_665 1_565
O174 Li51 O22 122.2(5) . 2_665
O206 Li51 O22 104.7(4) 2_665 2_665
O22 Li51 O22 93.0(4) 1_565 2_665
O174 Li51 Li51 138.6(6) . 2_675
O206 Li51 Li51 100.0(5) 2_665 2_675
O22 Li51 Li51 47.2(3) 1_565 2_675
O22 Li51 Li51 45.8(3) 2_665 2_675
O174 Li51 Li83 124.0(4) . 2_665
O206 Li51 Li83 44.1(3) 2_665 2_665
O22 Li51 Li83 47.0(3) 1_565 2_665
O22 Li51 Li83 113.4(4) 2_665 2_665
Li51 Li51 Li83 78.6(4) 2_675 2_665
O174 Li51 L003 66.8(3) . 2_665
O206 Li51 L003 120.9(4) 2_665 2_665
O22 Li51 L003 142.2(4) 1_565 2_665
O22 Li51 L003 59.3(3) 2_665 2_665
Li51 Li51 L003 101.1(4) 2_675 2_665
Li83 Li51 L003 163.6(4) 2_665 2_665
O19 Li52 O189 92.7(4) 2_665 2_665
O19 Li52 O110 120.9(4) 2_665 .
O189 Li52 O110 118.2(4) 2_665 .
O19 Li52 O176 110.3(4) 2_665 .
O189 Li52 O176 124.1(5) 2_665 .
O110 Li52 O176 93.0(4) . .
O19 Li52 Li85 49.3(3) 2_665 2_565
O189 Li52 Li85 48.2(3) 2_665 2_565
O110 Li52 Li85 152.7(5) . 2_565
O176 Li52 Li85 114.3(4) . 2_565
O19 Li52 Li63 128.3(4) 2_665 .
O189 Li52 Li63 138.9(4) 2_665 .
O110 Li52 Li63 46.4(3) . .
O176 Li52 Li63 46.5(3) . .
Li85 Li52 Li63 160.7(4) 2_565 .
O183 Li53 O33 119.6(4) . .
O183 Li53 O180 119.4(4) . .
O33 Li53 O180 92.4(4) . .
O183 Li53 O5 93.2(4) . .
O33 Li53 O5 108.0(4) . .
O180 Li53 O5 126.1(5) . .
O183 Li53 Li91 46.7(3) . .
O33 Li53 Li91 113.3(4) . .
O180 Li53 Li91 154.2(4) . .
O5 Li53 Li91 49.1(3) . .
O183 Li53 Li37 128.1(4) . .
O33 Li53 Li37 46.9(2) . .
O180 Li53 Li37 46.4(2) . .
O5 Li53 Li37 137.5(4) . .
Li91 Li53 Li37 158.0(4) . .
O183 Li53 C48 115.6(4) . .
O33 Li53 C48 87.7(3) . .
O180 Li53 C48 115.6(4) . .
O5 Li53 C48 24.41(17) . .
Li91 Li53 C48 69.3(3) . .
Li37 Li53 C48 113.3(3) . .
O76 Li54 O16 87.2(3) . 1_545
O76 Li54 O26 117.1(4) . .
O16 Li54 O26 119.6(4) 1_545 .
O76 Li54 O181 125.4(4) . .
O16 Li54 O181 119.2(4) 1_545 .
O26 Li54 O181 91.6(4) . .
O76 Li54 Li23 124.6(4) . .
O16 Li54 Li23 148.2(4) 1_545 .
O26 Li54 Li23 48.5(3) . .
O181 Li54 Li23 46.1(3) . .
O76 Li54 Li58 44.2(2) . 1_545
O16 Li54 Li58 43.0(2) 1_545 1_545
O26 Li54 Li58 130.1(4) . 1_545
O181 Li54 Li58 138.2(4) . 1_545
Li23 Li54 Li58 168.6(4) . 1_545
O76 Li54 Li49 68.0(3) . .
O16 Li54 Li49 147.6(4) 1_545 .
O26 Li54 Li49 60.5(3) . .
O181 Li54 Li49 92.7(3) . .
Li23 Li54 Li49 59.6(3) . .
Li58 Li54 Li49 109.2(3) 1_545 .
O59 Li55 O117 117.5(4) . .
O59 Li55 O23 117.1(4) . .
O117 Li55 O23 91.2(4) . .
O59 Li55 O74 87.5(4) . .
O117 Li55 O74 132.3(4) . .
O23 Li55 O74 113.9(4) . .
O59 Li55 L005 123.5(4) . .
O117 Li55 L005 45.6(3) . .
O23 Li55 L005 46.5(3) . .
O74 Li55 L005 147.6(4) . .
O59 Li55 C59 95.2(3) . .
O117 Li55 C59 111.2(4) . .
O23 Li55 C59 24.00(16) . .
O74 Li55 C59 105.6(4) . .
L005 Li55 C59 65.7(3) . .
O59 Li55 Li35 43.7(2) . .
O117 Li55 Li35 138.9(4) . .
O23 Li55 Li35 129.5(4) . .
O74 Li55 Li35 43.9(2) . .
L005 Li55 Li35 166.3(4) . .
C59 Li55 Li35 107.2(3) . .
O59 Li55 Li57 67.3(3) . .
O117 Li55 Li57 85.0(3) . .
O23 Li55 Li57 60.7(3) . .
O74 Li55 Li57 142.5(4) . .
L005 Li55 Li57 58.7(3) . .
C59 Li55 Li57 53.0(2) . .
Li35 Li55 Li57 107.6(3) . .
O215 Li56 O107 119.6(5) . .
O215 Li56 O85 92.5(4) . .
O107 Li56 O85 116.5(4) . .
O215 Li56 O136 128.2(5) . .
O107 Li56 O136 93.9(4) . .
O85 Li56 O136 107.3(4) . .
O215 Li56 Li99 48.5(3) . .
O107 Li56 Li99 148.1(5) . .
O85 Li56 Li99 47.8(3) . .
O136 Li56 Li99 116.6(4) . .
O215 Li56 Li24 144.0(4) . .
O107 Li56 Li24 46.8(3) . .
O85 Li56 Li24 123.5(4) . .
O136 Li56 Li24 47.1(3) . .
Li99 Li56 Li24 162.1(4) . .
O109 Li57 O158 123.5(5) . .
O109 Li57 O79 105.0(4) . .
O158 Li57 O79 110.3(4) . .
O109 Li57 O157 113.7(4) . .
O158 Li57 O157 109.0(4) . .
O79 Li57 O157 90.0(4) . .
O109 Li57 Li68 132.6(4) . .
O158 Li57 Li68 103.5(4) . .
O79 Li57 Li68 46.8(3) . .
O157 Li57 Li68 46.9(3) . .
O109 Li57 C59 94.9(3) . .
O158 Li57 C59 112.6(4) . .
O79 Li57 C59 109.1(4) . .
O157 Li57 C59 23.48(17) . .
Li68 Li57 C59 69.8(3) . .
O109 Li57 Li33 131.4(4) . .
O158 Li57 Li33 38.6(2) . .
O79 Li57 Li33 72.1(3) . .
O157 Li57 Li33 114.8(4) . .
Li68 Li57 Li33 81.8(3) . .
C59 Li57 Li33 132.8(4) . .
O109 Li57 L005 38.3(2) . .
O158 Li57 L005 117.3(4) . .
O79 Li57 L005 131.3(4) . .
O157 Li57 L005 84.3(3) . .
Li68 Li57 L005 125.0(4) . .
C59 Li57 L005 61.6(2) . .
Li33 Li57 L005 151.7(4) . .
O109 Li57 Li55 84.6(3) . .
O158 Li57 Li55 76.1(3) . .
O79 Li57 Li55 160.9(4) . .
O157 Li57 Li55 71.0(3) . .
Li68 Li57 Li55 114.7(4) . .
C59 Li57 Li55 52.8(2) . .
Li33 Li57 Li55 114.2(3) . .
L005 Li57 Li55 50.2(2) . .
O16 Li58 O38 120.2(4) . .
O16 Li58 O152 116.5(4) . .
O38 Li58 O152 92.4(4) . .
O16 Li58 O76 87.0(3) . 1_565
O38 Li58 O76 122.0(4) . 1_565
O152 Li58 O76 121.7(4) . 1_565
O16 Li58 Li81 121.9(4) . .
O38 Li58 Li81 48.4(3) . .
O152 Li58 Li81 46.2(3) . .
O76 Li58 Li81 151.1(4) 1_565 .
O16 Li58 Li54 43.5(2) . 1_565
O38 Li58 Li54 136.3(4) . 1_565
O152 Li58 Li54 131.2(4) . 1_565
O76 Li58 Li54 43.5(2) 1_565 1_565
Li81 Li58 Li54 165.0(4) . 1_565
O16 Li58 Li40 66.6(3) . .
O38 Li58 Li40 61.2(3) . .
O152 Li58 Li40 91.5(3) . .
O76 Li58 Li40 144.9(4) 1_565 .
Li81 Li58 Li40 60.7(3) . .
Li54 Li58 Li40 107.2(3) 1_565 .
O210 Li59 O83 128.4(5) . .
O210 Li59 O128 91.1(4) . .
O83 Li59 O128 109.5(4) . .
O210 Li59 O166 119.7(4) . .
O83 Li59 O166 94.3(4) . .
O128 Li59 O166 114.8(4) . .
O210 Li59 Li44 145.5(5) . .
O83 Li59 Li44 46.6(3) . .
O128 Li59 Li44 123.4(4) . .
O166 Li59 Li44 47.7(3) . .
O210 Li59 Li48 48.0(3) . .
O83 Li59 Li48 118.6(4) . .
O128 Li59 Li48 46.7(3) . .
O166 Li59 Li48 145.3(4) . .
Li44 Li59 Li48 162.6(4) . .
O113 Li60 O53 114.4(4) . .
O113 Li60 O66 105.4(4) . 2_666
O53 Li60 O66 119.9(4) . 2_666
O113 Li60 O8 89.3(3) . .
O53 Li60 O8 121.4(4) . .
O66 Li60 O8 101.4(4) 2_666 .
O113 Li60 C86 93.8(3) . 2_666
O53 Li60 C86 104.9(3) . 2_666
O66 Li60 C86 27.79(17) 2_666 2_666
O8 Li60 C86 127.3(4) . 2_666
O113 Li60 Li27 45.5(3) . 2_666
O53 Li60 Li27 142.0(4) . 2_666
O66 Li60 Li27 97.9(3) 2_666 2_666
O8 Li60 Li27 46.0(2) . 2_666
C86 Li60 Li27 108.0(3) 2_666 2_666
O113 Li60 Li50 112.9(4) . .
O53 Li60 Li50 40.4(2) . .
O66 Li60 Li50 83.7(3) 2_666 .
O8 Li60 Li50 155.2(4) . .
C86 Li60 Li50 64.6(2) 2_666 .
Li27 Li60 Li50 158.1(4) 2_666 .
O113 Li60 Li77 98.7(3) . 2_666
O53 Li60 Li77 145.5(4) . 2_666
O66 Li60 Li77 36.0(2) 2_666 2_666
O8 Li60 Li77 65.9(3) . 2_666
C86 Li60 Li77 61.7(2) 2_666 2_666
Li27 Li60 Li77 69.5(3) 2_666 2_666
Li50 Li60 Li77 118.3(3) . 2_666
O56 Li61 O163 103.0(4) . .
O56 Li61 O52 114.0(4) . .
O163 Li61 O52 117.9(4) . .
O56 Li61 O36 103.1(4) . .
O163 Li61 O36 90.9(3) . .
O52 Li61 O36 124.1(4) . .
O56 Li61 Li35 97.9(3) . .
O163 Li61 Li35 46.8(2) . .
O52 Li61 Li35 147.9(4) . .
O36 Li61 Li35 46.1(2) . .
O56 Li61 C72 23.65(17) . .
O163 Li61 C72 96.5(3) . .
O52 Li61 C72 98.6(3) . .
O36 Li61 C72 126.3(3) . .
Li35 Li61 C72 110.3(3) . .
O56 Li61 Li99 78.6(3) . .
O163 Li61 Li99 114.7(4) . .
O52 Li61 Li99 38.6(2) . .
O36 Li61 Li99 153.5(4) . .
Li35 Li61 Li99 160.4(4) . .
C72 Li61 Li99 60.3(2) . .
O56 Li61 Li48 36.8(2) . .
O163 Li61 Li48 99.1(3) . .
O52 Li61 Li48 139.8(4) . .
O36 Li61 Li48 66.5(3) . .
Li35 Li61 Li48 70.1(3) . .
C72 Li61 Li48 59.8(2) . .
Li99 Li61 Li48 113.0(3) . .
O44 Li62 O140 112.4(4) . .
O44 Li62 O28 117.1(4) . .
O140 Li62 O28 109.1(4) . .
O44 Li62 O203 121.6(4) . .
O140 Li62 O203 106.5(4) . .
O28 Li62 O203 87.3(4) . .
O44 Li62 L011 151.2(4) . .
O140 Li62 L011 96.3(4) . .
O28 Li62 L011 46.9(3) . .
O203 Li62 L011 46.5(3) . .
O44 Li62 C139 102.9(3) . .
O140 Li62 C139 105.4(3) . .
O28 Li62 C139 109.1(4) . .
O203 Li62 C139 23.20(17) . .
L011 Li62 C139 69.6(3) . .
O44 Li62 Li19 40.5(2) . .
O140 Li62 Li19 110.9(4) . .
O28 Li62 Li19 139.8(4) . .
O203 Li62 Li19 85.8(3) . .
L011 Li62 Li19 130.8(4) . .
C139 Li62 Li19 64.1(3) . .
O44 Li62 Li06 123.1(4) . .
O140 Li62 Li06 39.7(2) . .
O28 Li62 Li06 70.9(3) . .
O203 Li62 Li06 114.8(4) . .
L011 Li62 Li06 78.1(3) . .
C139 Li62 Li06 128.7(3) . .
Li19 Li62 Li06 146.3(4) . .
O44 Li62 Li42 80.8(3) . .
O140 Li62 Li42 73.3(3) . .
O28 Li62 Li42 157.2(4) . .
O203 Li62 Li42 70.7(3) . .
L011 Li62 Li42 110.6(3) . .
C139 Li62 Li42 50.3(2) . .
Li19 Li62 Li42 46.9(2) . .
Li06 Li62 Li42 112.6(3) . .
O198 Li63 O110 128.0(5) . .
O198 Li63 O176 116.5(4) . .
O110 Li63 O176 93.7(4) . .
O198 Li63 O114 91.1(4) . .
O110 Li63 O114 104.0(4) . .
O176 Li63 O114 126.5(5) . .
O198 Li63 Li52 140.7(5) . .
O110 Li63 Li52 46.7(3) . .
O176 Li63 Li52 47.0(3) . .
O114 Li63 Li52 128.0(4) . .
O198 Li63 Li14 46.3(3) . .
O110 Li63 Li14 118.5(4) . .
O176 Li63 Li14 147.6(4) . .
O114 Li63 Li14 46.4(3) . .
Li52 Li63 Li14 165.0(4) . .
O68 Li64 O120 117.3(5) . .
O68 Li64 O7 104.7(4) . .
O120 Li64 O7 113.0(4) . .
O68 Li64 O216 117.1(4) . .
O120 Li64 O216 110.5(4) . .
O7 Li64 O216 90.9(4) . .
O68 Li64 Li20 136.0(4) . .
O120 Li64 Li20 106.1(4) . .
O7 Li64 Li20 47.7(3) . .
O216 Li64 Li20 47.4(3) . .
O68 Li64 C117 96.8(3) . .
O120 Li64 C117 114.6(4) . .
O7 Li64 C117 108.9(4) . .
O216 Li64 C117 23.67(17) . .
Li20 Li64 C117 70.2(3) . .
O68 Li64 Li78 128.6(4) . .
O120 Li64 Li78 40.2(2) . .
O7 Li64 Li78 72.8(3) . .
O216 Li64 Li78 114.2(4) . .
Li20 Li64 Li78 81.1(3) . .
C117 Li64 Li78 133.4(3) . .
O68 Li64 Li18 37.7(2) . .
O120 Li64 Li18 118.6(4) . .
O7 Li64 Li18 126.3(4) . .
O216 Li64 Li18 84.5(3) . .
Li20 Li64 Li18 123.8(4) . .
C117 Li64 Li18 61.5(2) . .
Li78 Li64 Li18 154.6(4) . .
O68 Li64 Li09 78.7(3) . .
O120 Li64 Li09 77.7(3) . .
O7 Li64 Li09 164.2(4) . .
O216 Li64 Li09 74.0(3) . .
Li20 Li64 Li09 119.4(3) . .
C117 Li64 Li09 55.3(2) . .
Li78 Li64 Li09 117.5(3) . .
Li18 Li64 Li09 48.7(2) . .
O98 Li65 O151 111.6(4) . .
O98 Li65 O13 116.4(4) . .
O151 Li65 O13 110.2(4) . .
O98 Li65 O168 122.7(4) . .
O151 Li65 O168 105.6(4) . .
O13 Li65 O168 87.9(4) . .
O98 Li65 Li44 152.0(4) . .
O151 Li65 Li44 96.3(4) . .
O13 Li65 Li44 47.4(3) . .
O168 Li65 Li44 46.7(3) . .
O98 Li65 C48 103.8(3) . .
O151 Li65 C48 103.2(3) . .
O13 Li65 C48 110.6(4) . .
O168 Li65 C48 23.99(17) . .
Li44 Li65 C48 70.5(3) . .
O98 Li65 Li91 40.2(2) . .
O151 Li65 Li91 110.5(4) . .
O13 Li65 Li91 138.9(4) . .
O168 Li65 Li91 86.8(3) . .
Li44 Li65 Li91 131.7(4) . .
C48 Li65 Li91 64.8(3) . .
O98 Li65 Li47 120.4(4) . .
O151 Li65 Li47 39.9(2) . .
O13 Li65 Li47 72.3(3) . .
O168 Li65 Li47 116.2(4) . .
Li44 Li65 Li47 79.7(3) . .
C48 Li65 Li47 129.2(3) . .
Li91 Li65 Li47 144.4(4) . .
O147 Li66 O39 113.8(4) 2_666 .
O147 Li66 O126 129.2(4) 2_666 .
O39 Li66 O126 104.8(4) . .
O147 Li66 O105 103.0(3) 2_666 .
O39 Li66 O105 115.5(4) . .
O126 Li66 O105 87.9(3) . .
O147 Li66 C79 124.4(3) 2_666 .
O39 Li66 C79 89.7(3) . .
O126 Li66 C79 23.59(16) . .
O105 Li66 C79 110.9(3) . .
O147 Li66 C92 94.9(3) 2_666 .
O39 Li66 C92 98.1(3) . .
O126 Li66 C92 111.3(3) . .
O105 Li66 C92 25.65(17) . .
C79 Li66 C92 132.5(3) . .
O147 Li66 Li4 137.0(4) 2_666 1_655
O39 Li66 Li4 107.4(4) . 1_655
O126 Li66 Li4 44.3(2) . 1_655
O105 Li66 Li4 45.7(2) . 1_655
C79 Li66 Li4 65.9(3) . 1_655
C92 Li66 Li4 67.1(3) . 1_655
O147 Li66 Li19 37.7(2) 2_666 2_666
O39 Li66 Li19 118.5(4) . 2_666
O126 Li66 Li19 135.9(4) . 2_666
O105 Li66 Li19 67.5(3) . 2_666
C79 Li66 Li19 150.1(3) . 2_666
C92 Li66 Li19 57.5(2) . 2_666
Li4 Li66 Li19 110.2(3) 1_655 2_666
O147 Li66 Li38 114.9(3) 2_666 .
O39 Li66 Li38 37.1(2) . .
O126 Li66 Li38 78.4(3) . .
O105 Li66 Li38 139.9(4) . .
C79 Li66 Li38 57.4(2) . .
C92 Li66 Li38 132.5(3) . .
Li4 Li66 Li38 105.1(3) 1_655 .
Li19 Li66 Li38 143.1(3) 2_666 .
O147 Li66 Li41 77.3(3) 2_666 .
O39 Li66 Li41 79.2(3) . .
O126 Li66 Li41 79.0(3) . .
O105 Li66 Li41 162.6(4) . .
C79 Li66 Li41 57.7(2) . .
C92 Li66 Li41 169.7(3) . .
Li4 Li66 Li41 123.2(3) 1_655 .
Li19 Li66 Li41 114.9(3) 2_666 .
Li38 Li66 Li41 48.4(2) . .
O69 Li67 O11 120.1(4) . .
O69 Li67 O155 114.5(4) . .
O11 Li67 O155 92.9(3) . .
O69 Li67 O21 88.9(3) . .
O11 Li67 O21 122.1(4) . .
O155 Li67 O21 120.9(4) . .
O69 Li67 L002 120.3(4) . 2_665
O11 Li67 L002 48.6(3) . 2_665
O155 Li67 L002 46.4(3) . 2_665
O21 Li67 L002 150.6(4) . 2_665
O69 Li67 Li09 44.5(2) . .
O11 Li67 Li09 135.7(4) . .
O155 Li67 Li09 131.1(4) . .
O21 Li67 Li09 44.3(2) . .
L002 Li67 Li09 164.6(4) 2_665 .
O69 Li67 Li83 65.8(3) . .
O11 Li67 Li83 60.6(3) . .
O155 Li67 Li83 92.4(3) . .
O21 Li67 Li83 145.0(4) . .
L002 Li67 Li83 61.1(3) 2_665 .
Li09 Li67 Li83 106.5(3) . .
O79 Li68 O157 93.0(4) . .
O79 Li68 O138 115.7(5) . .
O157 Li68 O138 121.0(5) . .
O79 Li68 O139 105.1(4) . .
O157 Li68 O139 128.4(5) . .
O138 Li68 O139 94.0(4) . .
O79 Li68 Li57 47.9(3) . .
O157 Li68 Li57 49.0(3) . .
O138 Li68 Li57 149.1(5) . .
O139 Li68 Li57 114.7(4) . .
O79 Li68 Li43 120.1(4) . .
O157 Li68 Li43 147.0(5) . .
O138 Li68 Li43 46.9(3) . .
O139 Li68 Li43 47.1(3) . .
Li57 Li68 Li43 159.2(4) . .
O79 Li68 C110 23.18(17) . .
O157 Li68 C110 114.0(4) . .
O138 Li68 C110 108.6(4) . .
O139 Li68 C110 83.9(3) . .
Li57 Li68 C110 65.8(3) . .
Li43 Li68 C110 98.6(3) . .
O217 Li69 O78 90.4(4) . .
O217 Li69 O160 117.5(5) . .
O78 Li69 O160 120.0(5) . .
O217 Li69 O178 130.7(5) . .
O78 Li69 O178 106.4(4) . .
O160 Li69 O178 93.9(4) . .
O217 Li69 L001 49.2(3) . .
O78 Li69 L001 48.2(3) . .
O160 Li69 L001 153.4(5) . .
O178 Li69 L001 112.0(4) . .
O217 Li69 Li79 143.8(5) . .
O78 Li69 Li79 125.7(4) . .
O160 Li69 Li79 46.7(3) . .
O178 Li69 Li79 47.2(3) . .
L001 Li69 Li79 158.7(5) . .
O217 Li69 C46 112.3(4) . .
O78 Li69 C46 23.78(17) . .
O160 Li69 C46 113.4(4) . .
O178 Li69 C46 84.6(3) . .
L001 Li69 C46 65.2(3) . .
Li79 Li69 C46 103.6(3) . .
O89 Li70 O43 114.2(4) . .
O89 Li70 O204 112.9(4) . .
O43 Li70 O204 109.1(4) . .
O89 Li70 O75 119.9(5) . .
O43 Li70 O75 106.0(4) . .
O204 Li70 O75 92.5(4) . .
O89 Li70 Li89 139.4(4) . .
O43 Li70 Li89 106.3(4) . .
O204 Li70 Li89 46.8(3) . .
O75 Li70 Li89 47.2(3) . .
O89 Li70 Li82 39.8(2) . .
O43 Li70 Li82 78.4(3) . .
O204 Li70 Li82 112.1(4) . .
O75 Li70 Li82 152.5(5) . .
Li89 Li70 Li82 158.9(4) . .
O89 Li70 Li22 141.3(4) . .
O43 Li70 Li22 36.9(2) . .
O204 Li70 Li22 103.4(4) . .
O75 Li70 Li22 69.8(3) . .
Li89 Li70 Li22 76.6(3) . .
Li82 Li70 Li22 113.8(3) . .
O148 Li71 O46 118.3(4) 2_666 .
O148 Li71 O72 121.9(4) 2_666 .
O46 Li71 O72 92.1(3) . .
O148 Li71 O67 95.6(3) 2_666 2_666
O46 Li71 O67 110.4(4) . 2_666
O72 Li71 O67 119.9(5) . 2_666
O148 Li71 Li15 47.8(3) 2_666 2_666
O46 Li71 Li15 114.9(4) . 2_666
O72 Li71 Li15 152.9(4) . 2_666
O67 Li71 Li15 50.4(3) 2_666 2_666
O148 Li71 Li74 128.9(4) 2_666 .
O46 Li71 Li74 46.4(2) . .
O72 Li71 Li74 46.6(2) . .
O67 Li71 Li74 134.9(5) 2_666 .
Li15 Li71 Li74 160.2(4) 2_666 .
O148 Li71 C132 117.3(3) 2_666 2_666
O46 Li71 C132 89.5(3) . 2_666
O72 Li71 C132 110.6(4) . 2_666
O67 Li71 C132 24.24(17) 2_666 2_666
Li15 Li71 C132 69.8(3) 2_666 2_666
Li74 Li71 C132 111.3(4) . 2_666
O92 Li72 O159 109.5(4) . .
O92 Li72 O18 114.2(4) . .
O159 Li72 O18 112.8(4) . .
O92 Li72 O103 105.6(4) . .
O159 Li72 O103 91.9(4) . .
O18 Li72 O103 120.5(4) . .
O92 Li72 Li37 105.5(4) . .
O159 Li72 Li37 46.4(3) . .
O18 Li72 Li37 140.1(4) . .
O103 Li72 Li37 47.2(3) . .
O92 Li72 Li05 78.3(3) . .
O159 Li72 Li05 112.9(4) . .
O18 Li72 Li05 39.6(2) . .
O103 Li72 Li05 152.4(4) . .
Li37 Li72 Li05 159.2(4) . .
O92 Li72 Li14 36.7(2) . .
O159 Li72 Li14 103.8(3) . .
O18 Li72 Li14 141.0(4) . .
O103 Li72 Li14 69.5(3) . .
Li37 Li72 Li14 76.3(3) . .
Li05 Li72 Li14 113.4(3) . .
O65 Li73 O119 111.7(4) . .
O65 Li73 O124 131.0(4) . .
O119 Li73 O124 105.2(4) . .
O65 Li73 O104 104.3(4) . 2_665
O119 Li73 O104 114.3(4) . 2_665
O124 Li73 O104 88.0(3) . 2_665
O65 Li73 C4 95.4(3) . 2_665
O119 Li73 C4 95.8(3) . 2_665
O124 Li73 C4 112.0(4) . 2_665
O104 Li73 C4 26.54(17) 2_665 2_665
O65 Li73 C154 123.2(4) . 1_655
O119 Li73 C154 91.7(3) . 1_655
O124 Li73 C154 24.00(17) . 1_655
O104 Li73 C154 111.8(4) 2_665 1_655
C4 Li73 C154 134.2(3) 2_665 1_655
O65 Li73 Li9 138.3(4) . 1_655
O119 Li73 Li9 107.7(4) . 1_655
O124 Li73 Li9 44.8(2) . 1_655
O104 Li73 Li9 45.1(2) 2_665 1_655
C4 Li73 Li9 67.2(3) 2_665 1_655
C154 Li73 Li9 67.5(3) 1_655 1_655
O65 Li73 Li91 37.8(2) . 2_665
O119 Li73 Li91 114.9(4) . 2_665
O124 Li73 Li91 139.1(4) . 2_665
O104 Li73 Li91 68.9(3) 2_665 2_665
C4 Li73 Li91 57.8(2) 2_665 2_665
C154 Li73 Li91 151.0(3) 1_655 2_665
Li9 Li73 Li91 111.5(3) 1_655 2_665
O65 Li73 Li98 112.8(4) . .
O119 Li73 Li98 38.2(2) . .
O124 Li73 Li98 78.6(3) . .
O104 Li73 Li98 140.2(4) 2_665 .
C4 Li73 Li98 131.7(3) 2_665 .
C154 Li73 Li98 58.3(2) 1_655 .
Li9 Li73 Li98 106.4(3) 1_655 .
Li91 Li73 Li98 140.0(4) 2_665 .
O65 Li73 Li46 76.1(3) . .
O119 Li73 Li46 81.5(3) . .
O124 Li73 Li46 78.7(3) . .
O104 Li73 Li46 161.8(4) 2_665 .
C4 Li73 Li46 169.3(3) 2_665 .
C154 Li73 Li46 56.4(2) 1_655 .
Li9 Li73 Li46 123.5(3) 1_655 .
Li91 Li73 Li46 113.9(3) 2_665 .
Li98 Li73 Li46 49.2(2) . .
O165 Li74 O46 128.9(4) . .
O165 Li74 O72 117.0(4) . .
O46 Li74 O72 91.3(3) . .
O165 Li74 O60 92.4(3) . .
O46 Li74 O60 115.9(4) . .
O72 Li74 O60 112.7(4) . .
O165 Li74 Li33 46.6(3) . .
O46 Li74 Li33 150.3(4) . .
O72 Li74 Li33 117.3(4) . .
O60 Li74 Li33 47.5(3) . .
O165 Li74 Li71 147.8(5) . .
O46 Li74 Li71 45.9(2) . .
O72 Li74 Li71 46.2(2) . .
O60 Li74 Li71 118.8(4) . .
Li33 Li74 Li71 157.7(4) . .
O165 Li74 Li21 87.6(3) . .
O46 Li74 Li21 143.3(4) . .
O72 Li74 Li21 63.6(3) . .
O60 Li74 Li21 58.7(3) . .
Li33 Li74 Li21 56.8(3) . .
Li71 Li74 Li21 101.7(3) . .
O86 Li75 O187 119.8(4) . .
O86 Li75 O73 89.8(3) . .
O187 Li75 O73 118.9(4) . .
O86 Li75 O71 115.8(4) . .
O187 Li75 O71 92.5(4) . .
O73 Li75 O71 122.9(4) . .
O86 Li75 Li78 121.4(4) . .
O187 Li75 Li78 46.1(3) . .
O73 Li75 Li78 148.8(4) . .
O71 Li75 Li78 48.3(3) . .
O86 Li75 Li46 45.6(2) . .
O187 Li75 Li46 132.6(4) . .
O73 Li75 Li46 44.2(2) . .
O71 Li75 Li46 134.9(4) . .
Li78 Li75 Li46 166.7(4) . .
O86 Li75 Li39 67.5(3) . .
O187 Li75 Li39 88.8(3) . .
O73 Li75 Li39 151.1(4) . .
O71 Li75 Li39 58.7(2) . .
Li78 Li75 Li39 57.4(2) . .
Li46 Li75 Li39 111.4(3) . .
O51 Li76 O100 111.4(4) . .
O51 Li76 O115 102.9(4) . .
O100 Li76 O115 117.7(4) . .
O51 Li76 O6 105.4(4) . .
O100 Li76 O6 125.9(4) . .
O115 Li76 O6 89.8(3) . .
O51 Li76 Li84 100.1(4) . .
O100 Li76 Li84 147.9(4) . .
O115 Li76 Li84 45.7(2) . .
O6 Li76 Li84 45.9(2) . .
O51 Li76 Li93 37.6(2) . .
O100 Li76 Li93 139.3(4) . .
O115 Li76 Li93 98.6(3) . .
O6 Li76 Li93 68.0(3) . .
Li84 Li76 Li93 71.5(3) . .
O51 Li76 Li10 76.5(3) . .
O100 Li76 Li10 37.3(2) . .
O115 Li76 Li10 115.6(4) . .
O6 Li76 Li10 153.8(4) . .
Li84 Li76 Li10 160.3(4) . .
Li93 Li76 Li10 111.6(3) . .
O66 Li77 O142 114.4(4) . .
O66 Li77 O156 105.5(4) . .
O142 Li77 O156 129.1(4) . .
O66 Li77 O149 113.9(4) . .
O142 Li77 O149 102.8(4) . .
O156 Li77 O149 87.8(3) . .
O66 Li77 C90 95.8(3) . .
O142 Li77 C90 94.8(3) . .
O156 Li77 C90 111.7(3) . .
O149 Li77 C90 26.33(17) . .
O66 Li77 Li3 106.8(4) . .
O142 Li77 Li3 136.7(4) . .
O156 Li77 Li3 44.4(2) . .
O149 Li77 Li3 45.6(2) . .
C90 Li77 Li3 67.4(3) . .
O66 Li77 C88 91.3(3) . .
O142 Li77 C88 124.0(4) . .
O156 Li77 C88 23.50(16) . .
O149 Li77 C88 110.8(3) . .
C90 Li77 C88 132.9(3) . .
Li3 Li77 C88 66.0(3) . .
O66 Li77 Li28 116.7(4) . .
O142 Li77 Li28 37.3(2) . .
O156 Li77 Li28 136.9(4) . .
O149 Li77 Li28 68.0(3) . .
C90 Li77 Li28 57.6(2) . .
Li3 Li77 Li28 110.9(3) . .
C88 Li77 Li28 150.4(3) . .
O66 Li77 Li60 38.0(2) . 2_666
O142 Li77 Li60 116.1(3) . 2_666
O156 Li77 Li60 78.3(3) . 2_666
O149 Li77 Li60 138.9(4) . 2_666
C90 Li77 Li60 131.0(3) . 2_666
Li3 Li77 Li60 104.4(3) . 2_666
C88 Li77 Li60 57.9(2) . 2_666
Li28 Li77 Li60 142.7(3) . 2_666
O66 Li77 Li27 81.0(3) . .
O142 Li77 Li27 77.7(3) . .
O156 Li77 Li27 78.8(3) . .
O149 Li77 Li27 162.4(4) . .
C90 Li77 Li27 169.5(4) . .
Li3 Li77 Li27 123.1(3) . .
C88 Li77 Li27 57.4(2) . .
Li28 Li77 Li27 114.9(3) . .
Li60 Li77 Li27 49.3(2) 2_666 .
O66 Li77 Li1 143.6(4) . .
O142 Li77 Li1 88.3(3) . .
O156 Li77 Li1 76.6(3) . .
O149 Li77 Li1 30.1(2) . .
C90 Li77 Li1 52.3(2) . .
Li3 Li77 Li1 49.2(2) . .
C88 Li77 Li1 99.1(3) . .
Li28 Li77 Li1 64.5(2) . .
Li60 Li77 Li1 152.7(3) 2_666 .
Li27 Li77 Li1 133.6(3) . .
O187 Li78 O120 113.4(4) . .
O187 Li78 O27 110.1(4) . .
O120 Li78 O27 114.4(4) . .
O187 Li78 O71 91.8(3) . .
O120 Li78 O71 119.8(4) . .
O27 Li78 O71 105.1(4) . .
O187 Li78 Li75 46.5(3) . .
O120 Li78 Li75 140.7(4) . .
O27 Li78 Li75 104.8(4) . .
O71 Li78 Li75 47.2(3) . .
O187 Li78 Li64 113.7(4) . .
O120 Li78 Li64 40.0(2) . .
O27 Li78 Li64 78.4(3) . .
O71 Li78 Li64 151.8(4) . .
Li75 Li78 Li64 160.1(4) . .
O187 Li78 Li39 103.1(4) . .
O120 Li78 Li39 141.4(4) . .
O27 Li78 Li39 36.9(2) . .
O71 Li78 Li39 69.0(3) . .
Li75 Li78 Li39 74.9(3) . .
Li64 Li78 Li39 113.7(3) . .
O201 Li79 O162 92.6(4) . .
O201 Li79 O160 129.1(5) . .
O162 Li79 O160 107.5(4) . .
O201 Li79 O178 117.3(4) . .
O162 Li79 O178 115.3(4) . .
O160 Li79 O178 95.9(4) . .
O201 Li79 Li93 49.1(3) . .
O162 Li79 Li93 47.5(3) . .
O160 Li79 Li93 117.1(4) . .
O178 Li79 Li93 145.5(5) . .
O201 Li79 Li69 145.3(4) . .
O162 Li79 Li69 122.0(4) . .
O160 Li79 Li69 47.3(3) . .
O178 Li79 Li69 48.6(3) . .
Li93 Li79 Li69 161.8(4) . .
O20 Li80 O170 118.7(4) . .
O20 Li80 O2 117.7(4) . .
O170 Li80 O2 93.4(4) . .
O20 Li80 O20 90.1(3) . 2_665
O170 Li80 O20 119.3(4) . 2_665
O2 Li80 O20 120.2(4) . 2_665
O20 Li80 Li25 119.9(4) . .
O170 Li80 Li25 47.5(3) . .
O2 Li80 Li25 48.9(3) . .
O20 Li80 Li25 150.0(4) 2_665 .
O20 Li80 Li80 45.7(2) . 2_665
O170 Li80 Li80 133.3(6) . 2_665
O2 Li80 Li80 133.2(6) . 2_665
O20 Li80 Li80 44.4(2) 2_665 2_665
Li25 Li80 Li80 165.5(5) . 2_665
O20 Li80 Li82 65.7(3) . .
O170 Li80 Li82 92.8(3) . .
O2 Li80 Li82 60.6(3) . .
O20 Li80 Li82 147.0(4) 2_665 .
Li25 Li80 Li82 59.0(3) . .
Li80 Li80 Li82 108.1(4) 2_665 .
O152 Li81 O80 117.1(4) . .
O152 Li81 O45 105.4(4) . .
O80 Li81 O45 119.6(4) . .
O152 Li81 O38 89.9(3) . .
O80 Li81 O38 117.9(4) . .
O45 Li81 O38 102.2(4) . .
O152 Li81 C42 94.7(3) . .
O80 Li81 C42 105.4(3) . .
O45 Li81 C42 27.58(17) . .
O38 Li81 C42 128.3(4) . .
O152 Li81 Li58 46.1(3) . .
O80 Li81 Li58 141.6(4) . .
O45 Li81 Li58 98.7(3) . .
O38 Li81 Li58 45.9(3) . .
C42 Li81 Li58 109.9(3) . .
O152 Li81 Li22 115.2(4) . .
O80 Li81 Li22 40.9(2) . .
O45 Li81 Li22 83.5(3) . .
O38 Li81 Li22 152.1(4) . .
C42 Li81 Li22 64.6(3) . .
Li58 Li81 Li22 161.2(4) . .
O152 Li81 Li40 99.0(3) . .
O80 Li81 Li40 143.2(4) . .
O45 Li81 Li40 36.3(2) . .
O38 Li81 Li40 66.3(3) . .
C42 Li81 Li40 62.1(2) . .
Li58 Li81 Li40 70.0(3) . .
Li22 Li81 Li40 117.8(3) . .
O90 Li82 O89 115.2(5) . .
O90 Li82 O219 114.8(4) . .
O89 Li82 O219 112.9(4) . .
O90 Li82 O10 108.4(4) . .
O89 Li82 O10 112.7(4) . .
O219 Li82 O10 90.1(4) . .
O90 Li82 Li30 137.5(4) . .
O89 Li82 Li30 107.0(4) . .
O219 Li82 Li30 47.2(3) . .
O10 Li82 Li30 47.5(3) . .
O90 Li82 Li70 128.5(4) . .
O89 Li82 Li70 39.8(2) . .
O219 Li82 Li70 116.7(4) . .
O10 Li82 Li70 73.0(3) . .
Li30 Li82 Li70 82.6(3) . .
O90 Li82 Li25 37.3(2) . .
O89 Li82 Li25 117.2(4) . .
O219 Li82 Li25 82.2(3) . .
O10 Li82 Li25 128.5(4) . .
Li30 Li82 Li25 123.0(4) . .
Li70 Li82 Li25 153.3(4) . .
O90 Li82 Li80 77.1(3) . .
O89 Li82 Li80 77.7(3) . .
O219 Li82 Li80 73.0(3) . .
O10 Li82 Li80 162.9(4) . .
Li30 Li82 Li80 117.6(3) . .
Li70 Li82 Li80 117.0(3) . .
Li25 Li82 Li80 47.6(2) . .
O127 Li83 O94 112.9(5) 2_665 .
O127 Li83 O206 104.6(4) 2_665 .
O94 Li83 O206 131.5(5) . .
O127 Li83 O22 115.3(4) 2_665 2_655
O94 Li83 O22 102.1(4) . 2_655
O206 Li83 O22 87.8(4) . 2_655
O127 Li83 C13 97.3(3) 2_665 2_655
O94 Li83 C13 93.0(3) . 2_655
O206 Li83 C13 111.9(4) . 2_655
O22 Li83 C13 26.55(18) 2_655 2_655
O127 Li83 C155 90.7(3) 2_665 .
O94 Li83 C155 125.3(4) . .
O206 Li83 C155 23.76(18) . .
O22 Li83 C155 111.3(4) 2_655 .
C13 Li83 C155 133.9(4) 2_655 .
O127 Li83 Li51 107.5(4) 2_665 2_665
O94 Li83 Li51 137.1(4) . 2_665
O206 Li83 Li51 44.4(3) . 2_665
O22 Li83 Li51 45.4(3) 2_655 2_665
C13 Li83 Li51 67.6(3) 2_655 2_665
C155 Li83 Li51 66.6(3) . 2_665
O127 Li83 L003 117.5(4) 2_665 2_655
O94 Li83 L003 36.1(2) . 2_655
O206 Li83 L003 137.1(4) . 2_655
O22 Li83 L003 67.9(3) 2_655 2_655
C13 Li83 L003 57.1(2) 2_655 2_655
C155 Li83 L003 149.9(4) . 2_655
Li51 Li83 L003 110.6(4) 2_665 2_655
O127 Li83 L002 37.4(2) 2_665 2_665
O94 Li83 L002 115.6(4) . 2_665
O206 Li83 L002 77.9(3) . 2_665
O22 Li83 L002 139.7(4) 2_655 2_665
C13 Li83 L002 132.1(3) 2_655 2_665
C155 Li83 L002 57.7(2) . 2_665
Li51 Li83 L002 105.0(3) 2_665 2_665
L003 Li83 L002 142.6(4) 2_655 2_665
O127 Li83 Li67 79.9(3) 2_665 .
O94 Li83 Li67 78.4(3) . .
O206 Li83 Li67 79.1(3) . .
O22 Li83 Li67 162.3(4) 2_655 .
C13 Li83 Li67 168.9(4) 2_655 .
C155 Li83 Li67 57.2(2) . .
Li51 Li83 Li67 123.5(4) 2_665 .
L003 Li83 Li67 114.5(3) 2_655 .
L002 Li83 Li67 48.9(2) 2_665 .
O115 Li84 O61 119.5(4) . .
O115 Li84 O122 126.6(4) . .
O61 Li84 O122 88.4(3) . .
O115 Li84 O6 90.2(3) . .
O61 Li84 O6 116.3(4) . .
O122 Li84 O6 118.8(4) . .
O115 Li84 Li76 45.4(2) . .
O61 Li84 Li76 121.4(4) . .
O122 Li84 Li76 149.9(4) . .
O6 Li84 Li76 46.6(2) . .
O115 Li84 Li94 141.1(5) . .
O61 Li84 Li94 44.9(2) . .
O122 Li84 Li94 43.5(2) . .
O6 Li84 Li94 128.4(4) . .
Li76 Li84 Li94 165.1(4) . .
O115 Li84 Li93 87.2(3) . .
O61 Li84 Li93 66.8(3) . .
O122 Li84 Li93 145.7(4) . .
O6 Li84 Li93 59.5(3) . .
Li76 Li84 Li93 57.6(2) . .
Li94 Li84 Li93 107.5(3) . .
O63 Li85 O144 115.7(5) . 2_665
O63 Li85 O189 115.5(4) . 1_455
O144 Li85 O189 112.7(4) 2_665 1_455
O63 Li85 O19 108.8(4) . 1_455
O144 Li85 O19 110.4(4) 2_665 1_455
O189 Li85 O19 90.8(4) 1_455 1_455
O63 Li85 Li52 138.9(4) . 2_565
O144 Li85 Li52 105.0(4) 2_665 2_565
O189 Li85 Li52 47.9(3) 1_455 2_565
O19 Li85 Li52 47.5(3) 1_455 2_565
O63 Li85 C55 95.9(3) . 1_455
O144 Li85 C55 115.0(4) 2_665 1_455
O189 Li85 C55 23.36(17) 1_455 1_455
O19 Li85 C55 110.1(4) 1_455 1_455
Li52 Li85 C55 71.0(3) 2_565 1_455
O63 Li85 Li29 128.6(4) . 2_665
O144 Li85 Li29 39.5(2) 2_665 2_665
O189 Li85 Li29 115.9(4) 1_455 2_665
O19 Li85 Li29 71.0(3) 1_455 2_665
Li52 Li85 Li29 80.5(3) 2_565 2_665
C55 Li85 Li29 133.7(4) 1_455 2_665
O63 Li85 Li 36.6(2) . .
O144 Li85 Li 118.1(4) 2_665 .
O189 Li85 Li 83.4(3) 1_455 .
O19 Li85 Li 129.4(4) 1_455 .
Li52 Li85 Li 125.1(4) 2_565 .
C55 Li85 Li 61.2(2) 1_455 .
Li29 Li85 Li 153.6(4) 2_665 .
O63 Li85 L004 77.0(3) . 1_445
O144 Li85 L004 78.3(3) 2_665 1_445
O189 Li85 L004 73.8(3) 1_455 1_445
O19 Li85 L004 164.5(4) 1_455 1_445
Li52 Li85 L004 118.7(4) 2_565 1_445
C55 Li85 L004 54.5(2) 1_455 1_445
Li29 Li85 L004 117.3(3) 2_665 1_445
Li Li85 L004 48.2(2) . 1_445
O131 Li86 O137 90.3(4) . .
O131 Li86 O9 118.6(4) . .
O137 Li86 O9 118.6(4) . .
O131 Li86 O150 120.0(4) . .
O137 Li86 O150 118.7(4) . .
O9 Li86 O150 93.3(4) . .
O131 Li86 Li04 122.3(4) . .
O137 Li86 Li04 147.4(4) . .
O9 Li86 Li04 48.7(3) . .
O150 Li86 Li04 47.3(3) . .
O131 Li86 Li03 45.7(2) . .
O137 Li86 Li03 44.6(2) . .
O9 Li86 Li03 133.4(4) . .
O150 Li86 Li03 133.4(5) . .
Li04 Li86 Li03 168.0(4) . .
O131 Li86 Li05 66.9(3) . .
O137 Li86 Li05 148.0(4) . .
O9 Li86 Li05 60.9(3) . .
O150 Li86 Li05 92.8(3) . .
Li04 Li86 Li05 59.8(3) . .
Li03 Li86 Li05 109.6(3) . .
O96 Li89 O204 119.4(4) . .
O96 Li89 O75 109.8(4) . .
O204 Li89 O75 92.9(4) . .
O96 Li89 O57 91.1(3) . .
O204 Li89 O57 128.0(4) . .
O75 Li89 O57 116.5(4) . .
O96 Li89 Li70 117.5(4) . .
O204 Li89 Li70 46.7(3) . .
O75 Li89 Li70 47.7(3) . .
O57 Li89 Li70 150.0(4) . .
O96 Li89 Li36 46.3(2) . .
O204 Li89 Li36 149.1(4) . .
O75 Li89 Li36 117.3(4) . .
O57 Li89 Li36 45.6(2) . .
Li70 Li89 Li36 157.7(4) . .
O96 Li89 Li22 63.4(3) . .
O204 Li89 Li22 87.3(3) . .
O75 Li89 Li22 57.6(2) . .
O57 Li89 Li22 144.4(4) . .
Li70 Li89 Li22 56.3(2) . .
Li36 Li89 Li22 102.6(3) . .
O64 Li90 O118 113.1(4) . .
O64 Li90 O213 123.2(4) . 1_655
O118 Li90 O213 104.3(4) . 1_655
O64 Li90 O24 116.5(4) . 1_655
O118 Li90 O24 109.2(4) . 1_655
O213 Li90 O24 87.5(4) 1_655 1_655
O64 Li90 Li8 153.5(4) . 1_655
O118 Li90 Li8 93.3(4) . 1_655
O213 Li90 Li8 46.9(3) 1_655 1_655
O24 Li90 Li8 47.7(3) 1_655 1_655
O64 Li90 C102 104.3(3) . 1_655
O118 Li90 C102 103.1(4) . 1_655
O213 Li90 C102 23.64(18) 1_655 1_655
O24 Li90 C102 109.7(4) 1_655 1_655
Li8 Li90 C102 70.3(3) 1_655 1_655
O64 Li90 Li28 40.6(2) . .
O118 Li90 Li28 112.3(4) . .
O213 Li90 Li28 86.5(3) 1_655 .
O24 Li90 Li28 138.3(4) 1_655 .
Li8 Li90 Li28 132.0(4) 1_655 .
C102 Li90 Li28 64.7(3) 1_655 .
O64 Li90 Li95 120.6(4) . 1_665
O118 Li90 Li95 41.6(2) . 1_665
O213 Li90 Li95 115.9(4) 1_655 1_665
O24 Li90 Li95 70.1(3) 1_655 1_665
Li8 Li90 Li95 77.4(3) 1_655 1_665
C102 Li90 Li95 130.2(3) 1_655 1_665
Li28 Li90 Li95 147.1(4) . 1_665
O183 Li91 O65 115.8(4) . 2_665
O183 Li91 O98 115.5(4) . .
O65 Li91 O98 107.3(4) 2_665 .
O183 Li91 O5 90.5(3) . .
O65 Li91 O5 120.2(4) 2_665 .
O98 Li91 O5 106.9(4) . .
O183 Li91 Li53 45.9(3) . .
O65 Li91 Li53 143.8(4) 2_665 .
O98 Li91 Li53 108.9(4) . .
O5 Li91 Li53 47.1(3) . .
O183 Li91 Li65 111.4(4) . .
O65 Li91 Li65 131.6(4) 2_665 .
O98 Li91 Li65 38.7(2) . .
O5 Li91 Li65 68.4(3) . .
Li53 Li91 Li65 79.8(3) . .
O183 Li91 Li73 121.7(4) . 2_665
O65 Li91 Li73 37.7(2) 2_665 2_665
O98 Li91 Li73 72.2(3) . 2_665
O5 Li91 Li73 145.6(4) . 2_665
Li53 Li91 Li73 167.2(4) . 2_665
Li65 Li91 Li73 106.0(3) . 2_665
O51 Li93 O162 104.8(4) . .
O51 Li93 O88 118.3(5) . .
O162 Li93 O88 110.9(4) . .
O51 Li93 O201 118.8(4) . .
O162 Li93 O201 89.8(4) . .
O88 Li93 O201 110.0(4) . .
O51 Li93 Li79 136.0(5) . .
O162 Li93 Li79 46.9(3) . .
O88 Li93 Li79 104.6(4) . .
O201 Li93 Li79 46.7(3) . .
O51 Li93 C138 99.2(3) . .
O162 Li93 C138 108.8(4) . .
O88 Li93 C138 113.8(3) . .
O201 Li93 C138 23.74(17) . .
Li79 Li93 C138 69.8(3) . .
O51 Li93 Li 126.1(4) . .
O162 Li93 Li 71.3(3) . .
O88 Li93 Li 40.0(2) . .
O201 Li93 Li 114.9(4) . .
Li79 Li93 Li 81.5(3) . .
C138 Li93 Li 133.8(3) . .
O51 Li93 Li76 39.2(2) . .
O162 Li93 Li76 127.3(4) . .
O88 Li93 Li76 120.0(4) . .
O201 Li93 Li76 85.0(3) . .
Li79 Li93 Li76 123.8(4) . .
C138 Li93 Li76 62.4(2) . .
Li Li93 Li76 154.4(4) . .
O51 Li93 Li84 82.6(3) . .
O162 Li93 Li84 162.5(4) . .
O88 Li93 Li84 77.8(3) . .
O201 Li93 Li84 72.9(3) . .
Li79 Li93 Li84 117.2(3) . .
C138 Li93 Li84 54.0(2) . .
Li Li93 Li84 117.4(3) . .
Li76 Li93 Li84 50.9(2) . .
O122 Li94 O185 118.7(4) . .
O122 Li94 O93 116.5(4) . 1_455
O185 Li94 O93 91.7(4) . 1_455
O122 Li94 O61 89.0(3) . .
O185 Li94 O61 125.4(4) . .
O93 Li94 O61 118.3(4) 1_455 .
O122 Li94 Li95 124.0(4) . .
O185 Li94 Li95 45.3(3) . .
O93 Li94 Li95 47.4(3) 1_455 .
O61 Li94 Li95 146.8(4) . .
O122 Li94 Li84 44.5(2) . .
O185 Li94 Li84 136.2(4) . .
O93 Li94 Li84 131.9(4) 1_455 .
O61 Li94 Li84 44.5(2) . .
Li95 Li94 Li84 168.5(4) . .
O122 Li94 Li50 67.4(3) . .
O185 Li94 Li50 87.2(3) . .
O93 Li94 Li50 59.5(2) 1_455 .
O61 Li94 Li50 146.9(4) . .
Li95 Li94 Li50 59.8(2) . .
Li84 Li94 Li50 109.2(3) . .
O185 Li95 O47 109.2(4) . .
O185 Li95 O93 91.1(3) . 1_455
O47 Li95 O93 99.7(4) . 1_455
O185 Li95 O118 107.7(4) . 1_445
O47 Li95 O118 118.9(4) . 1_445
O93 Li95 O118 126.4(4) 1_455 1_445
O185 Li95 Li94 45.5(3) . .
O47 Li95 Li94 103.3(4) . .
O93 Li95 Li94 46.5(3) 1_455 .
O118 Li95 Li94 136.9(4) 1_445 .
O185 Li95 Li90 120.2(4) . 1_445
O47 Li95 Li90 80.2(3) . 1_445
O93 Li95 Li90 147.2(4) 1_455 1_445
O118 Li95 Li90 39.1(2) 1_445 1_445
Li94 Li95 Li90 165.7(4) . 1_445
O185 Li95 Li50 96.6(3) . .
O47 Li95 Li50 35.5(2) . .
O93 Li95 Li50 66.5(3) 1_455 .
O118 Li95 Li50 151.3(4) 1_445 .
Li94 Li95 Li50 71.5(3) . .
Li90 Li95 Li50 114.8(3) 1_445 .
O185 Li95 Li8 78.7(3) . 1_545
O47 Li95 Li8 74.1(3) . 1_545
O93 Li95 Li8 165.3(4) 1_455 1_545
O118 Li95 Li8 67.5(3) 1_445 1_545
Li94 Li95 Li8 121.0(4) . 1_545
Li90 Li95 Li8 46.2(2) 1_445 1_545
Li50 Li95 Li8 103.8(3) . 1_545
O125 Li96 O179 118.6(4) . .
O125 Li96 O125 90.2(4) . 2_666
O179 Li96 O125 124.2(4) . 2_666
O125 Li96 O3 116.2(4) . .
O179 Li96 O3 92.4(4) . .
O125 Li96 O3 117.6(4) 2_666 .
O125 Li96 Li97 121.5(4) . .
O179 Li96 Li97 46.2(3) . .
O125 Li96 Li97 148.0(4) 2_666 .
O3 Li96 Li97 48.0(3) . .
O125 Li96 Li96 45.5(3) . 2_666
O179 Li96 Li96 137.6(6) . 2_666
O125 Li96 Li96 44.7(2) 2_666 2_666
O3 Li96 Li96 129.9(5) . 2_666
Li97 Li96 Li96 166.7(5) . 2_666
O125 Li96 Li99 65.9(3) . .
O179 Li96 Li99 89.4(3) . .
O125 Li96 Li99 146.0(4) 2_666 .
O3 Li96 Li99 59.9(3) . .
Li97 Li96 Li99 59.2(3) . .
Li96 Li96 Li99 107.7(4) 2_666 .
O179 Li97 O48 108.3(4) . .
O179 Li97 O129 110.0(4) . .
O48 Li97 O129 115.1(4) . .
O179 Li97 O3 91.8(3) . .
O48 Li97 O3 102.6(4) . .
O129 Li97 O3 126.0(4) . .
O179 Li97 Li96 46.4(3) . .
O48 Li97 Li96 102.4(4) . .
O129 Li97 Li96 141.6(4) . .
O3 Li97 Li96 47.1(3) . .
O179 Li97 C52 102.0(3) . .
O48 Li97 C52 23.03(18) . .
O129 Li97 C52 98.4(3) . .
O3 Li97 C52 125.4(4) . .
Li96 Li97 C52 114.7(3) . .
O179 Li97 Li34 117.3(4) . .
O48 Li97 Li34 77.0(3) . .
O129 Li97 Li34 39.1(2) . .
O3 Li97 Li34 149.8(4) . .
Li96 Li97 Li34 163.1(4) . .
C52 Li97 Li34 59.4(2) . .
O179 Li97 Li99 100.0(3) . .
O48 Li97 Li99 36.1(2) . .
O129 Li97 Li99 145.6(4) . .
O3 Li97 Li99 67.6(3) . .
Li96 Li97 Li99 72.3(3) . .
C52 Li97 Li99 58.1(2) . .
Li34 Li97 Li99 111.6(3) . .
O145 Li98 O101 115.5(4) . .
O145 Li98 O119 106.4(4) . .
O101 Li98 O119 118.9(4) . .
O145 Li98 O49 89.8(3) . .
O101 Li98 O49 120.4(4) . .
O119 Li98 O49 101.3(4) . .
O145 Li98 C27 95.0(3) . .
O101 Li98 C27 104.4(3) . .
O119 Li98 C27 27.83(17) . .
O49 Li98 C27 127.4(4) . .
O145 Li98 Li46 46.2(3) . .
O101 Li98 Li46 140.4(4) . .
O119 Li98 Li46 100.6(3) . .
O49 Li98 Li46 45.0(2) . .
C27 Li98 Li46 111.3(3) . .
O145 Li98 Li2 113.7(4) . .
O101 Li98 Li2 40.4(2) . .
O119 Li98 Li2 83.3(3) . .
O49 Li98 Li2 154.0(4) . .
C27 Li98 Li2 64.2(3) . .
Li46 Li98 Li2 159.8(4) . .
O145 Li98 Li73 99.7(3) . .
O101 Li98 Li73 143.9(4) . .
O119 Li98 Li73 36.7(2) . .
O49 Li98 Li73 65.0(3) . .
C27 Li98 Li73 62.5(2) . .
Li46 Li98 Li73 71.2(3) . .
Li2 Li98 Li73 118.3(3) . .
O48 Li99 O52 121.1(5) . .
O48 Li99 O85 108.5(4) . .
O52 Li99 O85 108.8(4) . .
O48 Li99 O215 113.1(4) . .
O52 Li99 O215 110.4(4) . .
O85 Li99 O215 90.6(4) . .
O48 Li99 Li56 135.0(5) . .
O52 Li99 Li56 103.7(4) . .
O85 Li99 Li56 47.3(3) . .
O215 Li99 Li56 47.0(3) . .
O48 Li99 C171 94.1(3) . .
O52 Li99 C171 113.2(4) . .
O85 Li99 C171 110.2(4) . .
O215 Li99 C171 23.32(17) . .
Li56 Li99 C171 70.0(3) . .
O48 Li99 Li61 132.3(4) . .
O52 Li99 Li61 39.2(2) . .
O85 Li99 Li61 69.9(3) . .
O215 Li99 Li61 114.7(4) . .
Li56 Li99 Li61 80.6(3) . .
C171 Li99 Li61 132.3(3) . .
O48 Li99 Li97 37.1(2) . .
O52 Li99 Li97 116.7(4) . .
O85 Li99 Li97 133.2(4) . .
O215 Li99 Li97 83.6(3) . .
Li56 Li99 Li97 125.3(4) . .
C171 Li99 Li97 61.2(2) . .
Li61 Li99 Li97 152.4(4) . .
O48 Li99 Li96 80.9(3) . .
O52 Li99 Li96 76.8(3) . .
O85 Li99 Li96 162.5(4) . .
O215 Li99 Li96 72.0(3) . .
Li56 Li99 Li96 115.7(3) . .
C171 Li99 Li96 53.4(2) . .
Li61 Li99 Li96 115.2(3) . .
Li97 Li99 Li96 48.5(2) . .
O77 L001 O106 112.3(4) . .
O77 L001 O78 115.9(4) . .
O106 L001 O78 111.4(4) . .
O77 L001 O217 123.5(4) . .
O106 L001 O217 104.2(4) . .
O78 L001 O217 86.7(4) . .
O77 L001 Li69 151.9(5) . .
O106 L001 Li69 95.7(4) . .
O78 L001 Li69 47.3(3) . .
O217 L001 Li69 45.9(3) . .
O77 L001 C135 104.8(4) . 2_665
O106 L001 C135 101.5(3) . 2_665
O78 L001 C135 109.6(4) . 2_665
O217 L001 C135 24.03(17) . 2_665
Li69 L001 C135 69.7(3) . 2_665
O77 L001 L003 40.8(2) . .
O106 L001 L003 109.6(4) . .
O78 L001 L003 138.8(4) . .
O217 L001 L003 87.3(3) . .
Li69 L001 L003 131.7(4) . .
C135 L001 L003 65.3(3) 2_665 .
O77 L001 L005 119.9(4) . .
O106 L001 L005 39.9(2) . .
O78 L001 L005 74.0(3) . .
O217 L001 L005 115.9(4) . .
Li69 L001 L005 80.4(3) . .
C135 L001 L005 128.4(3) 2_665 .
L003 L001 L005 143.2(4) . .
O143 L002 O155 116.1(4) . 2_665
O143 L002 O127 120.3(4) . .
O155 L002 O127 105.3(4) 2_665 .
O143 L002 O11 118.5(4) . 2_665
O155 L002 O11 90.6(4) 2_665 2_665
O127 L002 O11 101.2(4) . 2_665
O143 L002 C63 105.8(4) . .
O155 L002 C63 93.9(3) 2_665 .
O127 L002 C63 28.05(18) . .
O11 L002 C63 127.6(4) 2_665 .
O143 L002 Li67 141.6(4) . 2_665
O155 L002 Li67 46.5(3) 2_665 2_665
O127 L002 Li67 98.1(4) . 2_665
O11 L002 Li67 46.1(3) 2_665 2_665
C63 L002 Li67 109.1(3) . 2_665
O143 L002 Li14 41.3(2) . .
O155 L002 Li14 112.4(4) 2_665 .
O127 L002 Li14 84.6(3) . .
O11 L002 Li14 154.1(4) 2_665 .
C63 L002 Li14 64.9(3) . .
Li67 L002 Li14 158.9(4) 2_665 .
O143 L002 Li83 143.4(4) . 2_665
O155 L002 Li83 99.6(3) 2_665 2_665
O127 L002 Li83 36.0(2) . 2_665
O11 L002 Li83 65.5(3) 2_665 2_665
C63 L002 Li83 62.3(3) . 2_665
Li67 L002 Li83 70.0(3) 2_665 2_665
Li14 L002 Li83 118.9(3) . 2_665
O167 L003 O94 119.0(4) 2_665 2_655
O167 L003 O77 115.9(4) 2_665 .
O94 L003 O77 105.5(4) 2_655 .
O167 L003 O34 90.1(4) 2_665 2_665
O94 L003 O34 117.6(4) 2_655 2_665
O77 L003 O34 108.2(4) . 2_665
O167 L003 Li36 45.7(3) 2_665 2_665
O94 L003 Li36 144.1(4) 2_655 2_665
O77 L003 Li36 110.3(4) . 2_665
O34 L003 Li36 46.8(3) 2_665 2_665
O167 L003 L001 111.0(4) 2_665 .
O94 L003 L001 129.2(4) 2_655 .
O77 L003 L001 39.4(2) . .
O34 L003 L001 69.1(3) 2_665 .
Li36 L003 L001 80.1(3) 2_665 .
O167 L003 Li83 124.5(4) 2_665 2_655
O94 L003 Li83 36.1(2) 2_655 2_655
O77 L003 Li83 72.0(3) . 2_655
O34 L003 Li83 142.5(4) 2_665 2_655
Li36 L003 Li83 170.1(4) 2_665 2_655
L001 L003 Li83 105.8(3) . 2_655
O167 L003 Li51 68.1(3) 2_665 2_665
O94 L003 Li51 88.5(3) 2_655 2_665
O77 L003 Li51 69.7(3) . 2_665
O34 L003 Li51 152.4(4) 2_665 2_665
Li36 L003 Li51 106.8(4) 2_665 2_665
L001 L003 Li51 102.1(3) . 2_665
Li83 L003 Li51 64.5(3) 2_655 2_665
O95 L004 O194 120.5(5) 2_775 1_665
O95 L004 O95 91.0(4) 2_775 .
O194 L004 O95 120.1(4) 1_665 .
O95 L004 O4 116.2(4) 2_775 1_565
O194 L004 O4 92.4(4) 1_665 1_565
O95 L004 O4 119.2(5) . 1_565
O95 L004 Li 120.5(4) 2_775 1_665
O194 L004 Li 46.4(3) 1_665 1_665
O95 L004 Li 148.5(4) . 1_665
O4 L004 Li 48.7(3) 1_565 1_665
O95 L004 L004 46.1(3) 2_775 2_775
O194 L004 L004 136.0(6) 1_665 2_775
O95 L004 L004 44.9(3) . 2_775
O4 L004 L004 131.5(6) 1_565 2_775
Li L004 L004 166.6(5) 1_665 2_775
O95 L004 Li85 65.1(3) 2_775 1_665
O194 L004 Li85 92.6(3) 1_665 1_665
O95 L004 Li85 146.8(4) . 1_665
O4 L004 Li85 60.1(3) 1_565 1_665
Li L004 Li85 59.7(3) 1_665 1_665
L004 L004 Li85 107.8(4) 2_775 1_665
O109 L005 O117 105.0(4) . .
O109 L005 O106 116.1(4) . .
O117 L005 O106 110.3(4) . .
O109 L005 O23 103.4(4) . .
O117 L005 O23 91.5(4) . .
O106 L005 O23 126.4(4) . .
O109 L005 Li55 103.1(4) . .
O117 L005 Li55 46.0(3) . .
O106 L005 Li55 139.5(4) . .
O23 L005 Li55 46.5(3) . .
O109 L005 L001 76.9(3) . .
O117 L005 L001 119.6(4) . .
O106 L005 L001 39.4(2) . .
O23 L005 L001 148.0(4) . .
Li55 L005 L001 165.4(4) . .
O109 L005 Li57 36.8(2) . .
O117 L005 Li57 94.7(3) . .
O106 L005 Li57 149.2(4) . .
O23 L005 Li57 68.4(3) . .
Li55 L005 Li57 71.1(3) . .
L001 L005 Li57 112.5(3) . .
O203 L011 O28 88.9(4) . .
O203 L011 O161 126.5(5) . .
O28 L011 O161 114.4(4) . .
O203 L011 O186 113.2(4) . .
O28 L011 O186 125.8(5) . .
O161 L011 O186 91.8(4) . .
O203 L011 Li62 47.7(3) . .
O28 L011 Li62 47.6(3) . .
O161 L011 Li62 115.9(4) . .
O186 L011 Li62 152.0(4) . .
O203 L011 L012 136.0(5) . .
O28 L011 L012 135.0(4) . .
O161 L011 L012 46.0(3) . .
O186 L011 L012 45.8(3) . .
Li62 L011 L012 161.8(4) . .
O209 L012 O32 88.1(4) . .
O209 L012 O186 129.3(4) . .
O32 L012 O186 113.6(4) . .
O209 L012 O161 113.8(4) . .
O32 L012 O161 123.5(4) . .
O186 L012 O161 92.2(4) . .
O209 L012 Li34 47.9(3) . .
O32 L012 Li34 47.5(3) . .
O186 L012 Li34 115.8(4) . .
O161 L012 Li34 152.0(4) . .
O209 L012 L011 137.6(5) . .
O32 L012 L011 134.2(4) . .
O186 L012 L011 46.2(3) . .
O161 L012 L011 46.1(3) . .
Li34 L012 L011 161.9(4) . .
C170 O1 Li03 126.3(4) . .
C170 O1 Li06 129.8(4) . .
Li03 O1 Li06 84.5(4) . .
C113 O2 Li80 125.4(4) . .
C113 O2 Li25 128.1(4) . .
Li80 O2 Li25 83.6(4) . .
C171 O3 Li96 121.1(4) . .
C171 O3 Li97 131.5(4) . .
Li96 O3 Li97 84.9(3) . .
C55 O4 L004 123.1(4) . 1_545
C55 O4 Li 130.5(4) . 1_655
L004 O4 Li 83.4(3) 1_545 1_655
C48 O5 Li53 116.3(4) . .
C48 O5 Li91 137.6(4) . .
Li53 O5 Li91 83.8(4) . .
C138 O6 Li84 120.2(4) . .
C138 O6 Li76 131.2(4) . .
Li84 O6 Li76 87.5(3) . .
C91 O7 Li20 132.0(4) . .
C91 O7 Li64 123.6(4) . .
Li20 O7 Li64 83.1(4) . .
C88 O8 Li27 134.7(4) 2_666 2_666
C88 O8 Li60 120.2(4) 2_666 .
Li27 O8 Li60 85.9(3) 2_666 .
C146 O9 Li86 121.7(4) . .
C146 O9 Li04 131.2(4) . .
Li86 O9 Li04 83.7(4) . .
C57 O10 Li30 133.1(4) . .
C57 O10 Li82 123.2(4) . .
Li30 O10 Li82 83.4(4) . .
C155 O11 Li67 135.7(4) . .
C155 O11 L002 119.5(4) . 2_665
Li67 O11 L002 85.3(4) . 2_665
C117 O12 Li09 125.2(4) . .
C117 O12 Li18 128.4(4) . .
Li09 O12 Li18 83.3(4) . .
C78 O13 Li44 117.7(4) . .
C78 O13 Li65 130.1(4) . .
Li44 O13 Li65 84.7(4) . .
C79 O14 Li41 136.1(4) . .
C79 O14 Li38 120.4(4) . .
Li41 O14 Li38 84.6(3) . .
C102 O15 Li31 115.4(4) . 1_455
C102 O15 Li28 136.6(4) . 1_455
Li31 O15 Li28 83.3(4) 1_455 1_455
C70 O16 Li58 141.0(4) . .
C70 O16 Li54 125.4(4) . 1_565
Li58 O16 Li54 93.5(3) . 1_565
C22 O17 Li31 143.8(4) . .
C22 O17 Li08 128.4(4) . 1_655
Li31 O17 Li08 86.9(3) . 1_655
C76 O18 Li05 126.0(4) . .
C76 O18 Li72 128.8(4) . .
Li05 O18 Li72 100.3(4) . .
C89 O19 Li52 129.4(4) 2_765 2_665
C89 O19 Li85 126.7(4) 2_765 1_655
Li52 O19 Li85 83.2(4) 2_665 1_655
C74 O20 Li80 144.6(4) . .
C74 O20 Li80 124.9(4) . 2_665
Li80 O20 Li80 89.9(3) . 2_665
C98 O21 Li09 142.3(4) . .
C98 O21 Li67 126.9(4) . .
Li09 O21 Li67 90.0(3) . .
C13 O22 Li51 138.6(4) . 1_545
C13 O22 Li51 115.2(4) . 2_665
Li51 O22 Li51 87.0(4) 1_545 2_665
C13 O22 Li83 107.8(4) . 2_655
Li51 O22 Li83 87.5(4) 1_545 2_655
Li51 O22 Li83 119.5(4) 2_665 2_655
C59 O23 Li55 116.4(4) . .
C59 O23 L005 133.0(4) . .
Li55 O23 L005 86.9(4) . .
C68 O24 Li8 127.3(4) 1_565 .
C68 O24 Li90 128.0(4) 1_565 1_455
Li8 O24 Li90 83.4(4) . 1_455
C136 O25 Li01 145.6(4) . .
C136 O25 Li42 124.1(4) . .
Li01 O25 Li42 88.7(3) . .
C35 O26 Li54 128.1(4) . .
C35 O26 Li23 127.4(4) . .
Li54 O26 Li23 84.5(4) . .
C91 O27 Li39 132.4(4) . .
C91 O27 Li78 121.7(4) . .
Li39 O27 Li78 104.7(4) . .
C49 O28 L011 129.3(4) 2_666 .
C49 O28 Li62 124.6(4) 2_666 .
L011 O28 Li62 85.5(4) . .
C150 O29 Li23 123.3(4) 2_666 .
C150 O29 Li02 126.0(4) 2_666 2_666
Li23 O29 Li02 103.6(4) . 2_666
C27 O30 Li7 125.0(4) . .
C27 O30 Li2 137.7(4) . .
Li7 O30 Li2 87.0(4) . .
C93 O31 Li42 140.4(4) . .
C93 O31 Li01 130.3(4) . .
Li42 O31 Li01 88.6(3) . .
C52 O32 Li34 125.6(4) . .
C52 O32 L012 126.3(4) . .
Li34 O32 L012 84.9(4) . .
C84 O33 Li53 144.3(4) . .
C84 O33 Li37 128.0(4) . .
Li53 O33 Li37 86.9(3) . .
C135 O34 Li36 115.7(4) . .
C135 O34 L003 138.1(4) . 2_665
Li36 O34 L003 83.8(4) . 2_665
C139 O35 Li42 116.6(4) . .
C139 O35 Li19 136.6(4) . .
Li42 O35 Li19 83.5(4) . .
C82 O36 Li35 120.8(4) . .
C82 O36 Li61 132.0(4) . .
Li35 O36 Li61 87.4(3) . .
C51 O37 Li16 132.0(4) . .
C51 O37 Li05 123.3(4) . .
Li16 O37 Li05 84.2(4) . .
C30 O38 Li58 135.8(4) . .
C30 O38 Li81 118.9(4) . .
Li58 O38 Li81 85.8(3) . .
C81 O39 Li66 138.9(4) . .
C81 O39 Li38 103.6(3) . .
Li66 O39 Li38 107.5(3) . .
C103 O40 Li34 138.2(4) . .
C103 O40 Li15 121.6(4) . .
Li34 O40 Li15 99.4(4) . .
C111 O41 Li39 130.0(4) . .
C111 O41 Li38 129.3(4) . .
Li39 O41 Li38 95.2(3) . .
C33 O42 Li13 130.2(4) 1_545 .
C33 O42 Li21 125.1(4) 1_545 .
Li13 O42 Li21 86.7(4) . .
C57 O43 Li22 131.5(4) . .
C57 O43 Li70 121.7(4) . .
Li22 O43 Li70 104.9(3) . .
C92 O44 Li62 139.5(4) 2_666 .
C92 O44 Li19 119.4(4) 2_666 .
Li62 O44 Li19 100.1(4) . .
C42 O45 Li40 140.0(4) . .
C42 O45 Li81 105.5(4) . .
Li40 O45 Li81 105.3(4) . .
C94 O46 Li71 141.9(4) . .
C94 O46 Li74 129.2(4) . .
Li71 O46 Li74 87.7(3) . .
C68 O47 Li50 130.1(4) . .
C68 O47 Li95 119.7(4) . .
Li50 O47 Li95 107.8(4) . .
C52 O48 Li99 129.4(4) . .
C52 O48 Li97 119.6(4) . .
Li99 O48 Li97 106.8(4) . .
C154 O49 Li46 136.5(4) 1_655 .
C154 O49 Li98 120.7(4) 1_655 .
Li46 O49 Li98 87.3(3) . .
C49 O50 Li02 129.2(4) 2_666 .
C49 O50 Li06 119.8(4) 2_666 .
Li02 O50 Li06 107.4(4) . .
C36 O51 Li93 132.9(4) . .
C36 O51 Li76 121.1(4) . .
Li93 O51 Li76 103.2(4) . .
C106 O52 Li99 126.5(4) . .
C106 O52 Li61 125.2(4) . .
Li99 O52 Li61 102.3(4) . .
C122 O53 Li50 127.4(4) . .
C122 O53 Li60 125.3(4) . .
Li50 O53 Li60 99.2(3) . .
C36 O54 Li17 118.8(4) . .
C36 O54 Li10 131.3(4) . .
Li17 O54 Li10 85.8(4) . .
C33 O55 Li05 131.8(4) . .
C33 O55 Li04 117.8(4) . .
Li05 O55 Li04 107.2(4) . .
C72 O56 Li48 134.5(4) . .
C72 O56 Li61 117.9(4) . .
Li48 O56 Li61 104.9(4) . .
C17 O57 Li36 141.8(4) 2_665 .
C17 O57 Li89 128.7(4) 2_665 .
Li36 O57 Li89 87.9(3) . .
C130 O58 Li16 145.5(4) . .
C130 O58 Li45 126.8(4) . .
Li16 O58 Li45 86.2(4) . .
C109 O59 Li55 140.1(4) . .
C109 O59 Li35 126.6(4) . .
Li55 O59 Li35 93.2(4) . .
C137 O60 Li74 119.7(4) . .
C137 O60 Li33 131.6(4) . .
Li74 O60 Li33 85.4(4) . .
C45 O61 Li84 141.1(4) . .
C45 O61 Li94 127.9(4) . .
Li84 O61 Li94 90.5(3) . .
C134 O62 Li08 146.1(4) . 1_655
C134 O62 Li31 124.9(4) . .
Li08 O62 Li31 87.8(3) 1_655 .
C75 O63 Li85 131.5(4) . .
C75 O63 Li 117.8(4) . .
Li85 O63 Li 108.0(4) . .
C90 O64 Li90 138.9(4) . .
C90 O64 Li28 120.6(4) . .
Li90 O64 Li28 100.1(4) . .
C9 O65 Li73 128.0(4) . .
C9 O65 Li91 125.9(4) . 2_665
Li73 O65 Li91 104.6(4) . 2_665
C86 O66 Li77 138.4(4) . .
C86 O66 Li60 104.7(4) . 2_666
Li77 O66 Li60 105.9(3) . 2_666
C132 O67 Li71 116.3(4) . 2_666
C132 O67 Li15 136.3(4) . .
Li71 O67 Li15 81.6(4) 2_666 .
C64 O68 Li64 131.4(4) . .
C64 O68 Li18 120.3(4) . .
Li64 O68 Li18 105.6(4) . .
C85 O69 Li67 143.8(4) . .
C85 O69 Li09 124.7(4) . .
Li67 O69 Li09 91.2(4) . .
C108 O70 Li7 126.4(4) . .
C108 O70 Li30 146.0(4) . .
Li7 O70 Li30 86.4(4) . .
C143 O71 Li75 127.8(4) . .
C143 O71 Li78 127.4(4) . .
Li75 O71 Li78 84.5(4) . .
C145 O72 Li71 125.0(4) . .
C145 O72 Li74 145.8(4) . .
Li71 O72 Li74 87.2(3) . .
C9 O73 Li75 126.8(4) . .
C9 O73 Li46 141.5(4) . .
Li75 O73 Li46 91.6(3) . .
C165 O74 Li35 140.5(4) . .
C165 O74 Li55 127.3(4) . .
Li35 O74 Li55 91.5(3) . .
C153 O75 Li89 122.3(4) . .
C153 O75 Li70 130.7(4) . .
Li89 O75 Li70 85.1(4) . .
C161 O76 Li54 141.5(4) . .
C161 O76 Li58 125.0(4) . 1_545
Li54 O76 Li58 92.3(3) . 1_545
C13 O77 L001 137.9(4) . .
C13 O77 L003 122.3(4) . .
L001 O77 L003 99.7(4) . .
C46 O78 Li69 118.3(4) . .
C46 O78 L001 127.0(4) . .
Li69 O78 L001 84.5(4) . .
C110 O79 Li68 120.1(4) . .
C110 O79 Li57 130.5(4) . .
Li68 O79 Li57 85.2(4) . .
C116 O80 Li22 127.1(4) . .
C116 O80 Li81 128.0(4) . .
Li22 O80 Li81 97.8(3) . .
C77 O81 Li26 122.0(4) . .
C77 O81 Li02 129.4(4) . 2_666
Li26 O81 Li02 87.2(4) . 2_666
C112 O82 Li27 141.7(4) . .
C112 O82 Li41 126.1(4) . .
Li27 O82 Li41 92.0(3) . .
C166 O83 Li59 141.5(4) . .
C166 O83 Li44 129.0(4) . .
Li59 O83 Li44 87.1(4) . .
C149 O84 Li01 117.3(4) . .
C149 O84 Li47 130.9(4) . .
Li01 O84 Li47 86.2(4) . .
C72 O85 Li56 125.3(4) . .
C72 O85 Li99 130.4(4) . .
Li56 O85 Li99 84.9(4) . .
C111 O86 Li75 140.8(4) . .
C111 O86 Li46 128.6(4) . .
Li75 O86 Li46 90.6(3) . .
C124 O87 Li41 141.2(4) 2_666 .
C124 O87 Li27 127.0(4) 2_666 .
Li41 O87 Li27 91.5(4) . .
C45 O88 Li93 125.8(4) . .
C45 O88 Li 127.5(4) . .
Li93 O88 Li 100.2(4) . .
C74 O89 Li70 128.8(4) . .
C74 O89 Li82 126.4(4) . .
Li70 O89 Li82 100.4(4) . .
C67 O90 Li82 132.1(4) . .
C67 O90 Li25 118.2(4) . .
Li82 O90 Li25 106.8(4) . .
C30 O91 Li1 142.8(4) . .
C30 O91 Li40 118.3(4) . .
Li1 O91 Li40 92.0(4) . .
C51 O92 Li14 131.2(4) . .
C51 O92 Li72 121.5(4) . .
Li14 O92 Li72 105.6(4) . .
C169 O93 Li94 122.0(4) . 1_655
C169 O93 Li95 131.7(4) . 1_655
Li94 O93 Li95 86.1(3) 1_655 1_655
C85 O94 Li83 124.9(4) . .
C85 O94 L003 125.8(4) . 2_655
Li83 O94 L003 107.8(4) . 2_655
C129 O95 L004 145.8(4) . 2_775
C129 O95 L004 124.9(4) . .
L004 O95 L004 89.0(4) 2_775 .
C116 O96 Li89 145.1(4) . .
C116 O96 Li36 125.9(4) . .
Li89 O96 Li36 88.0(3) . .
C151 O97 Li26 145.7(4) . .
C151 O97 Li32 125.2(4) . .
Li26 O97 Li32 87.4(4) . .
C4 O98 Li65 137.2(4) . .
C4 O98 Li91 121.2(4) . .
Li65 O98 Li91 101.1(4) . .
C110 O99 Li21 133.5(4) . .
C110 O99 Li33 119.9(4) . .
Li21 O99 Li33 103.9(4) . .
C136 O100 Li76 123.2(4) . .
C136 O100 Li10 124.5(4) . .
Li76 O100 Li10 105.4(4) . .
C134 O101 Li2 126.5(4) . .
C134 O101 Li98 127.2(4) . .
Li2 O101 Li98 98.7(4) . .
C103 O102 Li1 137.6(4) . .
C103 O102 Li3 116.6(4) . .
Li1 O102 Li3 84.2(4) . .
C103 O102 Li40 110.4(4) . .
Li1 O102 Li40 88.5(3) . .
Li3 O102 Li40 116.7(3) . .
C159 O103 Li37 123.4(4) . .
C159 O103 Li72 129.6(4) . .
Li37 O103 Li72 84.7(4) . .
C4 O104 Li9 138.0(4) . 2_565
C4 O104 Li9 114.3(4) . .
Li9 O104 Li9 86.4(4) 2_565 .
C4 O104 Li73 108.0(4) . 2_665
Li9 O104 Li73 88.2(3) 2_565 2_665
Li9 O104 Li73 121.4(3) . 2_665
C92 O105 Li4 138.1(4) . 1_655
C92 O105 Li4 115.4(3) . 2_666
Li4 O105 Li4 83.1(4) 1_655 2_666
C92 O105 Li66 110.1(4) . .
Li4 O105 Li66 87.0(3) 1_655 .
Li4 O105 Li66 121.2(3) 2_666 .
C17 O106 L001 130.9(4) . .
C17 O106 L005 125.6(4) . .
L001 O106 L005 100.7(4) . .
C97 O107 Li56 130.5(4) . .
C97 O107 Li24 141.4(4) . .
Li56 O107 Li24 87.1(4) . .
C126 O108 Li17 127.7(4) . 1_655
C126 O108 Li20 145.9(4) . .
Li17 O108 Li20 85.9(4) 1_655 .
C46 O109 Li57 128.9(4) . .
C46 O109 L005 121.8(4) . .
Li57 O109 L005 104.9(4) . .
C128 O110 Li63 140.4(4) 2_665 .
C128 O110 Li52 131.9(4) 2_665 .
Li63 O110 Li52 86.8(4) . .
C78 O111 Li10 127.6(4) . .
C78 O111 Li47 120.6(4) . .
Li10 O111 Li47 108.1(4) . .
C160 O112 Li13 124.8(4) . .
C160 O112 Li8 148.3(4) . 1_545
Li13 O112 Li8 86.4(4) . 1_545
C120 O113 Li27 128.4(4) 1_455 2_666
C120 O113 Li60 135.6(4) 1_455 .
Li27 O113 Li60 88.4(4) 2_666 .
C63 O114 Li14 136.0(4) . .
C63 O114 Li63 126.7(4) . .
Li14 O114 Li63 87.1(4) . .
C152 O115 Li76 130.0(4) . .
C152 O115 Li84 130.2(4) . .
Li76 O115 Li84 88.9(4) . .
C64 O116 Li43 120.0(4) . .
C64 O116 Li49 127.2(4) . .
Li43 O116 Li49 86.4(4) . .
C172 O117 L005 124.6(4) . .
C172 O117 Li55 141.4(4) . .
L005 O117 Li55 88.5(4) . .
C22 O118 Li90 128.4(4) . .
C22 O118 Li95 129.4(4) . 1_665
Li90 O118 Li95 99.3(4) . 1_665
C27 O119 Li73 139.4(4) . .
C27 O119 Li98 105.2(4) . .
Li73 O119 Li98 105.1(3) . .
C98 O120 Li64 126.2(4) . .
C98 O120 Li78 128.1(4) . .
Li64 O120 Li78 99.8(4) . .
C77 O121 Li49 132.9(4) . .
C77 O121 Li23 120.3(4) . .
Li49 O121 Li23 105.7(4) . .
C122 O122 Li94 140.7(4) . .
C122 O122 Li84 127.2(4) . .
Li94 O122 Li84 92.0(3) . .
C121 O123 Li29 129.6(4) . 1_455
C121 O123 Li08 135.6(4) . .
Li29 O123 Li08 88.6(4) 1_455 .
C154 O124 Li73 117.1(4) 1_655 .
C154 O124 Li9 144.7(4) 1_655 1_655
Li73 O124 Li9 91.1(4) . 1_655
C106 O125 Li96 142.0(4) . .
C106 O125 Li96 128.2(4) . 2_666
Li96 O125 Li96 89.8(4) . 2_666
C79 O126 Li66 118.2(4) . .
C79 O126 Li4 139.6(4) . 1_655
Li66 O126 Li4 91.7(4) . 1_655
C63 O127 Li83 139.7(4) . 2_665
C63 O127 L002 104.6(4) . .
Li83 O127 L002 106.6(4) 2_665 .
C67 O128 Li59 127.2(4) . .
C67 O128 Li48 125.7(4) . .
Li59 O128 Li48 87.3(4) . .
C94 O129 Li34 130.7(4) 2_666 .
C94 O129 Li97 125.1(4) 2_666 .
Li34 O129 Li97 100.9(3) . .
C42 O130 Li45 125.5(4) . .
C42 O130 Li22 135.2(4) . .
Li45 O130 Li22 87.2(4) . .
C76 O131 Li86 141.7(4) . .
C76 O131 Li03 128.0(4) . .
Li86 O131 Li03 90.1(4) . .
C70 O132 Li15 126.7(4) . .
C70 O132 Li40 126.2(4) . .
Li15 O132 Li40 105.2(4) . .
C81 O133 Li24 127.0(4) . .
C81 O133 Li39 137.8(4) . .
Li24 O133 Li39 86.7(4) . .
C125 O134 Li01 135.9(4) . .
C125 O134 Li47 127.0(4) . .
Li01 O134 Li47 89.8(4) . .
C120 O135 Li26 129.0(4) . .
C120 O135 Li32 141.2(4) . .
Li26 O135 Li32 88.8(4) . .
C147 O136 Li56 145.8(4) . .
C147 O136 Li24 126.1(4) . .
Li56 O136 Li24 85.8(4) . .
C150 O137 Li03 144.1(4) . .
C150 O137 Li86 124.0(4) . .
Li03 O137 Li86 90.7(4) . .
C315 O138 Li68 127.0(4) . .
C315 O138 Li43 146.2(5) . .
Li68 O138 Li43 86.6(4) . .
C162 O139 Li43 127.3(4) . .
C162 O139 Li68 146.9(5) . .
Li43 O139 Li68 85.2(4) . .
C93 O140 Li62 131.2(4) . .
C93 O140 Li06 123.8(4) . .
Li62 O140 Li06 101.3(4) . .
C86 O141 Li32 122.5(4) 2_766 .
C86 O141 Li50 138.6(4) 2_766 1_655
Li32 O141 Li50 87.5(4) . 1_655
C112 O142 Li77 126.2(4) . .
C112 O142 Li28 126.4(4) . .
Li77 O142 Li28 105.6(3) . .
C156 O143 Li14 126.4(4) . .
C156 O143 L002 129.1(4) . .
Li14 O143 L002 97.2(4) . .
C129 O144 Li85 124.9(4) . 2_665
C129 O144 Li29 128.6(4) . .
Li85 O144 Li29 101.3(4) 2_665 .
C142 O145 Li98 135.5(4) . .
C142 O145 Li46 130.3(4) . .
Li98 O145 Li46 88.2(4) . .
C97 O146 Li41 130.3(4) . .
C97 O146 Li38 137.1(4) . .
Li41 O146 Li38 87.7(4) . .
C124 O147 Li66 126.8(4) . 2_666
C124 O147 Li19 126.4(4) . .
Li66 O147 Li19 104.9(3) 2_666 .
C314 O148 Li71 144.7(4) 2_666 2_666
C314 O148 Li15 128.2(4) 2_666 .
Li71 O148 Li15 86.1(4) 2_666 .
C90 O149 Li3 137.7(4) . .
C90 O149 Li1 116.8(4) . .
Li3 O149 Li1 84.5(4) . .
C90 O149 Li77 108.6(4) . .
Li3 O149 Li77 87.6(3) . .
Li1 O149 Li77 119.7(3) . .
C127 O150 Li04 136.8(4) . .
C127 O150 Li86 131.9(4) . .
Li04 O150 Li86 85.0(4) . .
C84 O151 Li65 129.7(4) . .
C84 O151 Li47 126.3(4) . .
Li65 O151 Li47 101.2(3) . .
C54 O152 Li58 131.5(4) . .
C54 O152 Li81 135.3(4) . .
Li58 O152 Li81 87.7(4) . .
C312 O153 Li42 141.4(4) . .
C312 O153 Li19 130.7(4) . .
Li42 O153 Li19 87.8(4) . .
C54 O154 Li16 131.8(4) . .
C54 O154 Li45 140.5(4) . .
Li16 O154 Li45 86.9(4) . .
C128 O155 L002 137.7(4) . 2_665
C128 O155 Li67 129.2(4) . .
L002 O155 Li67 87.0(4) 2_665 .
C88 O156 Li3 141.3(4) . .
C88 O156 Li77 117.9(4) . .
Li3 O156 Li77 90.7(4) . .
C59 O157 Li68 154.4(4) . .
C59 O157 Li57 117.6(4) . .
Li68 O157 Li57 84.1(4) . .
C109 O158 Li33 122.5(4) . .
C109 O158 Li57 125.8(4) . .
Li33 O158 Li57 102.7(4) . .
C130 O159 Li37 135.5(4) . .
C130 O159 Li72 131.3(4) . .
Li37 O159 Li72 87.1(4) . .
C140 O160 Li79 142.6(4) . .
C140 O160 Li69 128.9(4) . .
Li79 O160 Li69 86.0(4) . .
C148 O161 L012 125.4(4) . .
C148 O161 L011 144.9(4) . .
L012 O161 L011 87.9(4) . .
C75 O162 Li79 128.9(4) . .
C75 O162 Li93 126.3(4) . .
Li79 O162 Li93 85.6(4) . .
C147 O163 Li61 132.9(4) . .
C147 O163 Li35 134.4(4) . .
Li61 O163 Li35 87.6(4) . .
C152 O164 Li20 126.5(4) 1_655 .
C152 O164 Li17 148.7(4) 1_655 1_655
Li20 O164 Li17 84.6(4) . 1_655
C162 O165 Li74 130.8(4) . .
C162 O165 Li33 130.2(4) . .
Li74 O165 Li33 87.4(4) . .
C125 O166 Li59 124.8(4) . .
C125 O166 Li44 149.2(4) . .
Li59 O166 Li44 85.8(4) . .
C123 O167 Li36 145.8(4) . .
C123 O167 L003 125.6(4) . 2_665
Li36 O167 L003 88.1(4) . 2_665
C48 O168 Li44 156.9(4) . .
C48 O168 Li65 116.3(4) . .
Li44 O168 Li65 85.3(4) . .
C89 O169 Li2 131.9(4) . .
C89 O169 Li29 120.6(4) . .
Li2 O169 Li29 105.9(4) . .
C166 O170 Li25 136.4(4) . .
C166 O170 Li80 130.0(4) . .
Li25 O170 Li80 84.9(4) . .
C310 O171 Li31 144.1(4) . .
C310 O171 Li28 127.2(4) . .
Li31 O171 Li28 87.9(4) . .
C145 O172 Li04 127.6(4) . 1_545
C145 O172 Li21 124.8(4) . .
Li04 O172 Li21 101.7(4) 1_545 .
C167 O173 Li08 122.1(4) . 1_655
C167 O173 Li29 127.9(4) . .
Li08 O173 Li29 86.0(3) 1_655 .
C123 O174 Li51 135.5(4) . .
C314 O175 Li3 134.0(4) 2_666 .
C121 O176 Li63 126.5(4) . .
C121 O176 Li52 145.7(4) . .
Li63 O176 Li52 86.5(4) . .
C315 O177 Li18 132.5(4) . .
C315 O177 Li09 129.0(4) . .
Li18 O177 Li09 86.3(4) . .
C172 O178 Li79 124.3(4) . .
C172 O178 Li69 151.4(5) . .
Li79 O178 Li69 84.2(4) . .
C168 O179 Li97 130.8(4) . .
C168 O179 Li96 139.5(4) . .
Li97 O179 Li96 87.4(4) . .
C156 O180 Li53 125.1(4) . .
C156 O180 Li37 146.3(4) . .
Li53 O180 Li37 87.3(3) . .
C151 O181 Li23 132.1(4) . .
C151 O181 Li54 131.3(4) . .
Li23 O181 Li54 86.5(4) . .
C142 O182 Li30 131.3(4) . .
C142 O182 Li7 142.1(4) . .
Li30 O182 Li7 86.1(4) . .
C119 O183 Li53 143.0(4) . .
C119 O183 Li91 129.6(4) . .
Li53 O183 Li91 87.4(4) . .
C165 O184 Li25 125.4(4) . .
C165 O184 Li48 125.1(4) . .
Li25 O184 Li48 101.1(4) . .
C160 O185 Li95 125.2(4) . .
C160 O185 Li94 141.9(4) . .
Li95 O185 Li94 89.2(4) . .
C168 O186 L012 145.7(4) . .
C168 O186 L011 124.7(4) . .
L012 O186 L011 88.0(4) . .
C126 O187 Li78 129.8(4) . .
C126 O187 Li75 135.4(4) . .
Li78 O187 Li75 87.3(4) . .
C148 O188 Li06 131.0(4) . .
C148 O188 Li03 137.9(4) . .
Li06 O188 Li03 87.5(4) . .
C55 O189 Li52 155.2(4) . 2_665
C55 O189 Li85 118.8(4) . 1_655
Li52 O189 Li85 83.9(4) 2_665 1_655
C127 O191 Li13 142.9(4) . 1_565
C127 O191 Li8 128.3(4) . .
Li13 O191 Li8 87.2(4) 1_565 .
C167 O192 Li7 152.1(4) . .
C167 O192 Li2 120.8(4) . .
Li7 O192 Li2 86.6(4) . .
C161 O193 Li18 126.7(4) . .
C161 O193 Li49 125.2(4) . .
Li18 O193 Li49 101.0(4) . .
C140 O194 Li 134.2(4) . .
C140 O194 L004 131.5(4) . 1_445
Li O194 L004 86.4(4) . 1_445
C312 O196 Li4 134.0(4) . .
C146 O197 Li16 154.6(4) . .
C146 O197 Li05 118.5(4) . .
Li16 O197 Li05 84.8(4) . .
C159 O198 Li63 151.4(4) . .
C159 O198 Li14 120.6(4) . .
Li63 O198 Li14 87.7(4) . .
C143 O199 Li24 153.4(4) . .
C143 O199 Li39 119.1(4) . .
Li24 O199 Li39 86.9(4) . .
C149 O200 Li17 152.1(4) . .
C149 O200 Li10 120.8(4) . .
Li17 O200 Li10 84.2(4) . .
C138 O201 Li79 154.4(4) . .
C138 O201 Li93 116.7(4) . .
Li79 O201 Li93 84.2(4) . .
C35 O202 Li43 151.9(4) . .
C35 O202 Li49 115.5(4) . .
Li43 O202 Li49 85.6(4) . .
C139 O203 L011 155.1(4) . .
C139 O203 Li62 118.3(4) . .
L011 O203 Li62 85.9(4) . .
C108 O204 Li70 132.1(4) . .
C108 O204 Li89 137.4(4) . .
Li70 O204 Li89 86.5(4) . .
C137 O205 Li13 155.2(4) . .
C137 O205 Li21 117.9(4) . .
Li13 O205 Li21 85.0(4) . .
C155 O206 Li83 117.5(4) . .
C155 O206 Li51 142.9(4) . 2_665
Li83 O206 Li51 91.5(4) . 2_665
C153 O207 Li45 153.3(4) . .
C153 O207 Li22 119.7(4) . .
Li45 O207 Li22 86.8(4) . .
C119 O208 Li9 135.5(4) . .
C132 O209 L012 153.8(4) . .
C132 O209 Li34 119.0(4) . .
L012 O209 Li34 85.4(4) . .
C82 O210 Li59 152.2(4) . .
C82 O210 Li48 115.1(4) . .
Li59 O210 Li48 86.2(4) . .
C169 O211 Li32 153.5(4) . .
C169 O211 Li50 118.4(4) . 1_655
Li32 O211 Li50 86.6(4) . 1_655
C170 O212 Li26 153.7(4) . 2_666
C170 O212 Li02 116.8(4) . .
Li26 O212 Li02 86.0(4) 2_666 .
C102 O213 Li8 155.9(4) . .
C102 O213 Li90 117.6(4) . 1_455
Li8 O213 Li90 84.9(4) . 1_455
C310 O214 Li1 133.2(4) . .
C171 O215 Li56 154.8(4) . .
C171 O215 Li99 118.3(4) . .
Li56 O215 Li99 84.5(4) . .
C117 O216 Li20 153.3(4) . .
C117 O216 Li64 117.3(4) . .
Li20 O216 Li64 83.3(4) . .
C135 O217 Li69 157.2(4) 2_665 .
C135 O217 L001 116.2(4) 2_665 .
Li69 O217 L001 84.8(4) . .
C113 O219 Li30 154.0(4) . .
C113 O219 Li82 119.6(4) . .
Li30 O219 Li82 83.7(4) . .

loop_
_geom_bond_atom_site_label_1
_geom_bond_atom_site_label_2
_geom_bond_distance
_geom_bond_site_symmetry_2
C1 C147 1.506(8) .
C2 C125 1.516(8) .
C3 C145 1.492(6) .
C4 O98 1.245(6) .
C4 O104 1.279(6) .
C4 C105 1.498(7) .
C4 Li73 2.722(9) 2_665
C5 C121 1.518(8) .
C6 C129 1.501(7) .
C7 C106 1.503(7) .
C8 C138 1.486(7) .
C9 O73 1.258(6) .
C9 O65 1.267(6) .
C9 C242 1.484(7) .
C10 C146 1.501(7) .
C11 C314 1.496(7) .
C12 C154 1.493(7) .
C13 O77 1.246(6) .
C13 O22 1.284(6) .
C13 C118 1.493(7) .
C13 Li83 2.734(10) 2_655
C14 C89 1.499(7) .
C15 C126 1.503(8) .
C16 C77 1.504(7) .
C17 O57 1.254(6) 2_665
C17 O106 1.267(5) .
C17 C241 1.486(7) .
C18 C134 1.499(7) .
C19 C94 1.487(7) .
C20 C74 1.488(7) .
C21 C81 1.493(7) .
C22 O17 1.261(6) .
C22 O118 1.264(6) .
C22 C257 1.496(7) .
C23 C136 1.494(7) .
C24 C170 1.500(7) .
C26 C143 1.496(7) .
C27 O30 1.264(6) .
C27 O119 1.275(6) .
C27 C41 1.491(7) .
C27 Li98 2.636(9) .
C28 C116 1.500(7) .
C29 C93 1.493(7) .
C30 O91 1.255(6) .
C30 O38 1.272(6) .
C30 C238 1.487(7) .
C31 C42 1.492(7) .
C32 C98 1.482(7) .
C33 O42 1.252(6) 1_565
C33 O55 1.262(6) .
C33 C141 1.484(8) .
C33 Li04 2.757(9) .
C34 C76 1.497(7) .
C35 O202 1.252(6) .
C35 O26 1.258(6) .
C35 C218 1.490(7) .
C35 Li49 2.769(10) .
C36 O51 1.258(6) .
C36 O54 1.263(6) .
C36 C62 1.498(7) .
C36 Li17 2.746(10) .
C37 C153 1.489(8) .
C38 C172 1.504(8) .
C39 C122 1.497(7) .
C40 C167 1.503(8) .
C42 O130 1.260(6) .
C42 O45 1.267(6) .
C42 Li81 2.636(10) .
C43 C78 1.499(7) .
C44 C128 1.502(7) .
C45 O61 1.255(5) .
C45 O88 1.263(5) .
C45 C302 1.494(7) .
C46 O109 1.242(6) .
C46 O78 1.266(6) .
C46 C73 1.500(7) .
C46 Li69 2.763(10) .
C47 C150 1.509(7) .
C48 O168 1.248(6) .
C48 O5 1.271(6) .
C48 C253 1.494(7) .
C48 Li65 2.751(10) .
C48 Li53 2.757(10) .
C49 O28 1.257(6) 2_666
C49 O50 1.259(6) 2_666
C49 C313 1.482(8) .
C49 Li06 2.787(9) 2_666
C50 C140 1.514(8) .
C51 O37 1.254(6) .
C51 O92 1.260(6) .
C51 C58 1.500(7) .
C52 O48 1.252(6) .
C52 O32 1.256(6) .
C52 C157 1.493(8) .
C52 Li97 2.781(9) .
C53 C59 1.496(8) .
C54 O154 1.261(6) .
C54 O152 1.263(6) .
C54 C60 1.496(7) .
C55 O189 1.252(6) .
C55 O4 1.260(6) .
C55 C255 1.502(7) .
C55 Li85 2.768(10) 1_655
C56 C111 1.504(7) .
C57 O43 1.259(6) .
C57 O10 1.261(6) .
C57 C100 1.492(7) .
C59 O157 1.253(6) .
C59 O23 1.262(6) .
C59 Li55 2.780(10) .
C59 Li57 2.786(10) .
C63 O114 1.260(6) .
C63 O127 1.268(6) .
C63 C107 1.504(7) .
C63 L002 2.611(10) .
C64 O68 1.255(6) .
C64 O116 1.257(6) .
C64 C131 1.496(7) .
C64 Li18 2.761(10) .
C64 Li43 2.766(10) .
C65 C171 1.504(8) .
C66 C169 1.489(8) .
C67 O90 1.252(6) .
C67 O128 1.261(6) .
C67 C158 1.491(7) .
C67 Li25 2.748(9) .
C68 O47 1.244(6) .
C68 O24 1.262(6) 1_545
C68 C101 1.513(7) .
C69 C135 1.481(7) .
C70 O132 1.254(5) .
C70 O16 1.261(5) .
C70 C232 1.502(7) .
C72 O56 1.255(6) .
C72 O85 1.255(6) .
C72 C83 1.503(7) .
C72 Li61 2.764(9) .
C74 O89 1.263(5) .
C74 O20 1.267(6) .
C75 O63 1.256(6) .
C75 O162 1.260(6) .
C75 C87 1.500(7) .
C75 Li 2.747(10) .
C76 O131 1.257(6) .
C76 O18 1.260(6) .
C77 O121 1.243(6) .
C77 O81 1.265(6) .
C77 Li23 2.766(9) .
C78 O111 1.252(6) .
C78 O13 1.262(6) .
C78 Li44 2.766(10) .
C79 O126 1.258(6) .
C79 O14 1.266(6) .
C79 C303 1.481(7) .
C79 Li66 2.768(9) .
C80 C162 1.517(8) .
C81 O133 1.256(5) .
C81 O39 1.260(6) .
C81 Li38 2.613(9) .
C82 O210 1.242(6) .
C82 O36 1.264(6) .
C82 C225 1.489(7) .
C82 Li48 2.756(10) .
C84 O151 1.260(6) .
C84 O33 1.267(6) .
C84 C239 1.500(7) .
C85 O94 1.255(6) .
C85 O69 1.262(6) .
C85 C229 1.506(7) .
C86 O141 1.257(6) 2_766
C86 O66 1.265(6) .
C86 C308 1.494(7) .
C86 Li60 2.625(9) 2_666
C88 O156 1.257(5) .
C88 O8 1.268(6) 2_666
C88 C304 1.489(7) .
C88 Li77 2.786(9) .
C89 O19 1.255(6) 2_765
C89 O169 1.259(6) .
C89 Li29 2.788(10) .
C90 O64 1.253(6) .
C90 O149 1.272(6) .
C90 C164 1.484(7) .
C90 Li77 2.718(9) .
C91 O27 1.252(6) .
C91 O7 1.256(6) .
C91 C104 1.502(7) .
C92 O44 1.259(6) 2_666
C92 O105 1.276(6) .
C92 C133 1.487(7) .
C92 Li66 2.768(8) .
C93 O140 1.260(6) .
C93 O31 1.268(6) .
C94 O46 1.261(6) .
C94 O129 1.268(6) 2_666
C95 C110 1.496(7) .
C96 C166 1.501(7) .
C97 O107 1.253(6) .
C97 O146 1.261(6) .
C97 C115 1.509(8) .
C98 O120 1.255(5) .
C98 O21 1.272(6) .
C99 C103 1.471(7) .
C102 O213 1.249(6) .
C102 O15 1.259(6) .
C102 C224 1.490(7) .
C102 Li31 2.745(10) 1_455
C102 Li90 2.759(10) 1_455
C103 O40 1.259(6) .
C103 O102 1.278(6) .
C103 Li40 2.763(9) .
C106 O52 1.253(5) .
C106 O125 1.259(6) .
C108 O70 1.254(6) .
C108 O204 1.261(6) .
C108 C243 1.506(8) .
C109 O59 1.253(5) .
C109 O158 1.268(5) .
C109 C256 1.502(7) .
C110 O79 1.255(6) .
C110 O99 1.264(6) .
C110 Li68 2.758(11) .
C110 Li33 2.789(10) .
C111 O41 1.258(5) .
C111 O86 1.263(5) .
C112 O142 1.253(5) .
C112 O82 1.264(5) .
C112 C245 1.496(7) .
C113 O219 1.247(6) .
C113 O2 1.265(6) .
C113 C222 1.500(7) .
C114 C120 1.516(8) .
C116 O80 1.260(5) .
C116 O96 1.265(6) .
C117 O216 1.247(6) .
C117 O12 1.261(6) .
C117 C220 1.498(7) .
C117 Li64 2.760(9) .
C119 O208 1.238(6) .
C119 O183 1.274(6) .
C119 C190 1.498(7) .
C120 O135 1.250(6) .
C120 O113 1.261(6) 1_655
C121 O123 1.240(6) .
C121 O176 1.269(6) .
C122 O53 1.254(5) .
C122 O122 1.261(5) .
C123 O174 1.242(6) .
C123 O167 1.269(6) .
C123 C195 1.503(7) .
C124 O87 1.250(5) 2_666
C124 O147 1.267(5) .
C124 C237 1.494(7) .
C125 O134 1.246(6) .
C125 O166 1.275(6) .
C126 O108 1.248(6) .
C126 O187 1.260(6) .
C127 O191 1.257(6) .
C127 O150 1.269(6) .
C127 C251 1.495(7) .
C128 O110 1.258(6) 2_665
C128 O155 1.260(6) .
C129 O95 1.261(5) .
C129 O144 1.265(5) .
C130 O58 1.249(6) .
C130 O159 1.259(6) .
C130 C234 1.528(8) .
C132 O67 1.255(6) .
C132 O209 1.260(6) .
C132 C228 1.498(7) .
C132 Li71 2.740(10) 2_666
C134 O101 1.263(6) .
C134 O62 1.266(6) .
C135 O217 1.264(6) 2_665
C135 O34 1.273(6) .
C135 Li36 2.748(10) .
C135 L001 2.785(10) 2_665
C136 O100 1.265(5) .
C136 O25 1.269(6) .
C137 O205 1.254(6) .
C137 O60 1.256(6) .
C137 C221 1.506(7) .
C137 Li21 2.779(9) .
C138 O201 1.251(6) .
C138 O6 1.270(6) .
C138 Li93 2.776(10) .
C139 O203 1.239(6) .
C139 O35 1.267(6) .
C139 C223 1.501(7) .
C139 Li42 2.763(10) .
C139 Li62 2.769(9) .
C140 O194 1.237(6) .
C140 O160 1.275(6) .
C142 O182 1.260(6) .
C142 O145 1.268(6) .
C142 C250 1.493(7) .
C143 O199 1.261(6) .
C143 O71 1.263(6) .
C144 C315 1.499(8) .
C145 O172 1.262(6) .
C145 O72 1.272(5) .
C146 O197 1.256(6) .
C146 O9 1.264(6) .
C146 Li05 2.788(9) .
C147 O163 1.253(6) .
C147 O136 1.273(6) .
C148 O161 1.258(6) .
C148 O188 1.261(6) .
C148 C233 1.500(7) .
C149 O200 1.255(6) .
C149 O84 1.257(6) .
C149 C240 1.491(8) .
C150 O29 1.254(6) 2_666
C150 O137 1.264(6) .
C151 O181 1.244(6) .
C151 O97 1.269(6) .
C151 C236 1.518(7) .
C152 O115 1.261(6) .
C152 O164 1.265(6) 1_455
C152 C301 1.491(7) .
C153 O207 1.252(6) .
C153 O75 1.267(6) .
C154 O49 1.260(6) 1_455
C154 O124 1.262(6) 1_455
C154 Li73 2.764(9) 1_455
C155 O11 1.254(6) .
C155 O206 1.258(6) .
C155 C235 1.505(7) .
C155 Li83 2.769(10) .
C156 O180 1.256(5) .
C156 O143 1.272(6) .
C156 C231 1.503(7) .
C159 O198 1.254(6) .
C159 O103 1.265(6) .
C159 C254 1.490(8) .
C160 O185 1.255(6) .
C160 O112 1.263(6) .
C160 C227 1.503(8) .
C161 O76 1.255(5) .
C161 O193 1.265(5) .
C161 C249 1.501(7) .
C162 O165 1.256(6) .
C162 O139 1.266(6) .
C165 O74 1.251(5) .
C165 O184 1.264(6) .
C165 C230 1.501(7) .
C166 O170 1.247(6) .
C166 O83 1.271(6) .
C167 O173 1.255(6) .
C167 O192 1.259(6) .
C168 O179 1.261(6) .
C168 O186 1.262(6) .
C168 C305 1.493(8) .
C169 O211 1.253(6) .
C169 O93 1.276(6) .
C170 O212 1.258(6) .
C170 O1 1.266(6) .
C170 Li02 2.785(10) .
C171 O215 1.251(6) .
C171 O3 1.265(6) .
C171 Li99 2.784(10) .
C172 O117 1.254(6) .
C172 O178 1.260(6) .
C300 C312 1.488(7) .
C310 O214 1.250(6) .
C310 O171 1.261(6) .
C310 C311 1.510(7) .
C312 O196 1.243(6) .
C312 O153 1.272(6) .
C314 O175 1.247(6) 2_666
C314 O148 1.268(6) 2_666
C315 O177 1.256(6) .
C315 O138 1.263(7) .
Li1 O214 1.860(9) .
Li1 O91 1.960(8) .
Li1 O102 2.003(9) .
Li1 O149 2.017(8) .
Li1 Li3 2.694(11) .
Li1 Li40 2.826(11) .
Li1 Li77 3.500(11) .
Li1 Li28 3.526(12) .
Li01 O134 1.931(9) .
Li01 O25 1.952(8) .
Li01 O31 1.969(8) .
Li01 O84 1.987(9) .
Li01 Li42 2.729(10) .
Li01 Li47 2.729(11) .
Li01 Li10 3.428(12) .
Li O63 1.927(8) .
Li O194 1.929(8) .
Li O88 1.934(8) .
Li O4 2.010(8) 1_455
Li L004 2.657(11) 1_445
Li Li93 2.963(11) .
Li Li85 3.075(11) .
Li02 O50 1.887(8) .
Li02 O29 1.935(9) 2_666
Li02 O81 1.951(8) 2_666
Li02 O212 1.981(9) .
Li02 Li26 2.675(12) 2_666
Li02 Li23 3.036(11) 2_666
Li02 Li06 3.083(11) .
Li02 Li03 3.403(11) .
Li2 O169 1.889(8) .
Li2 O30 1.937(9) .
Li2 O101 1.951(8) .
Li2 O192 1.956(9) .
Li2 Li7 2.656(12) .
Li2 Li98 2.978(10) .
Li2 Li29 3.047(11) .
Li03 O188 1.935(8) .
Li03 O137 1.942(8) .
Li03 O1 1.959(9) .
Li03 O131 1.979(8) .
Li03 Li06 2.675(11) .
Li03 Li86 2.764(12) .
Li3 O175 1.875(9) .
Li3 O156 1.948(8) .
Li3 O149 1.991(9) .
Li3 O102 2.015(8) .
Li3 Li77 2.785(11) .
Li3 Li40 3.457(11) .
Li3 Li15 3.535(12) .
Li04 O172 1.921(8) 1_565
Li04 O55 1.933(8) .
Li04 O150 1.947(9) .
Li04 O9 1.996(8) .
Li04 Li86 2.640(11) .
Li04 Li21 2.980(10) 1_565
Li04 Li05 3.059(11) .
Li4 O196 1.854(9) .
Li4 O126 1.954(8) 1_455
Li4 O105 2.003(9) 1_455
Li4 O105 2.029(8) 2_666
Li4 Li4 2.675(15) 2_566
Li4 Li66 2.795(11) 1_455
Li05 O55 1.868(8) .
Li05 O18 1.923(9) .
Li05 O197 1.961(9) .
Li05 O37 1.974(8) .
Li05 Li16 2.619(12) .
Li05 Li72 2.969(11) .
Li05 Li86 3.367(11) .
Li06 O188 1.932(9) .
Li06 O50 1.939(8) .
Li06 O140 1.958(8) .
Li06 O1 2.017(8) .
Li06 C49 2.787(9) 2_666
Li06 Li62 3.008(10) .
Li7 O192 1.916(9) .
Li7 O30 1.920(9) .
Li7 O70 1.939(9) .
Li7 O182 1.947(8) .
Li7 Li30 2.655(12) .
Li08 O62 1.952(8) 1_455
Li08 O123 1.961(8) .
Li08 O173 1.972(9) 1_455
Li08 O17 1.990(8) 1_455
Li08 Li31 2.709(11) 1_455
Li08 Li29 2.723(11) 1_455
Li8 O213 1.909(8) .
Li8 O24 1.939(9) .
Li8 O191 1.950(9) .
Li8 O112 1.980(8) 1_565
Li8 Li90 2.603(12) 1_455
Li8 Li13 2.679(12) 1_565
Li8 Li95 3.522(12) 1_565
Li9 O208 1.859(9) .
Li9 O124 1.975(8) 1_455
Li9 O104 1.984(9) 2_565
Li9 O104 2.037(9) .
Li9 Li9 2.754(17) 2_565
Li9 Li73 2.801(12) 1_455
Li09 O21 1.925(8) .
Li09 O69 1.932(8) .
Li09 O177 1.933(9) .
Li09 O12 1.958(9) .
Li09 Li18 2.633(11) .
Li09 Li67 2.753(11) .
Li09 Li64 3.336(11) .
Li10 O111 1.892(8) .
Li10 O54 1.931(9) .
Li10 O100 1.946(8) .
Li10 O200 1.971(9) .
Li10 Li17 2.611(12) .
Li10 Li76 3.093(11) .
Li10 Li47 3.101(11) .
Li13 O42 1.903(8) .
Li13 O112 1.935(9) .
Li13 O191 1.935(8) 1_545
Li13 O205 1.939(9) .
Li13 Li21 2.636(12) .
Li13 Li8 2.679(12) 1_545
Li14 O92 1.890(8) .
Li14 O198 1.940(9) .
Li14 O114 1.943(8) .
Li14 O143 1.946(8) .
Li14 Li63 2.680(12) .
Li14 L002 2.924(11) .
Li14 Li72 3.045(10) .
Li15 O148 1.921(9) .
Li15 O132 1.921(8) .
Li15 O40 1.955(8) .
Li15 O67 2.016(9) .
Li15 Li71 2.587(10) 2_666
Li15 Li34 2.967(11) .
Li15 Li40 3.053(10) .
Li16 O154 1.915(9) .
Li16 O197 1.924(8) .
Li16 O37 1.930(8) .
Li16 O58 1.943(8) .
Li16 Li45 2.657(11) .
Li17 O54 1.904(9) .
Li17 O108 1.921(10) 1_455
Li17 O200 1.922(9) .
Li17 O164 1.968(8) 1_455
Li17 Li20 2.627(12) 1_455
Li18 O68 1.905(9) .
Li18 O193 1.907(8) .
Li18 O177 1.917(9) .
Li18 O12 2.004(8) .
Li18 Li49 2.961(11) .
Li18 Li64 3.005(10) .
Li19 O153 1.920(8) .
Li19 O147 1.938(8) .
Li19 O44 1.976(8) .
Li19 O35 2.017(9) .
Li19 Li42 2.643(11) .
Li19 Li62 2.994(11) .
Li19 Li66 3.065(10) 2_666
Li20 O216 1.897(8) .
Li20 O7 1.909(8) .
Li20 O108 1.933(8) .
Li20 O164 1.935(9) .
Li20 Li64 2.561(11) .
Li20 Li17 2.627(12) 1_655
Li21 O99 1.862(8) .
Li21 O172 1.923(8) .
Li21 O42 1.937(9) .
Li21 O205 1.962(9) .
Li21 Li04 2.980(10) 1_545
Li21 Li33 2.990(11) .
Li21 Li74 3.445(11) .
Li22 O43 1.884(8) .
Li22 O80 1.932(9) .
Li22 O130 1.954(8) .
Li22 O207 1.963(9) .
Li22 Li45 2.669(11) .
Li22 Li81 2.924(11) .
Li22 Li70 3.029(10) .
Li22 Li89 3.539(10) .
Li23 O181 1.918(9) .
Li23 O121 1.923(8) .
Li23 O29 1.929(8) .
Li23 O26 1.998(8) .
Li23 Li54 2.656(11) .
Li23 Li49 3.021(10) .
Li23 Li02 3.035(11) 2_666
Li24 O199 1.914(8) .
Li24 O133 1.928(8) .
Li24 O107 1.941(8) .
Li24 O136 1.955(9) .
Li24 Li56 2.660(11) .
Li24 Li39 2.669(11) .
Li25 O90 1.926(8) .
Li25 O184 1.929(8) .
Li25 O170 1.944(9) .
Li25 O2 1.992(8) .
Li25 Li80 2.625(11) .
Li25 Li48 2.981(10) .
Li25 Li82 3.044(10) .
Li26 O135 1.914(9) .
Li26 O81 1.926(8) .
Li26 O212 1.940(8) 2_666
Li26 O97 1.943(8) .
Li26 Li02 2.675(12) 2_666
Li26 Li32 2.697(11) .
Li27 O113 1.928(8) 2_666
Li27 O82 1.933(8) .
Li27 O8 1.949(9) 2_666
Li27 O87 1.965(8) .
Li27 Li60 2.702(11) 2_666
Li27 Li41 2.801(12) .
Li27 Li77 3.338(10) .
Li28 O171 1.932(9) .
Li28 O142 1.936(8) .
Li28 O64 1.954(8) .
Li28 O15 2.024(9) 1_655
Li28 Li31 2.648(11) .
Li28 Li90 2.955(11) .
Li28 Li77 3.075(10) .
Li29 O169 1.929(8) .
Li29 O123 1.935(9) 1_655
Li29 O144 1.947(8) .
Li29 O173 2.020(9) .
Li29 Li08 2.723(11) 1_655
Li29 Li85 3.001(11) 2_665
Li30 O219 1.903(8) .
Li30 O10 1.913(8) .
Li30 O70 1.941(8) .
Li30 O182 1.942(9) .
Li30 Li82 2.579(12) .
Li31 O171 1.883(8) .
Li31 O17 1.948(8) .
Li31 O62 1.954(8) .
Li31 O15 1.959(8) 1_655
Li31 Li08 2.709(11) 1_655
Li31 C102 2.745(10) 1_655
Li32 O141 1.912(9) .
Li32 O211 1.929(8) .
Li32 O135 1.939(8) .
Li32 O97 1.960(9) .
Li32 Li50 2.672(12) 1_655
Li33 O158 1.931(8) .
Li33 O99 1.934(8) .
Li33 O165 1.952(9) .
Li33 O60 1.986(8) .
Li33 Li74 2.683(11) .
Li33 Li57 3.019(11) .
Li34 O129 1.917(8) .
Li34 O40 1.935(8) .
Li34 O32 1.943(9) .
Li34 O209 1.954(9) .
Li34 L012 2.624(12) .
Li34 Li97 2.988(10) .
Li35 O59 1.952(8) .
Li35 O74 1.959(8) .
Li35 O36 1.966(8) .
Li35 O163 1.987(8) .
Li35 Li61 2.725(11) .
Li35 Li55 2.822(11) .
Li35 Li48 3.314(11) .
Li36 O167 1.897(9) .
Li36 O57 1.937(8) .
Li36 O34 1.945(9) .
Li36 O96 1.958(8) .
Li36 L003 2.651(11) 2_665
Li36 Li89 2.707(11) .
Li37 O159 1.934(8) .
Li37 O180 1.946(8) .
Li37 O33 1.963(8) .
Li37 O103 1.966(9) .
Li37 Li72 2.667(11) .
Li37 Li53 2.685(11) .
Li38 O146 1.932(8) .
Li38 O41 1.970(8) .
Li38 O39 2.011(8) .
Li38 O14 2.027(8) .
Li38 Li41 2.677(11) .
Li38 Li39 2.882(11) .
Li38 Li66 3.181(10) .
Li39 O27 1.878(8) .
Li39 O41 1.933(9) .
Li39 O133 1.961(8) .
Li39 O199 1.968(9) .
Li39 Li78 3.028(10) .
Li39 Li75 3.470(11) .
Li40 O45 1.904(8) .
Li40 O132 1.923(8) .
Li40 O91 1.968(8) .
Li40 O102 2.045(8) .
Li40 Li81 3.104(10) .
Li40 Li58 3.343(10) .
Li41 O146 1.930(9) .
Li41 O87 1.944(8) .
Li41 O14 1.950(9) .
Li41 O82 1.961(8) .
Li41 Li66 3.342(10) .
Li42 O153 1.894(9) .
Li42 O31 1.939(8) .
Li42 O25 1.953(8) .
Li42 O35 1.953(8) .
Li42 Li62 3.532(11) .
Li43 O202 1.893(8) .
Li43 O116 1.914(9) .
Li43 O138 1.923(9) .
Li43 O139 1.936(9) .
Li43 Li68 2.631(12) .
Li43 Li49 2.639(12) .
Li44 O168 1.921(8) .
Li44 O83 1.933(9) .
Li44 O13 1.944(9) .
Li44 O166 1.971(8) .
Li44 Li65 2.630(12) .
Li44 Li59 2.656(11) .
Li45 O130 1.917(8) .
Li45 O207 1.922(8) .
Li45 O58 1.945(9) .
Li45 O154 1.949(8) .
Li46 O49 1.936(9) .
Li46 O73 1.946(8) .
Li46 O145 1.973(8) .
Li46 O86 1.995(8) .
Li46 Li98 2.733(11) .
Li46 Li75 2.792(11) .
Li46 Li73 3.420(10) .
Li47 O134 1.934(9) .
Li47 O111 1.938(8) .
Li47 O151 1.968(8) .
Li47 O84 2.007(8) .
Li47 Li65 3.009(10) .
Li48 O56 1.876(8) .
Li48 O184 1.931(8) .
Li48 O128 1.946(8) .
Li48 O210 1.989(9) .
Li48 Li59 2.671(12) .
Li48 Li61 3.029(10) .
Li49 O121 1.867(8) .
Li49 O193 1.932(8) .
Li49 O116 1.942(8) .
Li49 O202 1.990(9) .
Li49 Li54 3.311(10) .
Li50 O47 1.903(8) .
Li50 O141 1.953(8) 1_455
Li50 O53 1.959(8) .
Li50 O211 1.967(9) 1_455
Li50 Li32 2.672(12) 1_455
Li50 Li60 2.986(10) .
Li50 Li95 3.121(10) .
Li50 Li94 3.427(11) .
Li51 O174 1.857(9) .
Li51 O206 1.963(9) 2_665
Li51 O22 2.001(9) 1_565
Li51 O22 2.049(9) 2_665
Li51 Li51 2.788(16) 2_675
Li51 Li83 2.805(12) 2_665
Li51 L003 3.494(12) 2_665
Li52 O19 1.920(9) 2_665
Li52 O189 1.928(8) 2_665
Li52 O110 1.939(9) .
Li52 O176 1.948(9) .
Li52 Li85 2.584(12) 2_565
Li52 Li63 2.659(12) .
Li53 O183 1.902(9) .
Li53 O33 1.942(8) .
Li53 O180 1.942(8) .
Li53 O5 1.948(8) .
Li53 Li91 2.645(11) .
Li54 O76 1.942(8) .
Li54 O16 1.945(8) 1_545
Li54 O26 1.952(9) .
Li54 O181 1.959(8) .
Li54 Li58 2.820(11) 1_545
Li55 O59 1.930(8) .
Li55 O117 1.958(9) .
Li55 O23 1.979(8) .
Li55 O74 1.982(9) .
Li55 L005 2.723(11) .
Li55 Li57 3.355(11) .
Li56 O215 1.918(8) .
Li56 O107 1.919(9) .
Li56 O85 1.925(8) .
Li56 O136 1.954(8) .
Li56 Li99 2.610(12) .
Li57 O109 1.879(9) .
Li57 O158 1.935(8) .
Li57 O79 1.941(8) .
Li57 O157 1.975(9) .
Li57 Li68 2.604(13) .
Li57 L005 3.032(10) .
Li58 O16 1.926(8) .
Li58 O38 1.941(9) .
Li58 O152 1.945(8) .
Li58 O76 1.968(8) 1_565
Li58 Li81 2.697(11) .
Li58 Li54 2.820(11) 1_565
Li59 O210 1.921(8) .
Li59 O83 1.923(8) .
Li59 O128 1.924(9) .
Li59 O166 1.929(9) .
Li60 O113 1.948(8) .
Li60 O53 1.964(8) .
Li60 O66 2.000(8) 2_666
Li60 O8 2.017(8) .
Li60 C86 2.625(9) 2_666
Li60 Li27 2.702(11) 2_666
Li60 Li77 3.121(10) 2_666
Li61 O56 1.945(8) .
Li61 O163 1.950(8) .
Li61 O52 1.957(8) .
Li61 O36 1.979(8) .
Li61 Li99 3.028(11) .
Li62 O44 1.928(8) .
Li62 O140 1.931(8) .
Li62 O28 1.956(8) .
Li62 O203 1.956(9) .
Li62 L011 2.640(12) .
Li63 O198 1.927(8) .
Li63 O110 1.930(8) .
Li63 O176 1.934(9) .
Li63 O114 1.947(9) .
Li64 O68 1.867(8) .
Li64 O120 1.931(8) .
Li64 O7 1.951(8) .
Li64 O216 1.957(9) .
Li64 Li78 2.960(10) .
Li65 O98 1.894(8) .
Li65 O151 1.927(8) .
Li65 O13 1.959(8) .
Li65 O168 1.961(9) .
Li65 Li91 2.970(10) .
Li66 O147 1.929(8) 2_666
Li66 O39 1.933(8) .
Li66 O126 1.941(8) .
Li66 O105 2.056(7) .
Li66 Li4 2.795(11) 1_655
Li66 Li19 3.065(10) 2_666
Li67 O69 1.923(8) .
Li67 O11 1.948(9) .
Li67 O155 1.960(8) .
Li67 O21 1.968(8) .
Li67 L002 2.696(11) 2_665
Li67 Li83 3.359(12) .
Li68 O79 1.906(10) .
Li68 O157 1.911(8) .
Li68 O138 1.913(10) .
Li68 O139 1.953(9) .
Li69 O217 1.885(9) .
Li69 O78 1.928(9) .
Li69 O160 1.946(10) .
Li69 O178 1.991(9) .
Li69 L001 2.612(12) .
Li69 Li79 2.642(12) .
Li70 O89 1.918(8) .
Li70 O43 1.936(8) .
Li70 O204 1.944(9) .
Li70 O75 1.979(8) .
Li70 Li89 2.665(11) .
Li70 Li82 2.946(10) .
Li71 O148 1.868(9) 2_666
Li71 O46 1.930(8) .
Li71 O72 1.942(7) .
Li71 O67 1.943(8) 2_666
Li71 Li15 2.587(10) 2_666
Li71 Li74 2.685(11) .
Li71 C132 2.740(10) 2_666
Li72 O92 1.932(8) .
Li72 O159 1.936(8) .
Li72 O18 1.944(8) .
Li72 O103 1.992(9) .
Li73 O65 1.928(8) .
Li73 O119 1.928(8) .
Li73 O124 1.950(8) .
Li73 O104 2.040(8) 2_665
Li73 C4 2.722(9) 2_665
Li73 C154 2.764(9) 1_655
Li73 Li9 2.801(12) 1_655
Li73 Li91 3.055(11) 2_665
Li73 Li98 3.116(10) .
Li74 O165 1.934(8) .
Li74 O46 1.947(8) .
Li74 O72 1.952(8) .
Li74 O60 1.970(9) .
Li75 O86 1.931(8) .
Li75 O187 1.933(8) .
Li75 O73 1.946(8) .
Li75 O71 1.962(9) .
Li75 Li78 2.661(11) .
Li76 O51 1.938(8) .
Li76 O100 1.943(8) .
Li76 O115 1.954(8) .
Li76 O6 1.995(8) .
Li76 Li84 2.744(11) .
Li76 Li93 2.986(11) .
Li77 O66 1.908(8) .
Li77 O142 1.923(8) .
Li77 O156 1.966(8) .
Li77 O149 2.031(8) .
Li77 Li60 3.121(10) 2_666
Li78 O187 1.921(9) .
Li78 O120 1.940(8) .
Li78 O27 1.947(8) .
Li78 O71 1.997(8) .
Li79 O201 1.906(8) .
Li79 O162 1.909(8) .
Li79 O160 1.927(9) .
Li79 O178 1.948(9) .
Li79 Li93 2.607(12) .
Li80 O20 1.922(8) .
Li80 O170 1.944(9) .
Li80 O2 1.947(9) .
Li80 O20 1.963(8) 2_665
Li80 Li80 2.745(15) 2_665
Li80 Li82 3.404(11) .
Li81 O152 1.947(8) .
Li81 O80 1.947(8) .
Li81 O45 1.999(8) .
Li81 O38 2.021(8) .
Li82 O90 1.865(8) .
Li82 O89 1.919(8) .
Li82 O219 1.961(9) .
Li82 O10 1.965(8) .
Li83 O127 1.921(9) 2_665
Li83 O94 1.928(8) .
Li83 O206 1.954(9) .
Li83 O22 2.054(9) 2_655
Li83 C13 2.734(10) 2_655
Li83 Li51 2.805(12) 2_665
Li83 L003 3.116(11) 2_655
Li83 L002 3.132(12) 2_665
Li84 O115 1.964(8) .
Li84 O61 1.965(8) .
Li84 O122 1.967(8) .
Li84 O6 1.971(9) .
Li84 Li94 2.803(11) .
Li84 Li93 3.355(11) .
Li85 O63 1.873(9) .
Li85 O144 1.932(8) 2_665
Li85 O189 1.938(9) 1_455
Li85 O19 1.972(8) 1_455
Li85 Li52 2.584(12) 2_565
Li85 C55 2.768(10) 1_455
Li85 Li29 3.001(11) 2_665
Li85 L004 3.391(11) 1_445
Li86 O131 1.928(8) .
Li86 O137 1.943(8) .
Li86 O9 1.959(9) .
Li86 O150 1.960(8) .
Li89 O96 1.939(8) .
Li89 O204 1.948(8) .
Li89 O75 1.962(8) .
Li89 O57 1.965(8) .
Li90 O64 1.901(8) .
Li90 O118 1.922(8) .
Li90 O213 1.949(9) 1_655
Li90 O24 1.976(9) 1_655
Li90 Li8 2.603(12) 1_655
Li90 C102 2.759(10) 1_655
Li90 Li95 3.008(11) 1_665
Li91 O183 1.927(9) .
Li91 O65 1.934(8) 2_665
Li91 O98 1.953(8) .
Li91 O5 2.011(9) .
Li91 Li73 3.055(11) 2_665
Li93 O51 1.871(8) .
Li93 O162 1.928(8) .
Li93 O88 1.928(9) .
Li93 O201 1.980(9) .
Li94 O122 1.930(8) .
Li94 O185 1.937(8) .
Li94 O93 1.976(9) 1_455
Li94 O61 1.980(8) .
Li94 Li95 2.716(11) .
Li95 O185 1.929(9) .
Li95 O47 1.959(8) .
Li95 O93 2.003(8) 1_455
Li95 O118 2.024(8) 1_445
Li95 Li90 3.008(11) 1_445
Li95 Li8 3.522(12) 1_545
Li96 O125 1.943(8) .
Li96 O179 1.946(8) .
Li96 O125 1.971(8) 2_666
Li96 O3 1.972(9) .
Li96 Li97 2.683(11) .
Li96 Li96 2.762(16) 2_666
Li96 Li99 3.414(11) .
Li97 O179 1.938(8) .
Li97 O48 1.940(8) .
Li97 O129 1.957(8) .
Li97 O3 2.002(8) .
Li97 Li99 3.080(10) .
Li98 O145 1.955(8) .
Li98 O101 1.975(8) .
Li98 O119 1.997(8) .
Li98 O49 2.023(8) .
Li99 O48 1.895(8) .
Li99 O52 1.932(9) .
Li99 O85 1.942(8) .
Li99 O215 1.964(9) .
L001 O77 1.893(8) .
L001 O106 1.941(9) .
L001 O78 1.955(8) .
L001 O217 1.985(9) .
L001 C135 2.785(10) 2_665
L001 L003 2.936(11) .
L001 L005 3.004(11) .
L002 O143 1.952(8) .
L002 O155 1.956(9) 2_665
L002 O127 1.985(9) .
L002 O11 2.029(8) 2_665
L002 Li67 2.696(11) 2_665
L002 Li83 3.132(12) 2_665
L003 O167 1.914(9) 2_665
L003 O94 1.929(8) 2_655
L003 O77 1.948(8) .
L003 O34 2.025(9) 2_665
L003 Li36 2.651(11) 2_665
L003 Li83 3.116(11) 2_655
L003 Li51 3.494(12) 2_665
L004 O95 1.922(8) 2_775
L004 O194 1.951(9) 1_665
L004 O95 1.965(8) .
L004 O4 1.983(9) 1_565
L004 Li 2.657(11) 1_665
L004 L004 2.725(16) 2_775
L004 Li85 3.391(11) 1_665
L005 O109 1.945(8) .
L005 O117 1.946(9) .
L005 O106 1.960(8) .
L005 O23 1.979(9) .
L011 O203 1.920(9) .
L011 O28 1.934(9) .
L011 O161 1.965(8) .
L011 O186 1.969(9) .
L011 L012 2.727(13) .
L012 O209 1.917(8) .
L012 O32 1.946(9) .
L012 O186 1.957(9) .
L012 O161 1.963(9) .
O4 L004 1.982(9) 1_545
O4 Li 2.010(8) 1_655
O8 C88 1.268(6) 2_666
O8 Li27 1.949(9) 2_666
O11 L002 2.029(8) 2_665
O15 Li31 1.959(8) 1_455
O15 Li28 2.024(9) 1_455
O16 Li54 1.945(8) 1_565
O17 Li08 1.990(8) 1_655
O19 C89 1.255(6) 2_765
O19 Li52 1.920(9) 2_665
O19 Li85 1.972(8) 1_655
O20 Li80 1.963(8) 2_665
O22 Li51 2.001(9) 1_545
O22 Li51 2.049(9) 2_665
O22 Li83 2.054(9) 2_655
O24 C68 1.262(6) 1_565
O24 Li90 1.976(9) 1_455
O28 C49 1.257(6) 2_666
O29 C150 1.254(5) 2_666
O29 Li02 1.935(9) 2_666
O34 L003 2.025(9) 2_665
O42 C33 1.252(6) 1_545
O44 C92 1.259(6) 2_666
O49 C154 1.260(6) 1_655
O50 C49 1.259(6) 2_666
O57 C17 1.254(6) 2_665
O62 Li08 1.952(8) 1_655
O65 Li91 1.934(8) 2_665
O66 Li60 2.000(8) 2_666
O67 Li71 1.943(8) 2_666
O76 Li58 1.968(8) 1_545
O81 Li02 1.951(8) 2_666
O87 C124 1.250(5) 2_666
O93 Li94 1.976(9) 1_655
O93 Li95 2.003(8) 1_655
O94 L003 1.929(8) 2_655
O95 L004 1.922(8) 2_775
O104 Li9 1.984(9) 2_565
O104 Li73 2.040(8) 2_665
O105 Li4 2.003(9) 1_655
O105 Li4 2.029(8) 2_666
O108 Li17 1.921(10) 1_655
O110 C128 1.258(6) 2_665
O112 Li8 1.980(8) 1_545
O113 C120 1.261(6) 1_455
O113 Li27 1.928(8) 2_666
O118 Li95 2.024(8) 1_665
O123 Li29 1.935(9) 1_455
O124 C154 1.262(6) 1_655
O124 Li9 1.975(8) 1_655
O125 Li96 1.971(8) 2_666
O126 Li4 1.954(8) 1_655
O127 Li83 1.921(9) 2_665
O129 C94 1.268(6) 2_666
O141 C86 1.258(6) 2_766
O141 Li50 1.953(8) 1_655
O144 Li85 1.933(8) 2_665
O147 Li66 1.929(8) 2_666
O148 C314 1.268(6) 2_666
O148 Li71 1.868(9) 2_666
O155 L002 1.956(9) 2_665
O164 C152 1.265(6) 1_655
O164 Li17 1.968(8) 1_655
O167 L003 1.914(9) 2_665
O172 Li04 1.921(8) 1_545
O173 Li08 1.973(9) 1_655
O175 C314 1.246(6) 2_666
O189 Li52 1.928(8) 2_665
O189 Li85 1.937(9) 1_655
O191 Li13 1.935(9) 1_565
O194 L004 1.951(9) 1_445
O206 Li51 1.963(9) 2_665
O211 Li50 1.967(9) 1_655
O212 Li26 1.940(8) 2_666
O213 Li90 1.949(9) 1_455
O217 C135 1.264(6) 2_665
